data_4117230
loop_
_publ_author_name
'Stephen P. Argent'
'Alex Greenaway'
'Maria del Carmen Gimenez-Lopez'
'William Lewis'
'Harriott Nowell'
'Andrei N. Khlobystov'
'Alexander J. Blake'
'Neil R. Champness'
'Martin Schr\"oder'

_publ_section_title
;
 High-Nuclearity Metal-Organic Nanospheres: A Cd66 Ball
;
_journal_name_full 'Journal of the American Chemical Society'
_journal_page_first 55
_journal_page_last 58
_journal_paper_doi 10.1021/ja207845u
_journal_volume 134
_journal_year 2012
_chemical_formula_moiety 'C927 H631 Cd66 N29 O233, 99.5(C3 H7 N O)'
_chemical_formula_sum 'C1225.5 H1327.5 Cd66 N128.5 O332.5'
_chemical_formula_weight 30595.06
_chemical_name_systematic
; 
 ? 
;
_space_group_IT_number 148
_symmetry_cell_setting trigonal
_symmetry_space_group_name_Hall '-R 3'
_symmetry_space_group_name_H-M 'R -3 :H'
_atom_sites_solution_hydrogens geom
_atom_sites_solution_primary direct
_atom_sites_solution_secondary difmap
_audit_creation_method 'enCIFer editing of SHELXL97 CIF output'
_cell_angle_alpha 90.00
_cell_angle_beta 90.00
_cell_angle_gamma 120.00
_cell_formula_units_Z 6
_cell_length_a 57.7039(4)
_cell_length_b 57.7039(4)
_cell_length_c 70.9767(9)
_cell_measurement_reflns_used 70464
_cell_measurement_temperature 90(2)
_cell_measurement_theta_max 71.16
_cell_measurement_theta_min 3.23
_cell_volume 204671(3)
_computing_cell_refinement
; 
CrysAlisPro, Oxford Diffraction Ltd., 
Version 1.171.34.36 (release 02-08-2010 CrysAlis171 .NET) 
(compiled Jan  5 2010,16:28:46) 
Analytical numeric absorption correction using a multifaceted crystal 
model based on expressions derived by R.C. Clark & J.S. Reid. 
(Clark, R. C. & Reid, J. S. (1995). Acta Cryst. A51, 887-897) 
;
_computing_data_collection
; 
CrysAlisPro, Oxford Diffraction Ltd., 
Version 1.171.34.36 (release 02-08-2010 CrysAlis171 .NET) 
(compiled Jan  5 2010,16:28:46) 
Analytical numeric absorption correction using a multifaceted crystal 
model based on expressions derived by R.C. Clark & J.S. Reid. 
(Clark, R. C. & Reid, J. S. (1995). Acta Cryst. A51, 887-897) 
;
_computing_data_reduction
; 
CrysAlisPro, Oxford Diffraction Ltd., 
Version 1.171.34.36 (release 02-08-2010 CrysAlis171 .NET) 
(compiled Jan  5 2010,16:28:46) 
Analytical numeric absorption correction using a multifaceted crystal 
model based on expressions derived by R.C. Clark & J.S. Reid. 
(Clark, R. C. & Reid, J. S. (1995). Acta Cryst. A51, 887-897) 
;
_computing_molecular_graphics ' ?'
_computing_publication_material 'enCIFer (Allen et al., 2004); PLATON (Spek, 2009)'
_computing_structure_refinement 'SHELXL97 (Sheldrick, 2008)'
_computing_structure_solution 'SHELXS97 (Sheldrick, 2008)'
_diffrn_ambient_temperature 90(2)
_diffrn_detector_area_resol_mean 10.3613
_diffrn_measured_fraction_theta_full 0.958
_diffrn_measured_fraction_theta_max 0.958
_diffrn_measurement_device_type 'SuperNova, Single source at offset), Atlas'
_diffrn_measurement_method '\w scans'
_diffrn_radiation_monochromator mirror
_diffrn_radiation_source 'SuperNova (Cu) X-ray Source'
_diffrn_radiation_type CuK\a
_diffrn_radiation_wavelength 1.54184
_diffrn_reflns_av_R_equivalents 0.071
_diffrn_reflns_av_sigmaI/netI 0.086
_diffrn_reflns_limit_h_max 58
_diffrn_reflns_limit_h_min -61
_diffrn_reflns_limit_k_max 62
_diffrn_reflns_limit_k_min -69
_diffrn_reflns_limit_l_max 86
_diffrn_reflns_limit_l_min -80
_diffrn_reflns_number 242788
_diffrn_reflns_theta_full 71.31
_diffrn_reflns_theta_max 71.31
_diffrn_reflns_theta_min 3.24
_diffrn_standards_decay_% 0
_diffrn_standards_number 0
_exptl_absorpt_coefficient_mu 8.716
_exptl_absorpt_correction_T_max 0.575
_exptl_absorpt_correction_T_min 0.18
_exptl_absorpt_correction_type gaussian
_exptl_absorpt_process_details
; 
CrysAlisPro, Oxford Diffraction Ltd., 
Version 1.171.34.36 (release 02-08-2010 CrysAlis171 .NET) 
(compiled Jan  5 2010,16:28:46) 
Analytical numeric absorption correction using a multifaceted crystal 
model based on expressions derived by R.C. Clark & J.S. Reid. 
(Clark, R. C. & Reid, J. S. (1995). Acta Cryst. A51, 887-897) 
;
_exptl_crystal_colour colourless
_exptl_crystal_density_diffrn 1.489
_exptl_crystal_description parallelepiped
_exptl_crystal_F_000 92448
_exptl_crystal_size_max 0.228
_exptl_crystal_size_mid 0.180
_exptl_crystal_size_min 0.104
_platon_squeeze_details
;
;
_refine_diff_density_max 4.01
_refine_diff_density_min -1.69
_refine_diff_density_rms 0.19
_refine_ls_extinction_method none
_refine_ls_goodness_of_fit_ref 1.11
_refine_ls_hydrogen_treatment constr
_refine_ls_matrix_type full
_refine_ls_number_parameters 2806
_refine_ls_number_reflns 84615
_refine_ls_number_restraints 8172
_refine_ls_restrained_S_all 1.46
_refine_ls_R_factor_all 0.138
_refine_ls_R_factor_gt 0.0888
_refine_ls_shift/su_max 0.002
_refine_ls_shift/su_mean 0.000
_refine_ls_structure_factor_coef Fsqd
_refine_ls_weighting_details 'calc w=1/[\s^2^(Fo^2^)+(0.139P)^2^+1830.46P] where P=(Fo^2^+2Fc^2^)/3'
_refine_ls_weighting_scheme calc
_refine_ls_wR_factor_gt 0.238
_refine_ls_wR_factor_ref 0.272
_reflns_number_gt 50800
_reflns_number_total 84615
_reflns_threshold_expression >2sigma(I)
_cod_data_source_file ja207845u_si_001_1.cif
_cod_data_source_block spa128
_cod_original_sg_symbol_H-M 'R -3'
_cod_original_formula_sum 'C1225.50 H1327.50 Cd66 N128.50 O332.50'
_cod_database_code 4117230
_nottingham_internal_coll_name SPA128
_nottingham_internal_coll_number 10197
_nottingham_internal_coll_client SPA/MS-NRC
_nottingham_internal_coll_type custom
_nottingham_internal_coll_frame_time '50 and 200'
_nottingham_internal_coll_frame_width 1.0
_nottingham_internal_coll_frame_method '\w scans'
_nottingham_internal_coll_user SPA
_nottingham_internal_coll_date 5/3/2011
_nottingham_internal_process_user SPA/WL
_nottingham_internal_process_date 07/03/2011
_nottingham_internal_solution_user SPA
_nottingham_internal_solution_date 07/03/2011
_nottingham_internal_refinement_user SPA
_nottingham_internal_refinement_date 08/05/2011
_nottingham_internal_validation_user AJB
_nottingham_internal_validation_date 11/5/2011

loop_
_symmetry_equiv_pos_as_xyz
'x, y, z'
'-y, x-y, z'
'-x+y, -x, z'
'x+2/3, y+1/3, z+1/3'
'-y+2/3, x-y+1/3, z+1/3'
'-x+y+2/3, -x+1/3, z+1/3'
'x+1/3, y+2/3, z+2/3'
'-y+1/3, x-y+2/3, z+2/3'
'-x+y+1/3, -x+2/3, z+2/3'
'-x, -y, -z'
'y, -x+y, -z'
'x-y, x, -z'
'-x+2/3, -y+1/3, -z+1/3'
'y+2/3, -x+y+1/3, -z+1/3'
'x-y+2/3, x+1/3, -z+1/3'
'-x+1/3, -y+2/3, -z+2/3'
'y+1/3, -x+y+2/3, -z+2/3'
'x-y+1/3, x+2/3, -z+2/3'

loop_
_atom_site_label
_atom_site_type_symbol
_atom_site_fract_x
_atom_site_fract_y
_atom_site_fract_z
_atom_site_U_iso_or_equiv
_atom_site_adp_type
_atom_site_occupancy
_atom_site_symmetry_multiplicity
_atom_site_calc_flag
_atom_site_refinement_flags
Cd1 Cd 0.37189(2) 0.56783(2) 0.347659(14) 0.0449(2) Uani 1 1 d .
Cd2 Cd 0.42455(2) 0.60118(2) 0.389486(13) 0.0452(2) Uani 1 1 d .
Cd3 Cd 0.46252(2) 0.66743(2) 0.372335(13) 0.0413(2) Uani 1 1 d .
Cd4 Cd 0.43089(2) 0.67728(2) 0.329844(14) 0.0425(2) Uani 1 1 d .
Cd5 Cd 0.37130(2) 0.62125(2) 0.315057(14) 0.0420(2) Uani 1 1 d .
Cd6 Cd 0.30644(2) 0.56693(2) 0.330525(15) 0.0445(2) Uani 1 1 d .
Cd7 Cd 0.25974(2) 0.52367(2) 0.364126(13) 0.0403(2) Uani 1 1 d .
Cd8 Cd 0.29357(2) 0.50910(2) 0.402997(13) 0.0434(2) Uani 1 1 d .
Cd9 Cd 0.36310(2) 0.53888(2) 0.399194(13) 0.0416(2) Uani 1 1 d .
Cd10 Cd 0.23353(2) 0.52795(2) 0.489579(14) 0.0458(2) Uani 1 1 d .
Cd11 Cd 0.23446(2) 0.59390(2) 0.508431(14) 0.0435(2) Uani 1 1 d .
Cd12 Cd 0.29904(2) 0.62798(2) 0.528408(13) 0.0391(2) Uani 1 1 d .
Cd13 Cd 0.33749(2) 0.59383(2) 0.517751(14) 0.0432(2) Uani 1 1 d .
Cd14 Cd 0.30459(2) 0.53636(2) 0.490052(14) 0.0431(2) Uani 1 1 d .
Cd15 Cd 0.26541(2) 0.50818(2) 0.447401(14) 0.0454(2) Uani 1 1 d .
Cd16 Cd 0.22493(2) 0.50740(2) 0.409917(13) 0.0404(2) Uani 1 1 d .
Cd17 Cd 0.18084(2) 0.53447(2) 0.424336(13) 0.0434(2) Uani 1 1 d .
Cd18 Cd 0.18783(2) 0.55513(2) 0.471418(13) 0.0449(2) Uani 1 1 d .
Cd19 Cd 0.40742(2) 0.578161(19) 0.439613(13) 0.0390(2) Uani 1 1 d .
Cd20 Cd 0.33792(2) 0.52863(2) 0.446495(13) 0.0392(2) Uani 1 1 d .
Cd21 Cd 0.37571(2) 0.57367(2) 0.484091(13) 0.0389(2) Uani 1 1 d .
Cd22 Cd 0.308836(19) 0.625234(19) 0.305926(13) 0.0365(2) Uani 1 1 d .
O23 O 0.44266(18) 0.64380(17) 0.39819(12) 0.037(2) Uani 1 1 d .
O24 O 0.3878(2) 0.66211(19) 0.32561(13) 0.043(2) Uani 1 1 d .
O25 O 0.3311(2) 0.6113(2) 0.32797(15) 0.050(3) Uani 1 1 d .
H25 H 0.3335 0.6202 0.3405 0.060 Uiso 1 1 calc R
O26 O 0.27319(18) 0.56221(18) 0.34900(13) 0.041(2) Uani 1 1 d .
O27 O 0.33107(18) 0.53766(19) 0.41701(12) 0.038(2) Uani 1 1 d .
O28 O 0.3908(2) 0.5810(2) 0.40984(14) 0.051(3) Uani 1 1 d .
H28 H 0.3809 0.5911 0.4109 0.061 Uiso 1 1 calc R
O29 O 0.27117(18) 0.63408(17) 0.51042(14) 0.040(2) Uani 1 1 d .
O30 O 0.33934(18) 0.5769(2) 0.49074(13) 0.041(2) Uani 1 1 d .
O31 O 0.3052(2) 0.5389(2) 0.45799(12) 0.052(3) Uani 1 1 d .
H31 H 0.3095 0.5572 0.4538 0.062 Uiso 1 1 calc R
O32 O 0.26742(19) 0.5221(2) 0.41779(13) 0.041(2) Uani 1 1 d .
O33 O 0.19194(19) 0.5696(2) 0.44233(12) 0.039(2) Uani 1 1 d .
O34 O 0.2185(2) 0.5977(2) 0.48082(14) 0.054(3) Uani 1 1 d .
H34 H 0.2334 0.6061 0.4714 0.065 Uiso 1 1 calc R
O35 O 0.24250(19) 0.54012(19) 0.38693(12) 0.037(2) Uani 1 1 d .
H35 H 0.2556 0.5583 0.3917 0.044 Uiso 1 1 calc R
O36 O 0.3333 0.6667 0.5149(2) 0.038(4) Uani 1 3 d S
H36 H 0.3333 0.6667 0.5008 0.046 Uiso 1 3 calc SR
O37 O 0.36945(19) 0.5709(2) 0.45286(12) 0.042(2) Uani 1 1 d .
O38 O 0.3333 0.6667 0.3177(2) 0.038(4) Uani 1 3 d S
N1W N 0.4076(2) 0.6217(2) 0.35136(18) 0.057(4) Uani 1 1 d D
O2W O 0.4249(2) 0.64635(18) 0.35266(13) 0.047(2) Uani 1 1 d D
O3W O 0.3920(2) 0.61153(19) 0.33722(14) 0.054(3) Uani 1 1 d D
O4W O 0.4033(2) 0.6051(2) 0.36448(16) 0.067(3) Uani 1 1 d DU
N1X N 0.3244(2) 0.5456(3) 0.36756(16) 0.054(3) Uani 1 1 d DU
O2X O 0.30182(17) 0.5346(2) 0.37604(12) 0.046(2) Uani 1 1 d DU
O3X O 0.34476(19) 0.5446(2) 0.37333(13) 0.054(3) Uani 1 1 d DU
O4X O 0.3284(2) 0.5587(3) 0.35249(17) 0.082(5) Uani 1 1 d DU
N1Y N 0.2781(3) 0.5729(3) 0.50345(19) 0.063(4) Uani 1 1 d DU
O2Y O 0.29808(18) 0.5929(2) 0.51106(14) 0.050(2) Uani 1 1 d DU
O3Y O 0.2776(2) 0.5510(2) 0.49924(16) 0.054(3) Uani 1 1 d DU
O4Y O 0.2563(2) 0.5724(3) 0.4997(2) 0.090(5) Uani 1 1 d DU
N1Z N 0.2211(2) 0.5287(3) 0.45192(15) 0.050(3) Uani 1 1 d DU
O2Z O 0.2147(2) 0.5274(2) 0.43478(11) 0.044(2) Uani 1 1 d DU
O3Z O 0.2103(2) 0.5343(3) 0.46542(12) 0.058(3) Uani 1 1 d DU
O4Z O 0.2390(3) 0.5232(4) 0.45761(14) 0.085(5) Uani 1 1 d DU
O1I O 0.4217(2) 0.6471(2) 0.30438(15) 0.055(3) Uani 1 1 d DU
C2I C 0.4382(3) 0.6531(3) 0.2914(2) 0.054(4) Uani 1 1 d DU
H2I H 0.4528 0.6710 0.2914 0.065 Uiso 1 1 calc R
N3I N 0.4380(3) 0.6379(3) 0.27760(19) 0.065(4) Uani 1 1 d DU
C4I C 0.4162(4) 0.6095(3) 0.2761(3) 0.083(6) Uani 1 1 d DU
H4I1 H 0.4055 0.6043 0.2877 0.125 Uiso 1 1 calc R
H4I2 H 0.4240 0.5980 0.2743 0.125 Uiso 1 1 calc R
H4I3 H 0.4046 0.6075 0.2654 0.125 Uiso 1 1 calc R
C5I C 0.4590(5) 0.6473(6) 0.2639(3) 0.105(8) Uani 1 1 d DU
H5I1 H 0.4731 0.6654 0.2671 0.158 Uiso 1 1 calc R
H5I2 H 0.4518 0.6473 0.2514 0.158 Uiso 1 1 calc R
H5I3 H 0.4666 0.6354 0.2638 0.158 Uiso 1 1 calc R
O1J O 0.3218(2) 0.4912(2) 0.39398(15) 0.053(3) Uani 1 1 d DU
C2J C 0.3121(3) 0.4665(3) 0.3945(2) 0.061(4) Uani 1 1 d DU
H2J H 0.2947 0.4565 0.3999 0.074 Uiso 1 1 calc R
N3J N 0.3230(3) 0.4526(3) 0.3886(3) 0.086(5) Uani 1 1 d DU
C4J C 0.3493(4) 0.4653(5) 0.3790(4) 0.120(9) Uani 1 1 d DU
H4J1 H 0.3466 0.4617 0.3654 0.179 Uiso 1 1 calc R
H4J2 H 0.3601 0.4579 0.3840 0.179 Uiso 1 1 calc R
H4J3 H 0.3586 0.4847 0.3811 0.179 Uiso 1 1 calc R
C5J C 0.3085(7) 0.4235(4) 0.3894(5) 0.139(11) Uani 1 1 d DU
H5J1 H 0.3116 0.4176 0.4016 0.209 Uiso 1 1 calc R
H5J2 H 0.3148 0.4165 0.3793 0.209 Uiso 1 1 calc R
H5J3 H 0.2893 0.4168 0.3877 0.209 Uiso 1 1 calc R
O1K O 0.3161(2) 0.5466(2) 0.52537(14) 0.055(3) Uani 1 1 d DU
C2K C 0.3202(4) 0.5394(3) 0.5408(2) 0.067(4) Uani 1 1 d DU
H2K H 0.3334 0.5531 0.5485 0.080 Uiso 1 1 calc R
N3K N 0.3088(3) 0.5152(3) 0.5478(2) 0.079(4) Uani 1 1 d DU
C4K C 0.2874(4) 0.4917(4) 0.5382(3) 0.091(6) Uani 1 1 d DU
H4K1 H 0.2815 0.4758 0.5461 0.136 Uiso 0.50 1 calc PR
H4K2 H 0.2942 0.4890 0.5262 0.136 Uiso 0.50 1 calc PR
H4K3 H 0.2723 0.4945 0.5358 0.136 Uiso 0.50 1 calc PR
H4K4 H 0.2838 0.4971 0.5259 0.136 Uiso 0.50 1 calc PR
H4K5 H 0.2711 0.4839 0.5459 0.136 Uiso 0.50 1 calc PR
H4K6 H 0.2930 0.4784 0.5363 0.136 Uiso 0.50 1 calc PR
C5K C 0.3150(7) 0.5097(6) 0.5663(3) 0.130(11) Uani 1 1 d DU
H5K1 H 0.3041 0.4905 0.5690 0.195 Uiso 0.50 1 calc PR
H5K2 H 0.3112 0.5198 0.5757 0.195 Uiso 0.50 1 calc PR
H5K3 H 0.3340 0.5151 0.5669 0.195 Uiso 0.50 1 calc PR
H5K4 H 0.3288 0.5264 0.5721 0.195 Uiso 0.50 1 calc PR
H5K5 H 0.3217 0.4971 0.5654 0.195 Uiso 0.50 1 calc PR
H5K6 H 0.2989 0.5019 0.5742 0.195 Uiso 0.50 1 calc PR
O1L O 0.1539(2) 0.5143(2) 0.45169(15) 0.058(3) Uani 1 1 d DU
C2L C 0.1304(3) 0.4967(3) 0.4497(2) 0.064(4) Uani 1 1 d DU
H2L H 0.1239 0.4935 0.4371 0.076 Uiso 1 1 calc R
N3L N 0.1133(3) 0.4818(3) 0.4625(2) 0.071(4) Uani 1 1 d DU
C4L C 0.1211(5) 0.4835(5) 0.4826(2) 0.095(8) Uani 1 1 d DU
H4L1 H 0.1406 0.4917 0.4835 0.142 Uiso 1 1 calc R
H4L2 H 0.1126 0.4655 0.4880 0.142 Uiso 1 1 calc R
H4L3 H 0.1153 0.4944 0.4895 0.142 Uiso 1 1 calc R
C5L C 0.0870(4) 0.4609(5) 0.4571(4) 0.110(9) Uani 1 1 d DU
H5L1 H 0.0735 0.4631 0.4639 0.166 Uiso 1 1 calc R
H5L2 H 0.0851 0.4435 0.4602 0.166 Uiso 1 1 calc R
H5L3 H 0.0846 0.4619 0.4435 0.166 Uiso 1 1 calc R
O1M O 0.2924(6) 0.4241(4) 0.3429(5) 0.246(19) Uani 1 1 d DU
C2M C 0.2978(5) 0.4476(4) 0.3464(4) 0.153(11) Uani 1 1 d DU
H2M H 0.2863 0.4500 0.3547 0.183 Uiso 1 1 calc R
N3M N 0.3184(4) 0.4689(3) 0.3394(3) 0.108(6) Uani 1 1 d DU
C4M C 0.3376(7) 0.4677(8) 0.3261(5) 0.197(17) Uani 1 1 d DU
H4M1 H 0.3505 0.4646 0.3331 0.295 Uiso 1 1 calc R
H4M2 H 0.3473 0.4847 0.3192 0.295 Uiso 1 1 calc R
H4M3 H 0.3279 0.4530 0.3171 0.295 Uiso 1 1 calc R
C5M C 0.3244(6) 0.4951(4) 0.3449(3) 0.121(10) Uani 1 1 d DU
H5M1 H 0.3090 0.4940 0.3516 0.181 Uiso 1 1 calc R
H5M2 H 0.3284 0.5064 0.3337 0.181 Uiso 1 1 calc R
H5M3 H 0.3400 0.5029 0.3533 0.181 Uiso 1 1 calc R
O1P O 0.2630(6) 0.5056(5) 0.6544(4) 0.080 Uiso 0.50 1 d PDU
C2P C 0.2718(6) 0.5278(5) 0.6471(4) 0.055(8) Uiso 0.50 1 d PDU
H2P H 0.2678 0.5406 0.6523 0.066 Uiso 0.50 1 calc PR
N3P N 0.2867(5) 0.5333(4) 0.6320(3) 0.046(6) Uiso 0.50 1 d PDU
C4P C 0.2858(11) 0.5115(7) 0.6206(6) 0.105(16) Uiso 0.50 1 d PDU
H4P1 H 0.3009 0.5090 0.6241 0.158 Uiso 0.50 1 calc PR
H4P2 H 0.2870 0.5161 0.6072 0.158 Uiso 0.50 1 calc PR
H4P3 H 0.2690 0.4949 0.6230 0.158 Uiso 0.50 1 calc PR
C5P C 0.2993(6) 0.5600(5) 0.6252(4) 0.054(8) Uiso 0.50 1 d PDU
H5P1 H 0.2864 0.5626 0.6179 0.081 Uiso 0.50 1 calc PR
H5P2 H 0.3145 0.5634 0.6172 0.081 Uiso 0.50 1 calc PR
H5P3 H 0.3057 0.5724 0.6359 0.081 Uiso 0.50 1 calc PR
C11A C 0.41922(7) 0.46755(6) 0.51627(4) 0.055(3) Uani 1 1 d GDU
C12A C 0.43983(6) 0.47780(6) 0.50312(4) 0.057(4) Uani 1 1 d GU
H12A H 0.4566 0.4929 0.5062 0.068 Uiso 1 1 calc R
C13A C 0.43586(6) 0.46593(6) 0.48548(4) 0.059(3) Uani 1 1 d GDU
C14A C 0.41128(7) 0.44382(5) 0.48099(4) 0.059(4) Uani 1 1 d GU
H14A H 0.4086 0.4357 0.4689 0.071 Uiso 1 1 calc R
C15A C 0.39067(7) 0.43357(5) 0.49414(4) 0.060(3) Uani 1 1 d GDU
C16A C 0.39464(7) 0.44543(6) 0.51178(4) 0.058(3) Uani 1 1 d GU
H16A H 0.3806 0.4384 0.5208 0.069 Uiso 1 1 calc R
C21A C 0.42339(7) 0.47863(7) 0.53552(3) 0.061(4) Uani 1 1 d GDU
C22A C 0.43040(7) 0.50512(7) 0.53928(3) 0.054(4) Uani 1 1 d GDU
C23A C 0.43697(8) 0.51623(9) 0.55788(3) 0.065(4) Uani 1 1 d GDU
H23A H 0.4430 0.5346 0.5600 0.078 Uiso 1 1 calc R
C24A C 0.43424(10) 0.49923(10) 0.57281(3) 0.065(4) Uani 1 1 d GDU
H24A H 0.4382 0.5061 0.5853 0.078 Uiso 1 1 calc R
C25A C 0.42559(10) 0.47171(10) 0.56946(4) 0.068(5) Uani 1 1 d GDU
H25A H 0.4234 0.4601 0.5797 0.082 Uiso 1 1 calc R
C26A C 0.42047(9) 0.46197(8) 0.55116(4) 0.062(4) Uani 1 1 d GDU
H26A H 0.4148 0.4437 0.5490 0.074 Uiso 1 1 calc R
C31A C 0.43215(6) 0.52377(6) 0.52399(3) 0.047(3) Uani 1 1 d GDU
C32A C 0.41099(5) 0.51561(5) 0.51133(3) 0.049(3) Uani 1 1 d GDU
H32A H 0.3962 0.4979 0.5119 0.058 Uiso 1 1 calc R
C33A C 0.41166(5) 0.53335(5) 0.49797(3) 0.043(3) Uani 1 1 d GDU
H33A H 0.3972 0.5276 0.4894 0.051 Uiso 1 1 calc R
C34A C 0.43343(5) 0.55983(5) 0.49689(4) 0.043(3) Uani 1 1 d GDU
C35A C 0.45494(6) 0.56728(6) 0.50922(4) 0.050(3) Uani 1 1 d GDU
H35A H 0.4703 0.5846 0.5083 0.060 Uiso 1 1 calc R
C36A C 0.45382(6) 0.54935(6) 0.52296(4) 0.051(3) Uani 1 1 d GDU
H36A H 0.4681 0.5549 0.5317 0.061 Uiso 1 1 calc R
C37A C 0.43436(6) 0.58002(4) 0.48400(4) 0.042(3) Uani 1 1 d GDU
O38A O 0.41314(6) 0.57293(5) 0.47305(4) 0.0358(19) Uani 1 1 d GU
O39A O 0.45342(7) 0.60232(4) 0.48335(5) 0.045(2) Uani 1 1 d GU
C41A C 0.45837(7) 0.47550(7) 0.47217(4) 0.058(4) Uani 1 1 d GDU
C42A C 0.45703(6) 0.48484(7) 0.45391(4) 0.057(4) Uani 1 1 d GDU
C43A C 0.47844(7) 0.49200(9) 0.44182(5) 0.065(4) Uani 1 1 d GDU
H43A H 0.4771 0.4971 0.4293 0.078 Uiso 1 1 calc R
C44A C 0.50244(7) 0.49209(10) 0.44711(6) 0.065(4) Uani 1 1 d GDU
H44A H 0.5174 0.4987 0.4389 0.078 Uiso 1 1 calc R
C45A C 0.50270(8) 0.48205(10) 0.46466(6) 0.073(5) Uani 1 1 d GDU
H45A H 0.5175 0.4801 0.4682 0.088 Uiso 1 1 calc R
C46A C 0.48078(7) 0.47436(8) 0.47777(5) 0.063(4) Uani 1 1 d GDU
H46A H 0.4818 0.4686 0.4901 0.076 Uiso 1 1 calc R
C51A C 0.43624(6) 0.49020(6) 0.44781(4) 0.044(3) Uani 1 1 d GU
C52A C 0.42881(5) 0.50493(5) 0.45847(3) 0.051(4) Uani 1 1 d GU
H52A H 0.4353 0.5096 0.4710 0.061 Uiso 1 1 calc R
C53A C 0.41166(5) 0.51338(5) 0.45129(3) 0.046(3) Uani 1 1 d GU
H53A H 0.4076 0.5245 0.4588 0.055 Uiso 1 1 calc R
C54A C 0.40094(6) 0.50619(6) 0.43424(3) 0.046(3) Uani 1 1 d GU
C55A C 0.40710(7) 0.48988(7) 0.42321(3) 0.047(3) Uani 1 1 d GU
H55A H 0.3992 0.4842 0.4111 0.057 Uiso 1 1 calc R
C56A C 0.42484(7) 0.48196(7) 0.42992(3) 0.050(3) Uani 1 1 d GU
H56A H 0.4291 0.4710 0.4224 0.060 Uiso 1 1 calc R
C57A C 0.38449(7) 0.51633(6) 0.42598(3) 0.043(3) Uani 1 1 d GU
O58A O 0.37969(6) 0.53183(6) 0.43602(3) 0.044(2) Uani 1 1 d GU
O59A O 0.37772(8) 0.51204(8) 0.40925(3) 0.040(2) Uani 1 1 d GU
C61A C 0.36468(8) 0.40924(5) 0.48931(5) 0.070(4) Uani 1 1 d GDU
C62A C 0.34159(7) 0.41010(5) 0.48875(5) 0.071(4) Uani 1 1 d GDU
C63A C 0.31685(7) 0.38753(5) 0.48655(6) 0.091(6) Uani 1 1 d GDU
H63A H 0.3011 0.3888 0.4871 0.109 Uiso 1 1 calc R
C64A C 0.31509(9) 0.36261(5) 0.48353(7) 0.115(9) Uani 1 1 d GDU
H64A H 0.2982 0.3469 0.4816 0.138 Uiso 1 1 calc R
C65A C 0.33882(10) 0.36153(5) 0.48338(7) 0.113(8) Uani 1 1 d GDU
H65A H 0.3385 0.3453 0.4806 0.135 Uiso 1 1 calc R
C66A C 0.36301(9) 0.38476(5) 0.48744(6) 0.102(7) Uani 1 1 d GDU
H66A H 0.3787 0.3836 0.4890 0.123 Uiso 1 1 calc R
C71A C 0.34066(6) 0.43646(5) 0.49033(4) 0.053(3) Uani 1 1 d GU
C72A C 0.35695(5) 0.45688(5) 0.47794(4) 0.048(3) Uani 1 1 d GU
H72A H 0.3695 0.4555 0.4700 0.058 Uiso 1 1 calc R
C73A C 0.35396(5) 0.47993(5) 0.47773(4) 0.042(3) Uani 1 1 d GU
H73A H 0.3636 0.4936 0.4687 0.051 Uiso 1 1 calc R
C74A C 0.33711(5) 0.48274(6) 0.49054(4) 0.050(3) Uani 1 1 d GU
C75A C 0.32209(5) 0.46236(6) 0.50337(5) 0.054(4) Uani 1 1 d GU
H75A H 0.3109 0.4643 0.5123 0.065 Uiso 1 1 calc R
C76A C 0.32384(6) 0.43842(6) 0.50284(5) 0.061(4) Uani 1 1 d GU
H76A H 0.3133 0.4240 0.5112 0.073 Uiso 1 1 calc R
C77A C 0.33237(5) 0.50551(7) 0.48936(4) 0.050(3) Uani 1 1 d GU
O78A O 0.34742(6) 0.52540(6) 0.47804(4) 0.044(2) Uani 1 1 d GU
O79A O 0.31432(6) 0.50567(8) 0.49889(5) 0.044(2) Uani 1 1 d GU
C11B C 0.12521(6) 0.36318(4) 0.36365(4) 0.056(3) Uani 1 1 d GDU
C12B C 0.14330(6) 0.36651(4) 0.34951(4) 0.056(4) Uani 1 1 d GU
H12B H 0.1565 0.3616 0.3517 0.068 Uiso 1 1 calc R
C13B C 0.14205(6) 0.37703(5) 0.33217(4) 0.057(3) Uani 1 1 d GDU
C14B C 0.12272(6) 0.38423(6) 0.32897(4) 0.061(4) Uani 1 1 d GU
H14B H 0.1219 0.3914 0.3171 0.073 Uiso 1 1 calc R
C15B C 0.10464(5) 0.38091(6) 0.34310(5) 0.059(3) Uani 1 1 d GDU
C16B C 0.10588(5) 0.37038(5) 0.36044(5) 0.062(4) Uani 1 1 d GU
H16B H 0.0935 0.3681 0.3701 0.075 Uiso 1 1 calc R
C21B C 0.12638(7) 0.35093(5) 0.38231(5) 0.062(4) Uani 1 1 d GDU
C22B C 0.14942(8) 0.36227(5) 0.39386(4) 0.057(4) Uani 1 1 d GDU
C23B C 0.14939(9) 0.34865(6) 0.40998(5) 0.062(4) Uani 1 1 d GDU
H23B H 0.1648 0.3564 0.4178 0.074 Uiso 1 1 calc R
C24B C 0.12743(10) 0.32383(6) 0.41520(6) 0.071(5) Uani 1 1 d GDU
H24B H 0.1281 0.3148 0.4262 0.086 Uiso 1 1 calc R
C25B C 0.10492(9) 0.31291(5) 0.40397(6) 0.074(5) Uani 1 1 d GDU
H25B H 0.0898 0.2963 0.4074 0.089 Uiso 1 1 calc R
C26B C 0.10394(8) 0.32612(5) 0.38742(6) 0.067(4) Uani 1 1 d GDU
H26B H 0.0883 0.3184 0.3798 0.080 Uiso 1 1 calc R
C31B C 0.17208(7) 0.38876(5) 0.39014(4) 0.051(3) Uani 1 1 d GDU
C32B C 0.16948(6) 0.41109(5) 0.38660(3) 0.053(3) Uani 1 1 d GDU
H32B H 0.1521 0.4086 0.3849 0.064 Uiso 1 1 calc R
C33B C 0.19142(5) 0.43696(5) 0.38545(3) 0.044(3) Uani 1 1 d GDU
H33B H 0.1889 0.4518 0.3832 0.053 Uiso 1 1 calc R
C34B C 0.21734(5) 0.44083(6) 0.38770(4) 0.044(3) Uani 1 1 d GDU
C35B C 0.22109(6) 0.41831(6) 0.39062(4) 0.055(4) Uani 1 1 d GDU
H35B H 0.2385 0.4207 0.3920 0.067 Uiso 1 1 calc R
C36B C 0.19830(7) 0.39251(6) 0.39138(4) 0.054(3) Uani 1 1 d GDU
H36B H 0.2005 0.3774 0.3927 0.065 Uiso 1 1 calc R
C37B C 0.24099(5) 0.46864(6) 0.38768(4) 0.041(3) Uani 1 1 d GDU
O38B O 0.23698(5) 0.48804(5) 0.38476(4) 0.040(2) Uani 1 1 d GU
O39B O 0.26327(5) 0.47099(7) 0.39095(5) 0.050(2) Uani 1 1 d GU
C41B C 0.15971(7) 0.37923(6) 0.31591(4) 0.060(4) Uani 1 1 d GDU
C42B C 0.17693(7) 0.40329(7) 0.30700(3) 0.056(4) Uani 1 1 d GDU
C43B C 0.19045(9) 0.40379(8) 0.29022(4) 0.063(4) Uani 1 1 d GDU
H43B H 0.2003 0.4198 0.2832 0.076 Uiso 1 1 calc R
C44B C 0.18871(10) 0.37991(8) 0.28444(5) 0.070(5) Uani 1 1 d GDU
H44B H 0.1978 0.3800 0.2733 0.084 Uiso 1 1 calc R
C45B C 0.17451(10) 0.35619(8) 0.29402(5) 0.085(6) Uani 1 1 d GDU
H45B H 0.1743 0.3405 0.2898 0.102 Uiso 1 1 calc R
C46B C 0.16008(9) 0.35573(6) 0.31036(5) 0.073(5) Uani 1 1 d GDU
H46B H 0.1507 0.3398 0.3176 0.087 Uiso 1 1 calc R
C51B C 0.18238(7) 0.42957(6) 0.31443(3) 0.053(4) Uani 1 1 d GDU
C52B C 0.18948(5) 0.43704(5) 0.33345(3) 0.052(4) Uani 1 1 d GDU
H52B H 0.1884 0.4240 0.3422 0.062 Uiso 1 1 calc R
C53B C 0.19772(5) 0.46204(5) 0.33955(3) 0.039(3) Uani 1 1 d GDU
H53B H 0.2020 0.4661 0.3525 0.047 Uiso 1 1 calc R
C54B C 0.20002(6) 0.48144(5) 0.32783(3) 0.043(3) Uani 1 1 d GDU
C55B C 0.19306(7) 0.47582(6) 0.30850(3) 0.058(4) Uani 1 1 d GDU
H55B H 0.1943 0.4892 0.3001 0.069 Uiso 1 1 calc R
C56B C 0.18432(7) 0.44970(7) 0.30225(3) 0.057(4) Uani 1 1 d GDU
H56B H 0.1796 0.4454 0.2894 0.069 Uiso 1 1 calc R
C57B C 0.21202(7) 0.51007(5) 0.33420(4) 0.048(3) Uani 1 1 d GDU
O58B O 0.21757(6) 0.51470(4) 0.35179(4) 0.042(2) Uani 1 1 d GU
O59B O 0.21616(8) 0.52734(6) 0.32211(5) 0.055(3) Uani 1 1 d GU
C61B C 0.08314(5) 0.38686(7) 0.34032(5) 0.071(4) Uani 1 1 d GDU
C62B C 0.08122(5) 0.40784(7) 0.34991(6) 0.066(4) Uani 1 1 d GDU
C63B C 0.05990(5) 0.41292(9) 0.34804(7) 0.095(6) Uani 1 1 d GDU
H63B H 0.0581 0.4255 0.3555 0.114 Uiso 1 1 calc R
C64B C 0.04084(6) 0.39672(10) 0.33334(7) 0.094(7) Uani 1 1 d GDU
H64B H 0.0264 0.3998 0.3310 0.113 Uiso 1 1 calc R
C65B C 0.04208(6) 0.37740(9) 0.32263(7) 0.110(8) Uani 1 1 d GDU
H65B H 0.0291 0.3678 0.3132 0.132 Uiso 1 1 calc R
C66B C 0.06364(6) 0.37231(8) 0.32623(6) 0.087(6) Uani 1 1 d GDU
H66B H 0.0649 0.3590 0.3191 0.105 Uiso 1 1 calc R
C71B C 0.10238(5) 0.42567(6) 0.36275(5) 0.058(4) Uani 1 1 d GDU
C72B C 0.12949(5) 0.43950(5) 0.35764(4) 0.053(4) Uani 1 1 d GDU
H72B H 0.1347 0.4351 0.3461 0.063 Uiso 1 1 calc R
C73B C 0.14915(5) 0.45955(5) 0.36898(4) 0.049(3) Uani 1 1 d GDU
H73B H 0.1673 0.4688 0.3650 0.059 Uiso 1 1 calc R
C74B C 0.14195(6) 0.46596(6) 0.38628(4) 0.047(3) Uani 1 1 d GDU
C75B C 0.11554(6) 0.45114(7) 0.39252(5) 0.057(4) Uani 1 1 d GDU
H75B H 0.1111 0.4545 0.4047 0.069 Uiso 1 1 calc R
C76B C 0.09566(5) 0.43173(7) 0.38143(5) 0.065(4) Uani 1 1 d GDU
H76B H 0.0777 0.4223 0.3858 0.078 Uiso 1 1 calc R
C77B C 0.16271(7) 0.48798(6) 0.39862(4) 0.047(3) Uani 1 1 d GDU
O78B O 0.18686(6) 0.49900(5) 0.39267(4) 0.043(2) Uani 1 1 d GU
O79B O 0.15510(8) 0.49401(7) 0.41306(5) 0.061(3) Uani 1 1 d GU
C11C C 0.24814(7) 0.46354(6) 0.24094(4) 0.069(4) Uani 1 1 d GDU
C12C C 0.25401(7) 0.44611(5) 0.25056(5) 0.064(4) Uani 1 1 d GU
H12C H 0.2403 0.4314 0.2573 0.076 Uiso 1 1 calc R
C13C C 0.27987(7) 0.45018(5) 0.25027(5) 0.067(4) Uani 1 1 d GDU
C14C C 0.29986(7) 0.47166(6) 0.24036(4) 0.062(4) Uani 1 1 d GU
H14C H 0.3175 0.4744 0.2402 0.074 Uiso 1 1 calc R
C15C C 0.29399(8) 0.48909(7) 0.23074(4) 0.064(4) Uani 1 1 d GDU
C16C C 0.26813(7) 0.48503(7) 0.23104(4) 0.066(4) Uani 1 1 d GU
H16C H 0.2641 0.4969 0.2245 0.079 Uiso 1 1 calc R
C21C C 0.21961(7) 0.45751(7) 0.24085(5) 0.086(6) Uani 1 1 d GDU
C22C C 0.21322(6) 0.47656(8) 0.24626(5) 0.082(5) Uani 1 1 d GDU
C23C C 0.18640(7) 0.47330(9) 0.24405(7) 0.099(7) Uani 1 1 d GDU
H23C H 0.1821 0.4864 0.2479 0.119 Uiso 1 1 calc R
C24C C 0.16705(7) 0.44786(10) 0.23537(8) 0.130(10) Uani 1 1 d GDU
H24C H 0.1498 0.4447 0.2318 0.157 Uiso 1 1 calc R
C25C C 0.17445(7) 0.42775(9) 0.23238(7) 0.126(9) Uani 1 1 d GDU
H25C H 0.1610 0.4106 0.2282 0.151 Uiso 1 1 calc R
C26C C 0.19974(7) 0.43193(8) 0.23528(6) 0.100(7) Uani 1 1 d GDU
H26C H 0.2036 0.4179 0.2336 0.119 Uiso 1 1 calc R
C31C C 0.23393(6) 0.50412(7) 0.25522(5) 0.069(4) Uani 1 1 d GDU
C32C C 0.24093(5) 0.50083(6) 0.27356(4) 0.065(4) Uani 1 1 d GDU
H32C H 0.2360 0.4836 0.2784 0.077 Uiso 1 1 calc R
C33C C 0.25550(6) 0.52397(6) 0.28450(4) 0.051(3) Uani 1 1 d GDU
H33C H 0.2595 0.5223 0.2973 0.061 Uiso 1 1 calc R
C34C C 0.26413(7) 0.54902(6) 0.27706(5) 0.042(3) Uani 1 1 d GDU
C35C C 0.25770(7) 0.55183(7) 0.25827(5) 0.056(4) Uani 1 1 d GDU
H35C H 0.2643 0.5692 0.2532 0.067 Uiso 1 1 calc R
C36C C 0.24216(7) 0.52997(8) 0.24731(5) 0.074(5) Uani 1 1 d GDU
H36C H 0.2370 0.5318 0.2349 0.089 Uiso 1 1 calc R
C37C C 0.27882(7) 0.57288(6) 0.28973(5) 0.040(3) Uani 1 1 d GDU
O38C O 0.27860(8) 0.56755(6) 0.30692(5) 0.054(3) Uani 1 1 d GU
O39C O 0.28813(9) 0.59539(6) 0.28299(5) 0.055(3) Uani 1 1 d GU
C41C C 0.28683(8) 0.43238(6) 0.26030(5) 0.062(4) Uani 1 1 d GDU
C42C C 0.28427(8) 0.42893(5) 0.27996(5) 0.062(4) Uani 1 1 d GDU
C43C C 0.28962(10) 0.41078(6) 0.28861(6) 0.067(4) Uani 1 1 d GDU
H43C H 0.2878 0.4084 0.3019 0.080 Uiso 1 1 calc R
C44C C 0.29731(11) 0.39668(7) 0.27854(7) 0.073(5) Uani 1 1 d GDU
H44C H 0.3010 0.3842 0.2846 0.088 Uiso 1 1 calc R
C45C C 0.30011(11) 0.39984(7) 0.25926(7) 0.082(5) Uani 1 1 d GDU
H45C H 0.3051 0.3891 0.2522 0.099 Uiso 1 1 calc R
C46C C 0.29579(10) 0.41829(7) 0.25020(6) 0.073(5) Uani 1 1 d GDU
H46C H 0.2990 0.4212 0.2371 0.088 Uiso 1 1 calc R
C51C C 0.27807(7) 0.44662(5) 0.29204(5) 0.054(4) Uani 1 1 d GDU
C52C C 0.29279(6) 0.47378(5) 0.28981(4) 0.071(5) Uani 1 1 d GDU
H52C H 0.3055 0.4810 0.2799 0.085 Uiso 1 1 calc R
C53C C 0.28932(6) 0.49170(5) 0.30227(3) 0.061(4) Uani 1 1 d GDU
H53C H 0.2986 0.5105 0.3001 0.073 Uiso 1 1 calc R
C54C C 0.27199(7) 0.48060(6) 0.31749(4) 0.056(4) Uani 1 1 d GDU
C55C C 0.25571(8) 0.45301(6) 0.31927(4) 0.059(4) Uani 1 1 d GDU
H55C H 0.2429 0.4457 0.3291 0.071 Uiso 1 1 calc R
C56C C 0.25837(8) 0.43614(5) 0.30657(5) 0.058(4) Uani 1 1 d GDU
H56C H 0.2469 0.4173 0.3076 0.070 Uiso 1 1 calc R
C57C C 0.27067(7) 0.49988(7) 0.33084(4) 0.054(4) Uani 1 1 d GDU
O58C O 0.28145(7) 0.52301(7) 0.32591(3) 0.109(6) Uani 1 1 d GU
O59C O 0.25873(9) 0.49144(8) 0.34596(4) 0.059(3) Uani 1 1 d GU
C61C C 0.31617(8) 0.51158(7) 0.21970(4) 0.069(4) Uani 1 1 d GDU
C62C C 0.33974(8) 0.53153(7) 0.22819(4) 0.059(4) Uani 1 1 d GDU
C63C C 0.36266(9) 0.54982(8) 0.21695(5) 0.068(4) Uani 1 1 d GDU
H63C H 0.3793 0.5622 0.2225 0.081 Uiso 1 1 calc R
C64C C 0.35857(10) 0.54803(10) 0.19718(5) 0.082(5) Uani 1 1 d GDU
H64C H 0.3727 0.5604 0.1893 0.099 Uiso 1 1 calc R
C65C C 0.33548(11) 0.52949(10) 0.18908(4) 0.089(6) Uani 1 1 d GDU
H65C H 0.3339 0.5291 0.1758 0.106 Uiso 1 1 calc R
C66C C 0.31365(10) 0.51070(9) 0.20006(4) 0.084(6) Uani 1 1 d GDU
H66C H 0.2975 0.4977 0.1942 0.101 Uiso 1 1 calc R
C71C C 0.34166(6) 0.53599(6) 0.24831(4) 0.052(3) Uani 1 1 d GDU
C72C C 0.32389(6) 0.54152(5) 0.25813(4) 0.055(4) Uani 1 1 d GDU
H72C H 0.3085 0.5395 0.2517 0.066 Uiso 1 1 calc R
C73C C 0.32782(5) 0.54991(5) 0.27701(4) 0.050(3) Uani 1 1 d GDU
H73C H 0.3161 0.5549 0.2828 0.060 Uiso 1 1 calc R
C74C C 0.34919(5) 0.55095(6) 0.28719(4) 0.051(3) Uani 1 1 d GDU
C75C C 0.36695(5) 0.54328(7) 0.27795(5) 0.056(4) Uani 1 1 d GDU
H75C H 0.3811 0.5431 0.2846 0.068 Uiso 1 1 calc R
C76C C 0.36240(6) 0.53617(7) 0.25904(5) 0.060(4) Uani 1 1 d GDU
H76C H 0.3739 0.5311 0.2530 0.072 Uiso 1 1 calc R
C77C C 0.35325(6) 0.56022(6) 0.30687(5) 0.047(3) Uani 1 1 d GDU
O78C O 0.34267(7) 0.57301(6) 0.31280(4) 0.055(3) Uani 1 1 d GU
O79C O 0.36570(6) 0.55280(7) 0.31768(5) 0.053(3) Uani 1 1 d GU
C11D C 0.17614(8) 0.34876(6) 0.47879(6) 0.100(5) Uani 1 1 d GDU
C12D C 0.19498(9) 0.35576(6) 0.49307(6) 0.109(7) Uani 1 1 d GU
H12D H 0.1907 0.3583 0.5055 0.130 Uiso 1 1 calc R
C13D C 0.22003(9) 0.35903(6) 0.48908(6) 0.104(6) Uani 1 1 d GDU
C14D C 0.22624(10) 0.35530(6) 0.47081(6) 0.100(6) Uani 1 1 d GU
H14D H 0.2434 0.3575 0.4681 0.120 Uiso 1 1 calc R
C15D C 0.20740(9) 0.34830(5) 0.45654(6) 0.097(5) Uani 1 1 d GDU
C16D C 0.18235(9) 0.34503(5) 0.46053(6) 0.094(5) Uani 1 1 d GU
H16D H 0.1695 0.3402 0.4508 0.113 Uiso 1 1 calc R
C21D C 0.14995(8) 0.34430(7) 0.48219(7) 0.117(7) Uani 1 1 d GDU
C22D C 0.14028(7) 0.35999(8) 0.47365(7) 0.106(7) Uani 1 1 d GDU
C23D C 0.11206(6) 0.35634(10) 0.47789(8) 0.137(10) Uani 1 1 d GDU
H23D H 0.1067 0.3680 0.4726 0.164 Uiso 1 1 calc R
C24D C 0.09455(7) 0.33469(11) 0.49008(9) 0.171(13) Uani 1 1 d GDU
H24D H 0.0768 0.3303 0.4933 0.205 Uiso 1 1 calc R
C25D C 0.10831(9) 0.31988(10) 0.49714(9) 0.187(14) Uani 1 1 d GDU
H25D H 0.0966 0.3046 0.5044 0.224 Uiso 1 1 calc R
C26D C 0.13504(9) 0.32318(8) 0.49564(8) 0.157(12) Uani 1 1 d GDU
H26D H 0.1415 0.3132 0.5023 0.189 Uiso 1 1 calc R
C31D C 0.15728(6) 0.38428(7) 0.46227(6) 0.079(5) Uani 1 1 d GDU
C32D C 0.18283(6) 0.40234(6) 0.46891(5) 0.092(7) Uani 1 1 d GDU
H32D H 0.1894 0.3984 0.4801 0.110 Uiso 1 1 calc R
C33D C 0.19915(6) 0.42668(6) 0.45898(5) 0.075(6) Uani 1 1 d GDU
H33D H 0.2169 0.4388 0.4629 0.090 Uiso 1 1 calc R
C34D C 0.18806(6) 0.43209(7) 0.44314(5) 0.057(4) Uani 1 1 d GDU
C35D C 0.16277(7) 0.41404(8) 0.43630(6) 0.060(4) Uani 1 1 d GDU
H35D H 0.1559 0.4179 0.4253 0.073 Uiso 1 1 calc R
C36D C 0.14834(6) 0.39083(8) 0.44585(7) 0.070(5) Uani 1 1 d GDU
H36D H 0.1311 0.3782 0.4412 0.084 Uiso 1 1 calc R
C37D C 0.20566(7) 0.45848(7) 0.43376(5) 0.051(3) Uani 1 1 d GDU
O38D O 0.22963(7) 0.47061(6) 0.43662(5) 0.090(5) Uani 1 1 d GU
O39D O 0.19571(9) 0.46755(8) 0.42224(6) 0.060(3) Uani 1 1 d GU
C41D C 0.23933(10) 0.36515(8) 0.50474(6) 0.097(6) Uani 1 1 d GDU
C42D C 0.24952(10) 0.38928(8) 0.51535(5) 0.081(5) Uani 1 1 d GDU
C43D C 0.26457(11) 0.39390(10) 0.53126(5) 0.082(6) Uani 1 1 d GDU
H43D H 0.2710 0.4096 0.5387 0.098 Uiso 1 1 calc R
C44D C 0.26989(13) 0.37168(11) 0.53584(6) 0.103(7) Uani 1 1 d GDU
H44D H 0.2807 0.3739 0.5466 0.124 Uiso 1 1 calc R
C45D C 0.26119(13) 0.35019(11) 0.52659(7) 0.129(10) Uani 1 1 d GDU
H45D H 0.2646 0.3367 0.5313 0.155 Uiso 1 1 calc R
C46D C 0.24647(12) 0.34522(9) 0.50934(7) 0.117(9) Uani 1 1 d GDU
H46D H 0.2418 0.3301 0.5016 0.140 Uiso 1 1 calc R
C51D C 0.24650(9) 0.41076(7) 0.50825(4) 0.070(5) Uani 1 1 d GDU
C52D C 0.25782(7) 0.42307(7) 0.49157(4) 0.069(4) Uani 1 1 d GDU
H52D H 0.2659 0.4158 0.4836 0.082 Uiso 1 1 calc R
C53D C 0.25755(7) 0.44713(6) 0.48589(4) 0.058(4) Uani 1 1 d GDU
H53D H 0.2659 0.4557 0.4744 0.069 Uiso 1 1 calc R
C54D C 0.24561(7) 0.45757(6) 0.49663(4) 0.053(3) Uani 1 1 d GDU
C55D C 0.23343(9) 0.44467(8) 0.51427(4) 0.066(4) Uani 1 1 d GDU
H55D H 0.2251 0.4516 0.5222 0.079 Uiso 1 1 calc R
C56D C 0.23428(9) 0.42159(8) 0.51925(4) 0.074(5) Uani 1 1 d GDU
H56D H 0.2261 0.4129 0.5307 0.089 Uiso 1 1 calc R
C57D C 0.24630(8) 0.48250(6) 0.49095(5) 0.052(3) Uani 1 1 d GDU
O58D O 0.26438(8) 0.49821(6) 0.47950(5) 0.048(2) Uani 1 1 d GU
O59D O 0.22962(9) 0.48845(7) 0.49768(5) 0.062(3) Uani 1 1 d GU
C61D C 0.21408(11) 0.34140(6) 0.43742(6) 0.096(6) Uani 1 1 d GDU
C62D C 0.23631(11) 0.35835(7) 0.42790(6) 0.095(6) Uani 1 1 d GDU
C63D C 0.24304(13) 0.35164(9) 0.41123(6) 0.113(9) Uani 1 1 d GDU
H63D H 0.2589 0.3639 0.4047 0.136 Uiso 1 1 calc R
C64D C 0.22469(14) 0.32445(9) 0.40362(7) 0.127(10) Uani 1 1 d GDU
H64D H 0.2290 0.3184 0.3924 0.153 Uiso 1 1 calc R
C65D C 0.20265(14) 0.30929(8) 0.41269(8) 0.126(10) Uani 1 1 d GDU
H65D H 0.1908 0.2921 0.4076 0.152 Uiso 1 1 calc R
C66D C 0.19553(12) 0.31634(6) 0.42873(7) 0.115(9) Uani 1 1 d GDU
H66D H 0.1785 0.3050 0.4343 0.138 Uiso 1 1 calc R
C71D C 0.25355(9) 0.38898(7) 0.43331(5) 0.079(5) Uani 1 1 d GDU
C72D C 0.24109(8) 0.40346(6) 0.43329(4) 0.077(5) Uani 1 1 d GDU
H72D H 0.2222 0.3943 0.4320 0.093 Uiso 1 1 calc R
C73D C 0.25512(7) 0.43199(6) 0.43509(4) 0.061(4) Uani 1 1 d GDU
H73D H 0.2463 0.4422 0.4343 0.074 Uiso 1 1 calc R
C74D C 0.28247(7) 0.44365(7) 0.43798(5) 0.052(3) Uani 1 1 d GDU
C75D C 0.29571(8) 0.42861(8) 0.43988(6) 0.068(4) Uani 1 1 d GDU
H75D H 0.3143 0.4372 0.4427 0.081 Uiso 1 1 calc R
C76D C 0.28027(9) 0.40012(8) 0.43739(6) 0.077(5) Uani 1 1 d GDU
H76D H 0.2883 0.3893 0.4385 0.092 Uiso 1 1 calc R
C77D C 0.29867(6) 0.47278(7) 0.43956(5) 0.049(3) Uani 1 1 d GDU
O78D O 0.28618(7) 0.48576(6) 0.43436(5) 0.062(3) Uani 1 1 d GU
O79D O 0.32202(6) 0.48448(8) 0.44485(6) 0.060(3) Uani 1 1 d GU
C11E C 0.49822(8) 0.51110(7) 0.36792(5) 0.081(4) Uani 1 1 d GDU
C12E C 0.51642(8) 0.52805(8) 0.38128(5) 0.071(4) Uani 1 1 d GU
H12E H 0.5146 0.5226 0.3941 0.085 Uiso 1 1 calc R
C13E C 0.53728(7) 0.55299(8) 0.37592(5) 0.078(4) Uani 1 1 d GDU
C14E C 0.53994(7) 0.56097(9) 0.35719(5) 0.079(5) Uani 1 1 d GU
H14E H 0.5542 0.5780 0.3535 0.095 Uiso 1 1 calc R
C15E C 0.52174(8) 0.54402(9) 0.34382(5) 0.089(5) Uani 1 1 d GDU
C16E C 0.50088(9) 0.51909(8) 0.34919(5) 0.081(5) Uani 1 1 d GU
H16E H 0.4884 0.5075 0.3401 0.098 Uiso 1 1 calc R
C21E C 0.47702(9) 0.48369(7) 0.37293(6) 0.081(4) Uani 1 1 d GDU
C22E C 0.44904(9) 0.47558(6) 0.37254(6) 0.079(5) Uani 1 1 d GDU
C23E C 0.42975(10) 0.44985(6) 0.37541(7) 0.098(6) Uani 1 1 d GDU
H23E H 0.4114 0.4450 0.3758 0.117 Uiso 1 1 calc R
C24E C 0.43764(12) 0.43053(6) 0.37774(8) 0.108(7) Uani 1 1 d GDU
H24E H 0.4249 0.4121 0.3794 0.130 Uiso 1 1 calc R
C25E C 0.46615(12) 0.44017(7) 0.37757(8) 0.111(8) Uani 1 1 d GDU
H25E H 0.4719 0.4274 0.3786 0.133 Uiso 1 1 calc R
C26E C 0.48417(11) 0.46501(8) 0.37612(7) 0.101(7) Uani 1 1 d GDU
H26E H 0.5025 0.4702 0.3773 0.121 Uiso 1 1 calc R
C31E C 0.44105(8) 0.49572(6) 0.36971(5) 0.073(5) Uani 1 1 d GDU
C32E C 0.44780(6) 0.51719(5) 0.38334(4) 0.066(4) Uani 1 1 d GDU
H32E H 0.4610 0.5213 0.3928 0.079 Uiso 1 1 calc R
C33E C 0.43399(6) 0.53178(6) 0.38198(4) 0.053(4) Uani 1 1 d GDU
H33E H 0.4362 0.5441 0.3917 0.063 Uiso 1 1 calc R
C34E C 0.41801(6) 0.52872(6) 0.36752(5) 0.052(3) Uani 1 1 d GDU
C35E C 0.41130(7) 0.50824(7) 0.35289(5) 0.074(5) Uani 1 1 d GDU
H35E H 0.3997 0.5062 0.3428 0.089 Uiso 1 1 calc R
C36E C 0.42286(8) 0.49189(6) 0.35457(6) 0.087(6) Uani 1 1 d GDU
H36E H 0.4186 0.4781 0.3456 0.104 Uiso 1 1 calc R
C37E C 0.40451(6) 0.54493(7) 0.36594(5) 0.050(3) Uani 1 1 d GDU
O38E O 0.40265(6) 0.55609(8) 0.38034(5) 0.051(3) Uani 1 1 d GU
O39E O 0.39403(7) 0.54563(8) 0.35029(6) 0.052(2) Uani 1 1 d GU
C41E C 0.55838(7) 0.57028(9) 0.39001(6) 0.076(4) Uani 1 1 d GDU
C42E C 0.55226(7) 0.57939(9) 0.40669(6) 0.070(4) Uani 1 1 d GDU
C43E C 0.57256(7) 0.59424(10) 0.42121(6) 0.079(5) Uani 1 1 d GDU
H43E H 0.5679 0.6000 0.4324 0.095 Uiso 1 1 calc R
C44E C 0.59818(7) 0.59964(12) 0.41825(8) 0.098(6) Uani 1 1 d GDU
H44E H 0.6120 0.6096 0.4271 0.118 Uiso 1 1 calc R
C45E C 0.60325(7) 0.58993(12) 0.40164(8) 0.102(7) Uani 1 1 d GDU
H45E H 0.6208 0.5928 0.4000 0.122 Uiso 1 1 calc R
C46E C 0.58566(7) 0.57706(11) 0.38797(7) 0.091(6) Uani 1 1 d GDU
H46E H 0.5913 0.5724 0.3768 0.109 Uiso 1 1 calc R
C51E C 0.52505(6) 0.57702(8) 0.40947(5) 0.053(3) Uani 1 1 d GDU
C52E C 0.51864(6) 0.59249(6) 0.39802(4) 0.060(4) Uani 1 1 d GDU
H52E H 0.5299 0.6020 0.3877 0.072 Uiso 1 1 calc R
C53E C 0.49585(6) 0.59412(6) 0.40149(4) 0.054(4) Uani 1 1 d GDU
H53E H 0.4913 0.6045 0.3935 0.064 Uiso 1 1 calc R
C54E C 0.47960(7) 0.58026(7) 0.41698(4) 0.049(3) Uani 1 1 d GDU
C55E C 0.48549(7) 0.56406(8) 0.42778(4) 0.058(4) Uani 1 1 d GDU
H55E H 0.4739 0.5541 0.4378 0.069 Uiso 1 1 calc R
C56E C 0.50789(7) 0.56205(8) 0.42427(4) 0.050(3) Uani 1 1 d GDU
H56E H 0.5117 0.5507 0.4318 0.060 Uiso 1 1 calc R
C57E C 0.45597(7) 0.58410(7) 0.42095(4) 0.045(3) Uani 1 1 d GDU
O58E O 0.45376(7) 0.60165(7) 0.41285(4) 0.049(2) Uani 1 1 d GU
O59E O 0.44082(8) 0.56993(9) 0.43409(4) 0.051(2) Uani 1 1 d GU
C61E C 0.52439(10) 0.55094(10) 0.32349(5) 0.109(7) Uani 1 1 d GDU
C62E C 0.52345(9) 0.57531(10) 0.31753(4) 0.101(7) Uani 1 1 d GDU
C63E C 0.52781(11) 0.58252(12) 0.29745(5) 0.145(11) Uani 1 1 d GDU
H63E H 0.5261 0.5970 0.2928 0.174 Uiso 1 1 calc R
C64E C 0.53462(13) 0.56773(14) 0.28512(5) 0.189(13) Uani 1 1 d GDU
H64E H 0.5381 0.5728 0.2722 0.227 Uiso 1 1 calc R
C65E C 0.53628(13) 0.54553(14) 0.29162(6) 0.184(13) Uani 1 1 d GDU
H65E H 0.5397 0.5351 0.2829 0.221 Uiso 1 1 calc R
C66E C 0.53292(11) 0.53827(12) 0.31114(6) 0.150(11) Uani 1 1 d GDU
H66E H 0.5365 0.5249 0.3155 0.180 Uiso 1 1 calc R
C71E C 0.51325(8) 0.58826(9) 0.32935(4) 0.067(4) Uani 1 1 d GDU
C72E C 0.49103(7) 0.57329(7) 0.34126(4) 0.072(5) Uani 1 1 d GDU
H72E H 0.4838 0.5545 0.3422 0.086 Uiso 1 1 calc R
C73E C 0.47915(6) 0.58567(6) 0.35201(4) 0.062(4) Uani 1 1 d GDU
H73E H 0.4644 0.5756 0.3601 0.074 Uiso 1 1 calc R
C74E C 0.49065(7) 0.61413(6) 0.34992(4) 0.056(3) Uani 1 1 d GDU
C75E C 0.51229(8) 0.62809(7) 0.33876(5) 0.057(4) Uani 1 1 d GDU
H75E H 0.5196 0.6469 0.3378 0.068 Uiso 1 1 calc R
C76E C 0.52432(8) 0.61669(9) 0.32873(5) 0.068(4) Uani 1 1 d GDU
H76E H 0.5399 0.6275 0.3214 0.082 Uiso 1 1 calc R
C77E C 0.47724(7) 0.62565(6) 0.35975(5) 0.055(3) Uani 1 1 d GDU
O78E O 0.45990(7) 0.61153(6) 0.37209(5) 0.107(6) Uani 1 1 d GU
O79E O 0.48179(9) 0.64835(7) 0.35660(6) 0.068(3) Uani 1 1 d GU
C11F C 0.15225(4) 0.56090(5) 0.60926(2) 0.076(4) Uani 1 1 d GDU
C12F C 0.16462(4) 0.54731(5) 0.61628(2) 0.079(5) Uani 1 1 d GU
H12F H 0.1791 0.5559 0.6249 0.094 Uiso 1 1 calc R
C13F C 0.15584(5) 0.52112(5) 0.61068(2) 0.074(4) Uani 1 1 d GDU
C14F C 0.13469(5) 0.50853(5) 0.59807(3) 0.063(4) Uani 1 1 d GU
H14F H 0.1287 0.4906 0.5942 0.076 Uiso 1 1 calc R
C15F C 0.12232(4) 0.52212(6) 0.59105(3) 0.067(4) Uani 1 1 d GDU
C16F C 0.13110(4) 0.54830(6) 0.59665(3) 0.063(4) Uani 1 1 d GU
H16F H 0.1226 0.5576 0.5919 0.076 Uiso 1 1 calc R
C21F C 0.16029(5) 0.58811(6) 0.61611(2) 0.089(5) Uani 1 1 d GDU
C22F C 0.16605(5) 0.60986(6) 0.60384(3) 0.103(7) Uani 1 1 d GDU
C23F C 0.17162(6) 0.63302(6) 0.61063(3) 0.138(11) Uani 1 1 d GDU
H23F H 0.1736 0.6472 0.6027 0.166 Uiso 1 1 calc R
C24F C 0.17461(6) 0.63588(6) 0.63060(3) 0.151(13) Uani 1 1 d GDU
H24F H 0.1797 0.6528 0.6360 0.181 Uiso 1 1 calc R
C25F C 0.17067(6) 0.61601(6) 0.64190(3) 0.134(11) Uani 1 1 d GDU
H25F H 0.1734 0.6191 0.6551 0.160 Uiso 1 1 calc R
C26F C 0.16315(5) 0.59245(6) 0.63518(2) 0.108(8) Uani 1 1 d GDU
H26F H 0.1596 0.5781 0.6435 0.130 Uiso 1 1 calc R
C31F C 0.16834(5) 0.60610(6) 0.58226(2) 0.070(4) Uani 1 1 d GDU
C32F C 0.18856(4) 0.60106(5) 0.57625(2) 0.067(4) Uani 1 1 d GDU
H32F H 0.1973 0.5959 0.5853 0.080 Uiso 1 1 calc R
C33F C 0.19632(4) 0.60330(5) 0.55745(2) 0.061(4) Uani 1 1 d GDU
H33F H 0.2102 0.6001 0.5535 0.073 Uiso 1 1 calc R
C34F C 0.18249(5) 0.61058(5) 0.54444(2) 0.048(3) Uani 1 1 d GDU
C35F C 0.16108(5) 0.61368(6) 0.54996(3) 0.059(4) Uani 1 1 d GDU
H35F H 0.1510 0.6170 0.5408 0.071 Uiso 1 1 calc R
C36F C 0.15447(5) 0.61189(6) 0.56921(3) 0.073(5) Uani 1 1 d GDU
H36F H 0.1403 0.6147 0.5732 0.088 Uiso 1 1 calc R
C37F C 0.19196(4) 0.61559(5) 0.52478(2) 0.046(3) Uani 1 1 d GDU
O38F O 0.21536(4) 0.61819(4) 0.52192(2) 0.056(3) Uani 1 1 d GU
O39F O 0.17893(5) 0.61831(6) 0.51255(2) 0.056(3) Uani 1 1 d GU
C41F C 0.17077(5) 0.50745(5) 0.61813(2) 0.089(6) Uani 1 1 d GDU
C42F C 0.19526(6) 0.51378(5) 0.61302(2) 0.070(5) Uani 1 1 d GDU
C43F C 0.20948(6) 0.50163(5) 0.62247(3) 0.090(6) Uani 1 1 d GDU
H43F H 0.2273 0.5063 0.6192 0.108 Uiso 1 1 calc R
C44F C 0.19520(7) 0.48285(5) 0.63654(3) 0.106(8) Uani 1 1 d GDU
H44F H 0.2033 0.4738 0.6423 0.127 Uiso 1 1 calc R
C45F C 0.17053(7) 0.47694(5) 0.64237(3) 0.131(11) Uani 1 1 d GDU
H45F H 0.1623 0.4658 0.6530 0.157 Uiso 1 1 calc R
C46F C 0.15746(6) 0.48803(5) 0.63207(3) 0.116(10) Uani 1 1 d GDU
H46F H 0.1392 0.4822 0.6347 0.140 Uiso 1 1 calc R
C51F C 0.21059(5) 0.53416(4) 0.59730(2) 0.058(4) Uani 1 1 d GDU
C52F C 0.19719(5) 0.53176(4) 0.58056(2) 0.068(5) Uani 1 1 d GDU
H52F H 0.1789 0.5186 0.5790 0.081 Uiso 1 1 calc R
C53F C 0.21181(4) 0.54956(4) 0.56604(2) 0.070(5) Uani 1 1 d GDU
H53F H 0.2028 0.5485 0.5546 0.084 Uiso 1 1 calc R
C54F C 0.23797(4) 0.56813(4) 0.56733(2) 0.051(4) Uani 1 1 d GDU
C55F C 0.25159(4) 0.56938(5) 0.58425(2) 0.050(4) Uani 1 1 d GDU
H55F H 0.2701 0.5820 0.5856 0.060 Uiso 1 1 calc R
C56F C 0.23757(5) 0.55187(5) 0.59897(2) 0.055(4) Uani 1 1 d GDU
H56F H 0.2467 0.5522 0.6102 0.066 Uiso 1 1 calc R
C57F C 0.25262(4) 0.58610(4) 0.55125(2) 0.046(3) Uani 1 1 d GDU
O58F O 0.23819(4) 0.58483(4) 0.53794(2) 0.088(5) Uani 1 1 d GU
O59F O 0.27699(4) 0.60015(4) 0.55162(2) 0.057(3) Uani 1 1 d GU
C61F C 0.09734(4) 0.50603(7) 0.57819(3) 0.067(4) Uani 1 1 d GDU
C62F C 0.09875(4) 0.49663(6) 0.56089(3) 0.063(4) Uani 1 1 d GDU
C63F C 0.07496(4) 0.47920(7) 0.55147(3) 0.067(4) Uani 1 1 d GDU
H63F H 0.0753 0.4712 0.5399 0.080 Uiso 1 1 calc R
C64F C 0.05049(4) 0.47385(8) 0.55960(3) 0.079(6) Uani 1 1 d GDU
H64F H 0.0343 0.4621 0.5532 0.095 Uiso 1 1 calc R
C65F C 0.04917(4) 0.48487(8) 0.57630(3) 0.087(6) Uani 1 1 d GDU
H65F H 0.0322 0.4809 0.5811 0.105 Uiso 1 1 calc R
C66F C 0.07216(4) 0.50168(8) 0.58626(3) 0.075(5) Uani 1 1 d GDU
H66F H 0.0716 0.5099 0.5977 0.090 Uiso 1 1 calc R
C71F C 0.12424(4) 0.50511(5) 0.55079(3) 0.061(4) Uani 1 1 d GDU
C72F C 0.14126(4) 0.53240(5) 0.54657(2) 0.054(3) Uani 1 1 d GDU
H72F H 0.1388 0.5456 0.5527 0.065 Uiso 1 1 calc R
C73F C 0.16130(4) 0.53979(5) 0.53373(2) 0.049(3) Uani 1 1 d GDU
H73F H 0.1716 0.5580 0.5301 0.059 Uiso 1 1 calc R
C74F C 0.16718(4) 0.52099(4) 0.52570(2) 0.048(3) Uani 1 1 d GDU
C75F C 0.15133(5) 0.49449(4) 0.53061(3) 0.071(5) Uani 1 1 d GDU
H75F H 0.1549 0.4814 0.5255 0.085 Uiso 1 1 calc R
C76F C 0.13032(5) 0.48686(5) 0.54292(3) 0.078(6) Uani 1 1 d GDU
H76F H 0.1197 0.4685 0.5461 0.094 Uiso 1 1 calc R
C77F C 0.18885(4) 0.52898(4) 0.51234(2) 0.053(3) Uani 1 1 d GDU
O78F O 0.19757(4) 0.55146(4) 0.50341(2) 0.054(3) Uani 1 1 d GU
O79F O 0.19861(5) 0.51441(4) 0.50906(2) 0.056(3) Uani 1 1 d GU
C11G C 0.30857(5) 0.64326(6) 0.64085(2) 0.035(3) Uani 1 1 d GDU
C12G C 0.31018(5) 0.66845(6) 0.64090(2) 0.037(3) Uani 1 1 d GU
H12G H 0.2943 0.6695 0.6410 0.044 Uiso 1 1 calc R
C21G C 0.28146(5) 0.61875(6) 0.64151(2) 0.038(3) Uani 1 1 d GDU
C22G C 0.26160(5) 0.61409(5) 0.62880(2) 0.041(3) Uani 1 1 d GDU
C23G C 0.23578(5) 0.59293(5) 0.63162(2) 0.053(4) Uani 1 1 d GDU
H23G H 0.2220 0.5906 0.6232 0.063 Uiso 1 1 calc R
C24G C 0.22941(5) 0.57485(5) 0.64668(2) 0.059(4) Uani 1 1 d GDU
H24G H 0.2115 0.5608 0.6486 0.071 Uiso 1 1 calc R
C25G C 0.25034(5) 0.57805(6) 0.65900(2) 0.050(4) Uani 1 1 d GDU
H25G H 0.2471 0.5655 0.6687 0.060 Uiso 1 1 calc R
C26G C 0.27605(5) 0.60043(6) 0.65634(2) 0.044(3) Uani 1 1 d GDU
H26G H 0.2901 0.6032 0.6647 0.053 Uiso 1 1 calc R
C31G C 0.26671(4) 0.62911(5) 0.61147(2) 0.041(3) Uani 1 1 d GDU
C32G C 0.28830(4) 0.63287(5) 0.60029(2) 0.039(3) Uani 1 1 d GDU
H32G H 0.3005 0.6279 0.6053 0.047 Uiso 1 1 calc R
C33G C 0.29270(4) 0.64358(5) 0.58209(2) 0.034(3) Uani 1 1 d GDU
H33G H 0.3072 0.6453 0.5747 0.041 Uiso 1 1 calc R
C34G C 0.27565(5) 0.65160(4) 0.57508(2) 0.037(3) Uani 1 1 d GDU
C35G C 0.25459(5) 0.64941(4) 0.58587(2) 0.040(3) Uani 1 1 d GDU
H35G H 0.2431 0.6554 0.5811 0.047 Uiso 1 1 calc R
C36G C 0.25045(5) 0.63789(4) 0.60458(2) 0.043(3) Uani 1 1 d GDU
H36G H 0.2362 0.6365 0.6121 0.052 Uiso 1 1 calc R
C37G C 0.27917(5) 0.66155(4) 0.55493(2) 0.042(3) Uani 1 1 d GDU
O38G O 0.29898(4) 0.66398(4) 0.54582(2) 0.043(2) Uani 1 1 d GU
O39G O 0.26120(5) 0.66517(4) 0.54854(2) 0.052(3) Uani 1 1 d GU
C11H C 0.31810(8) 0.63937(8) 0.19328(2) 0.046(3) Uani 1 1 d GDU
C12H C 0.34563(8) 0.65113(8) 0.19322(3) 0.044(3) Uani 1 1 d GU
H12H H 0.3540 0.6405 0.1932 0.053 Uiso 1 1 calc R
C21H C 0.30102(8) 0.60913(8) 0.19242(2) 0.046(3) Uani 1 1 d GDU
C22H C 0.30539(8) 0.59319(7) 0.20574(2) 0.050(3) Uani 1 1 d GDU
C23H C 0.29240(8) 0.56526(7) 0.20274(2) 0.069(5) Uani 1 1 d GDU
H23H H 0.2962 0.5542 0.2105 0.083 Uiso 1 1 calc R
C24H C 0.27320(8) 0.55402(8) 0.18758(2) 0.086(6) Uani 1 1 d GDU
H24H H 0.2633 0.5351 0.1862 0.103 Uiso 1 1 calc R
C25H C 0.26900(8) 0.56884(8) 0.17578(2) 0.077(5) Uani 1 1 d GDU
H25H H 0.2565 0.5609 0.1658 0.092 Uiso 1 1 calc R
C26H C 0.28354(8) 0.59697(8) 0.17815(2) 0.058(4) Uani 1 1 d GDU
H26H H 0.2809 0.6078 0.1693 0.069 Uiso 1 1 calc R
C31H C 0.32075(7) 0.60439(7) 0.22307(2) 0.049(3) Uani 1 1 d GDU
C32H C 0.31405(7) 0.62043(7) 0.23437(2) 0.043(3) Uani 1 1 d GDU
H32H H 0.3020 0.6258 0.2299 0.052 Uiso 1 1 calc R
C33H C 0.32567(7) 0.62815(6) 0.25232(2) 0.034(3) Uani 1 1 d GDU
H33H H 0.3207 0.6381 0.2604 0.041 Uiso 1 1 calc R
C34H C 0.34454(6) 0.62136(7) 0.25838(3) 0.039(3) Uani 1 1 d GDU
C35H C 0.35153(7) 0.60601(7) 0.24689(3) 0.044(3) Uani 1 1 d GDU
H35H H 0.3642 0.6013 0.2512 0.053 Uiso 1 1 calc R
C36H C 0.34023(7) 0.59785(7) 0.22964(3) 0.053(4) Uani 1 1 d GDU
H36H H 0.3453 0.5877 0.2219 0.064 Uiso 1 1 calc R
C37H C 0.35473(6) 0.62783(6) 0.27806(3) 0.038(3) Uani 1 1 d GDU
O38H O 0.34837(6) 0.64188(6) 0.28831(3) 0.040(2) Uani 1 1 d GU
O39H O 0.36887(6) 0.61867(7) 0.28411(3) 0.044(2) Uani 1 1 d GU

loop_
_atom_site_aniso_label
_atom_site_aniso_U_11
_atom_site_aniso_U_22
_atom_site_aniso_U_33
_atom_site_aniso_U_23
_atom_site_aniso_U_13
_atom_site_aniso_U_12
Cd1 0.0478(6) 0.0457(6) 0.0423(5) 0.0060(4) 0.0008(4) 0.0243(5)
Cd2 0.0560(6) 0.0431(6) 0.0344(5) 0.0009(4) -0.0033(4) 0.0232(5)
Cd3 0.0466(6) 0.0396(5) 0.0377(5) 0.0021(4) -0.0012(4) 0.0215(5)
Cd4 0.0393(5) 0.0404(5) 0.0468(5) -0.0002(4) -0.0069(4) 0.0192(5)
Cd5 0.0442(6) 0.0388(5) 0.0412(5) 0.0006(4) -0.0039(4) 0.0193(5)
Cd6 0.0430(6) 0.0478(6) 0.0481(5) 0.0112(4) 0.0059(4) 0.0267(5)
Cd7 0.0398(5) 0.0413(5) 0.0411(5) 0.0057(4) 0.0027(4) 0.0212(5)
Cd8 0.0404(5) 0.0510(6) 0.0373(5) 0.0000(4) -0.0014(4) 0.0217(5)
Cd9 0.0419(5) 0.0471(6) 0.0387(5) 0.0023(4) -0.0017(4) 0.0245(5)
Cd10 0.0441(6) 0.0519(6) 0.0424(5) -0.0034(4) -0.0035(4) 0.0248(5)
Cd11 0.0434(6) 0.0397(5) 0.0484(5) -0.0016(4) -0.0080(4) 0.0215(5)
Cd12 0.0385(5) 0.0395(5) 0.0404(5) -0.0006(4) -0.0028(4) 0.0202(4)
Cd13 0.0430(6) 0.0440(6) 0.0427(5) -0.0071(4) 0.0001(4) 0.0219(5)
Cd14 0.0417(6) 0.0414(5) 0.0446(5) -0.0069(4) -0.0052(4) 0.0196(5)
Cd15 0.0430(6) 0.0579(7) 0.0363(5) -0.0008(4) 0.0001(4) 0.0260(5)
Cd16 0.0387(5) 0.0449(6) 0.0385(5) -0.0009(4) 0.0008(4) 0.0215(5)
Cd17 0.0489(6) 0.0497(6) 0.0368(5) 0.0008(4) 0.0019(4) 0.0286(5)
Cd18 0.0497(6) 0.0551(6) 0.0358(5) -0.0002(4) -0.0011(4) 0.0306(5)
Cd19 0.0419(5) 0.0377(5) 0.0366(5) -0.0010(4) -0.0005(4) 0.0193(4)
Cd20 0.0408(5) 0.0427(5) 0.0333(4) -0.0014(4) -0.0036(4) 0.0203(4)
Cd21 0.0394(5) 0.0431(5) 0.0357(5) -0.0046(4) -0.0015(4) 0.0219(4)
Cd22 0.0355(5) 0.0342(5) 0.0391(5) 0.0020(4) 0.0035(4) 0.0169(4)
O23 0.036(5) 0.031(5) 0.033(4) 0.003(4) -0.002(4) 0.008(4)
O24 0.054(6) 0.033(5) 0.047(5) -0.008(4) -0.009(4) 0.026(5)
O25 0.045(6) 0.055(6) 0.063(6) -0.005(5) 0.010(5) 0.034(5)
O26 0.032(5) 0.033(5) 0.051(5) 0.009(4) 0.004(4) 0.012(4)
O27 0.040(5) 0.043(5) 0.033(4) 0.002(4) -0.008(4) 0.023(4)
O28 0.058(7) 0.039(6) 0.048(6) -0.010(4) -0.001(5) 0.019(5)
O29 0.032(5) 0.022(4) 0.057(6) 0.001(4) -0.006(4) 0.008(4)
O30 0.033(5) 0.053(6) 0.044(5) -0.011(4) -0.001(4) 0.027(5)
O31 0.053(6) 0.068(7) 0.019(4) -0.003(4) -0.001(4) 0.020(6)
O32 0.037(5) 0.050(6) 0.039(5) 0.006(4) 0.006(4) 0.025(5)
O33 0.039(5) 0.053(6) 0.034(5) -0.005(4) 0.000(4) 0.029(5)
O34 0.065(7) 0.046(6) 0.043(5) 0.001(5) -0.010(5) 0.022(6)
O35 0.043(5) 0.038(5) 0.034(4) 0.003(4) -0.001(4) 0.024(4)
O36 0.040(6) 0.040(6) 0.036(8) 0.000 0.000 0.020(3)
O37 0.040(5) 0.062(6) 0.024(4) -0.002(4) 0.004(4) 0.027(5)
O38 0.041(6) 0.041(6) 0.032(8) 0.000 0.000 0.021(3)
N1W 0.028(6) 0.046(8) 0.087(10) 0.005(7) -0.012(6) 0.013(6)
O2W 0.056(6) 0.040(6) 0.045(5) 0.008(4) -0.013(5) 0.024(5)
O3W 0.056(7) 0.039(6) 0.056(6) 0.004(5) -0.019(5) 0.016(5)
O4W 0.068(4) 0.063(4) 0.064(4) 0.007(2) -0.007(2) 0.028(3)
N1X 0.044(6) 0.062(9) 0.047(6) 0.011(5) -0.001(5) 0.019(6)
O2X 0.036(4) 0.048(6) 0.039(5) 0.022(4) -0.008(4) 0.009(4)
O3X 0.046(5) 0.076(8) 0.032(5) 0.019(5) -0.001(4) 0.025(6)
O4X 0.040(6) 0.126(12) 0.082(8) 0.071(8) 0.024(5) 0.045(7)
N1Y 0.062(7) 0.067(8) 0.070(9) -0.030(7) -0.021(7) 0.040(7)
O2Y 0.039(5) 0.064(6) 0.048(6) -0.017(5) 0.002(4) 0.025(5)
O3Y 0.045(6) 0.058(6) 0.068(7) -0.011(5) -0.004(5) 0.031(5)
O4Y 0.066(8) 0.076(9) 0.151(13) -0.067(9) -0.049(8) 0.052(7)
N1Z 0.041(7) 0.064(8) 0.039(5) -0.011(6) -0.004(5) 0.022(6)
O2Z 0.051(6) 0.062(6) 0.033(4) -0.011(4) -0.005(4) 0.040(5)
O3Z 0.073(8) 0.097(9) 0.026(4) -0.004(5) -0.007(4) 0.060(7)
O4Z 0.103(11) 0.171(15) 0.032(5) -0.012(7) -0.009(6) 0.106(11)
O1I 0.053(7) 0.059(7) 0.055(6) -0.013(5) -0.014(5) 0.029(6)
C2I 0.055(9) 0.051(9) 0.061(9) -0.013(7) -0.007(6) 0.031(8)
N3I 0.069(9) 0.074(8) 0.067(8) -0.021(7) -0.008(7) 0.047(7)
C4I 0.110(15) 0.057(9) 0.109(16) -0.038(10) -0.017(12) 0.061(8)
C5I 0.114(18) 0.14(2) 0.056(12) -0.002(13) 0.018(11) 0.063(15)
O1J 0.047(6) 0.070(6) 0.053(6) -0.009(5) -0.007(5) 0.036(6)
C2J 0.062(10) 0.070(8) 0.064(10) 0.000(9) -0.002(8) 0.042(9)
N3J 0.101(12) 0.103(11) 0.086(11) -0.027(10) -0.015(9) 0.075(10)
C4J 0.098(15) 0.17(2) 0.13(2) -0.059(18) -0.008(13) 0.099(15)
C5J 0.23(3) 0.105(12) 0.13(2) 0.000(18) 0.02(2) 0.113(17)
O1K 0.063(7) 0.048(6) 0.050(5) -0.012(5) 0.003(5) 0.025(6)
C2K 0.077(12) 0.065(9) 0.057(9) 0.008(7) 0.012(8) 0.034(9)
N3K 0.092(12) 0.066(8) 0.080(9) 0.016(7) 0.018(8) 0.040(8)
C4K 0.088(15) 0.054(10) 0.111(16) 0.028(10) 0.024(11) 0.021(9)
C5K 0.17(3) 0.11(2) 0.096(16) 0.044(14) 0.000(16) 0.06(2)
O1L 0.066(7) 0.064(7) 0.047(6) 0.000(5) 0.011(5) 0.034(5)
C2L 0.076(9) 0.048(10) 0.058(9) 0.010(7) 0.010(8) 0.024(7)
N3L 0.074(9) 0.057(9) 0.074(8) 0.003(7) 0.015(7) 0.026(7)
C4L 0.100(16) 0.081(15) 0.060(9) 0.020(10) 0.024(9) 0.013(13)
C5L 0.049(10) 0.11(2) 0.14(2) 0.004(16) -0.004(11) 0.024(10)
O1M 0.28(3) 0.070(11) 0.36(4) -0.027(17) -0.21(3) 0.060(15)
C2M 0.15(2) 0.065(11) 0.21(3) 0.020(15) -0.097(18) 0.034(13)
N3M 0.132(17) 0.083(10) 0.101(14) -0.035(10) -0.060(11) 0.046(11)
C4M 0.20(3) 0.27(4) 0.14(3) -0.12(3) -0.08(2) 0.14(3)
C5M 0.18(3) 0.068(11) 0.079(15) -0.014(12) -0.014(17) 0.031(15)
C11A 0.084(9) 0.062(9) 0.041(6) 0.010(6) -0.002(6) 0.054(7)
C12A 0.072(9) 0.071(10) 0.050(7) 0.005(6) -0.010(6) 0.052(8)
C13A 0.090(8) 0.076(9) 0.052(7) 0.001(6) -0.010(6) 0.073(7)
C14A 0.085(9) 0.082(10) 0.045(7) -0.008(7) -0.009(6) 0.067(7)
C15A 0.086(8) 0.068(8) 0.059(8) 0.004(6) -0.009(6) 0.063(7)
C16A 0.085(10) 0.062(9) 0.048(7) 0.012(6) 0.001(7) 0.053(7)
C21A 0.082(12) 0.069(8) 0.048(6) 0.004(6) -0.007(7) 0.049(9)
C22A 0.079(11) 0.074(8) 0.038(6) 0.004(6) -0.004(7) 0.059(9)
C23A 0.090(13) 0.078(10) 0.035(6) 0.002(6) -0.003(8) 0.048(11)
C24A 0.095(13) 0.090(10) 0.038(7) 0.007(7) 0.001(8) 0.066(11)
C25A 0.093(14) 0.086(10) 0.047(7) 0.009(8) 0.001(9) 0.061(11)
C26A 0.094(13) 0.063(10) 0.050(7) 0.006(6) 0.000(8) 0.056(10)
C31A 0.060(8) 0.066(7) 0.042(7) 0.002(6) -0.004(6) 0.051(7)
C32A 0.064(9) 0.049(8) 0.041(7) 0.006(6) 0.000(6) 0.034(7)
C33A 0.057(8) 0.051(7) 0.038(7) -0.006(5) -0.008(6) 0.040(6)
C34A 0.056(8) 0.059(7) 0.029(6) -0.005(5) -0.002(5) 0.039(6)
C35A 0.064(9) 0.056(8) 0.049(8) -0.010(6) -0.014(6) 0.043(7)
C36A 0.064(9) 0.063(8) 0.044(7) -0.007(6) -0.010(7) 0.045(6)
C37A 0.041(7) 0.054(7) 0.035(6) -0.002(5) 0.005(5) 0.027(6)
O38A 0.035(5) 0.052(6) 0.032(4) 0.008(4) 0.009(3) 0.031(4)
O39A 0.040(5) 0.058(6) 0.043(5) 0.000(4) 0.001(4) 0.029(4)
C41A 0.074(8) 0.076(11) 0.053(7) -0.015(7) -0.018(6) 0.059(9)
C42A 0.080(10) 0.074(11) 0.049(7) -0.017(7) -0.014(6) 0.061(9)
C43A 0.078(10) 0.091(13) 0.056(8) -0.017(8) -0.015(7) 0.064(11)
C44A 0.079(10) 0.075(12) 0.067(9) -0.017(8) -0.012(8) 0.058(10)
C45A 0.074(11) 0.108(15) 0.063(9) -0.023(9) -0.029(7) 0.064(12)
C46A 0.090(11) 0.087(12) 0.051(8) -0.016(8) -0.024(7) 0.073(11)
C51A 0.062(9) 0.040(8) 0.046(7) 0.005(6) -0.006(6) 0.036(7)
C52A 0.068(10) 0.048(9) 0.053(8) -0.007(7) -0.011(7) 0.042(8)
C53A 0.075(10) 0.047(8) 0.034(6) 0.002(6) 0.008(6) 0.045(8)
C54A 0.062(9) 0.043(8) 0.049(7) 0.004(6) -0.001(6) 0.038(7)
C55A 0.063(10) 0.057(9) 0.039(7) -0.003(6) -0.005(6) 0.042(8)
C56A 0.066(10) 0.055(9) 0.049(7) -0.005(6) 0.002(6) 0.044(8)
C57A 0.056(9) 0.035(7) 0.046(6) -0.004(6) -0.006(6) 0.029(7)
O58A 0.041(5) 0.044(6) 0.059(6) 0.000(4) -0.002(4) 0.030(5)
O59A 0.047(6) 0.033(5) 0.048(5) 0.009(4) 0.000(4) 0.026(4)
C61A 0.098(9) 0.064(8) 0.075(11) -0.009(8) -0.009(9) 0.060(7)
C62A 0.082(9) 0.046(7) 0.090(12) 0.008(8) 0.007(10) 0.036(7)
C63A 0.097(11) 0.042(8) 0.128(18) 0.012(11) -0.006(14) 0.030(7)
C64A 0.118(14) 0.055(10) 0.17(2) -0.029(14) -0.057(18) 0.045(11)
C65A 0.132(16) 0.063(10) 0.16(2) -0.018(14) -0.016(18) 0.061(11)
C66A 0.114(14) 0.070(10) 0.16(2) -0.007(13) -0.027(16) 0.070(10)
C71A 0.058(9) 0.039(7) 0.066(9) 0.010(6) -0.003(6) 0.026(7)
C72A 0.051(9) 0.045(7) 0.049(8) -0.003(6) -0.009(6) 0.025(7)
C73A 0.041(8) 0.034(7) 0.046(7) 0.008(6) -0.008(5) 0.014(6)
C74A 0.071(10) 0.038(7) 0.044(7) -0.007(5) -0.013(6) 0.030(7)
C75A 0.061(10) 0.048(8) 0.057(9) 0.009(6) -0.004(7) 0.030(8)
C76A 0.070(11) 0.041(8) 0.067(10) 0.020(7) 0.015(8) 0.025(8)
C77A 0.067(10) 0.043(7) 0.042(7) 0.002(6) 0.003(6) 0.028(7)
O78A 0.062(6) 0.034(5) 0.039(5) -0.002(4) -0.004(4) 0.026(5)
O79A 0.056(6) 0.043(5) 0.038(5) -0.001(4) -0.009(4) 0.028(5)
C11B 0.064(9) 0.032(7) 0.048(7) -0.015(5) -0.010(6) 0.006(7)
C12B 0.066(10) 0.028(7) 0.049(7) -0.004(6) 0.000(6) 0.004(7)
C13B 0.064(9) 0.032(8) 0.054(7) -0.005(6) -0.005(6) 0.007(7)
C14B 0.056(9) 0.041(9) 0.059(8) -0.016(7) -0.017(6) 0.003(7)
C15B 0.049(8) 0.036(8) 0.065(8) -0.009(6) -0.015(6) 0.001(6)
C16B 0.066(10) 0.040(9) 0.062(8) -0.008(7) -0.004(7) 0.011(7)
C21B 0.070(9) 0.042(8) 0.051(7) -0.004(6) 0.000(6) 0.009(6)
C22B 0.071(8) 0.034(6) 0.057(8) -0.009(6) 0.001(6) 0.020(6)
C23B 0.086(11) 0.042(8) 0.052(8) -0.007(6) 0.003(8) 0.028(7)
C24B 0.092(12) 0.041(8) 0.062(10) -0.007(7) 0.006(8) 0.020(8)
C25B 0.095(12) 0.025(8) 0.064(10) -0.004(6) 0.006(8) 0.000(8)
C26B 0.070(10) 0.046(9) 0.065(9) -0.002(7) 0.011(8) 0.014(7)
C31B 0.059(7) 0.034(6) 0.041(7) -0.005(6) -0.001(7) 0.009(6)
C32B 0.058(8) 0.041(7) 0.042(7) -0.005(6) -0.010(7) 0.011(6)
C33B 0.052(7) 0.040(6) 0.039(7) -0.003(6) -0.003(6) 0.022(6)
C34B 0.050(6) 0.031(6) 0.044(7) 0.003(6) 0.002(6) 0.016(5)
C35B 0.063(8) 0.035(6) 0.067(10) -0.014(7) -0.003(8) 0.024(6)
C36B 0.069(8) 0.044(7) 0.039(7) -0.016(6) -0.004(7) 0.020(6)
C37B 0.044(6) 0.028(6) 0.043(7) -0.008(5) 0.013(6) 0.011(5)
O38B 0.049(6) 0.028(4) 0.039(5) 0.001(4) 0.007(4) 0.015(4)
O39B 0.046(5) 0.038(5) 0.061(6) -0.010(5) 0.002(5) 0.018(5)
C41B 0.071(10) 0.044(7) 0.045(7) -0.020(6) -0.012(6) 0.014(7)
C42B 0.058(9) 0.047(6) 0.045(7) -0.017(5) -0.012(6) 0.014(7)
C43B 0.058(10) 0.056(8) 0.064(9) -0.026(7) -0.003(7) 0.020(8)
C44B 0.076(12) 0.057(8) 0.062(10) -0.026(7) -0.002(8) 0.022(9)
C45B 0.112(17) 0.053(8) 0.074(12) -0.026(8) 0.009(10) 0.029(11)
C46B 0.097(14) 0.045(8) 0.059(9) -0.007(7) 0.002(8) 0.022(9)
C51B 0.058(9) 0.045(7) 0.047(7) -0.009(5) -0.005(7) 0.018(7)
C52B 0.075(11) 0.044(7) 0.051(7) -0.010(6) -0.006(7) 0.040(8)
C53B 0.037(7) 0.039(6) 0.034(6) -0.008(5) -0.006(5) 0.012(6)
C54B 0.049(8) 0.039(6) 0.043(6) -0.006(5) -0.002(6) 0.022(7)
C55B 0.071(11) 0.048(7) 0.042(7) 0.008(6) -0.003(7) 0.020(8)
C56B 0.058(10) 0.043(7) 0.043(7) -0.006(5) -0.005(7) 0.005(8)
C57B 0.063(10) 0.045(7) 0.036(6) 0.005(5) 0.006(6) 0.026(7)
O58B 0.039(5) 0.042(5) 0.048(5) -0.009(4) -0.007(4) 0.022(5)
O59B 0.071(7) 0.047(6) 0.051(6) 0.001(4) -0.010(5) 0.032(6)
C61B 0.057(9) 0.064(10) 0.073(11) -0.010(8) -0.014(7) 0.015(8)
C62B 0.042(8) 0.057(10) 0.079(10) -0.008(7) -0.012(7) 0.010(7)
C63B 0.041(10) 0.090(15) 0.131(17) -0.015(12) -0.029(10) 0.016(9)
C64B 0.072(13) 0.088(15) 0.118(17) -0.018(11) -0.033(11) 0.036(11)
C65B 0.075(14) 0.105(18) 0.15(2) -0.044(14) -0.044(14) 0.041(13)
C66B 0.082(13) 0.069(13) 0.099(15) -0.021(10) -0.037(11) 0.029(10)
C71B 0.040(7) 0.037(8) 0.074(9) -0.002(6) -0.009(6) 0.003(6)
C72B 0.041(7) 0.047(9) 0.063(9) -0.009(7) -0.009(6) 0.017(6)
C73B 0.037(7) 0.046(8) 0.059(8) -0.009(6) -0.005(6) 0.016(6)
C74B 0.026(6) 0.045(8) 0.053(7) -0.005(6) -0.009(5) 0.005(5)
C75B 0.041(7) 0.053(9) 0.064(9) -0.015(7) 0.004(6) 0.013(7)
C76B 0.039(8) 0.048(9) 0.088(10) -0.012(8) 0.000(7) 0.006(7)
C77B 0.042(6) 0.039(8) 0.046(7) 0.004(5) -0.001(5) 0.011(6)
O78B 0.034(5) 0.035(5) 0.047(5) 0.005(4) 0.002(4) 0.007(4)
O79B 0.056(7) 0.067(7) 0.040(5) -0.003(5) 0.003(5) 0.015(6)
C11C 0.074(8) 0.051(9) 0.073(11) -0.018(7) -0.005(8) 0.025(7)
C12C 0.073(9) 0.049(9) 0.061(10) -0.012(7) 0.007(8) 0.024(8)
C13C 0.077(9) 0.059(9) 0.058(9) -0.005(7) 0.001(8) 0.031(8)
C14C 0.076(10) 0.049(8) 0.064(10) -0.018(6) 0.006(8) 0.034(7)
C15C 0.082(8) 0.048(8) 0.061(9) -0.020(6) -0.001(8) 0.032(7)
C16C 0.085(9) 0.040(8) 0.076(11) -0.015(7) -0.014(8) 0.033(8)
C21C 0.079(8) 0.057(10) 0.116(16) -0.034(10) -0.023(10) 0.030(7)
C22C 0.066(9) 0.066(9) 0.109(14) -0.028(10) -0.019(10) 0.030(8)
C23C 0.059(10) 0.066(12) 0.16(2) -0.016(13) -0.027(13) 0.021(9)
C24C 0.080(14) 0.076(15) 0.21(3) -0.036(17) -0.049(17) 0.020(11)
C25C 0.090(13) 0.075(14) 0.19(3) -0.034(16) -0.048(18) 0.024(12)
C26C 0.078(11) 0.063(11) 0.133(19) -0.037(13) -0.024(14) 0.017(9)
C31C 0.071(10) 0.057(7) 0.082(10) -0.019(7) -0.014(9) 0.034(8)
C32C 0.083(12) 0.042(8) 0.069(9) -0.016(7) 0.006(8) 0.032(8)
C33C 0.062(10) 0.044(7) 0.056(8) -0.004(5) 0.009(7) 0.032(7)
C34C 0.037(7) 0.041(6) 0.049(6) -0.005(5) 0.000(6) 0.021(6)
C35C 0.062(10) 0.050(8) 0.051(7) -0.005(6) -0.008(7) 0.024(8)
C36C 0.105(15) 0.060(8) 0.063(10) -0.023(7) -0.029(10) 0.046(10)
C37C 0.024(6) 0.040(6) 0.053(6) -0.005(5) 0.006(5) 0.013(5)
O38C 0.070(7) 0.071(7) 0.037(5) -0.003(5) -0.003(5) 0.048(6)
O39C 0.054(6) 0.043(5) 0.042(5) -0.002(4) 0.014(5) 0.004(5)
C41C 0.061(10) 0.055(9) 0.061(7) -0.005(7) 0.008(8) 0.023(8)
C42C 0.070(11) 0.044(8) 0.064(7) -0.007(7) 0.002(8) 0.022(8)
C43C 0.063(11) 0.049(10) 0.079(10) 0.002(7) 0.010(9) 0.022(8)
C44C 0.071(12) 0.048(10) 0.092(10) -0.006(9) -0.002(10) 0.023(9)
C45C 0.107(16) 0.047(10) 0.092(10) -0.016(9) 0.007(12) 0.037(10)
C46C 0.086(13) 0.054(10) 0.078(10) -0.005(8) 0.015(10) 0.033(9)
C51C 0.067(10) 0.036(6) 0.056(8) 0.005(6) 0.006(7) 0.022(7)
C52C 0.090(13) 0.034(7) 0.056(9) -0.004(7) 0.017(9) 0.006(8)
C53C 0.092(13) 0.040(8) 0.048(8) 0.009(6) 0.013(7) 0.032(8)
C54C 0.077(11) 0.040(6) 0.053(8) 0.006(6) 0.011(7) 0.032(7)
C55C 0.072(11) 0.043(7) 0.059(9) 0.003(7) 0.011(8) 0.025(7)
C56C 0.077(11) 0.028(7) 0.058(9) 0.011(6) 0.013(7) 0.016(7)
C57C 0.079(11) 0.051(7) 0.041(7) 0.001(6) -0.005(6) 0.038(8)
O58C 0.211(19) 0.051(7) 0.054(7) 0.001(6) 0.012(9) 0.059(10)
O59C 0.051(7) 0.067(7) 0.055(6) -0.009(5) 0.000(5) 0.027(6)
C61C 0.078(9) 0.059(9) 0.065(8) -0.012(6) -0.003(7) 0.032(7)
C62C 0.067(9) 0.057(9) 0.059(7) -0.002(6) 0.004(6) 0.036(7)
C63C 0.095(12) 0.053(10) 0.058(8) -0.002(7) 0.017(8) 0.039(8)
C64C 0.107(14) 0.078(13) 0.062(8) 0.015(9) 0.013(9) 0.046(10)
C65C 0.124(16) 0.086(14) 0.056(10) 0.007(8) 0.002(8) 0.053(11)
C66C 0.117(15) 0.059(11) 0.062(8) -0.016(8) 0.000(9) 0.033(10)
C71C 0.071(10) 0.036(8) 0.059(7) -0.005(6) 0.002(6) 0.033(8)
C72C 0.050(9) 0.051(9) 0.055(7) -0.008(7) -0.001(6) 0.019(7)
C73C 0.067(9) 0.038(8) 0.056(7) -0.003(6) 0.004(6) 0.035(8)
C74C 0.059(9) 0.033(7) 0.051(7) -0.008(6) -0.004(6) 0.016(7)
C75C 0.038(8) 0.064(10) 0.061(8) -0.011(8) -0.003(6) 0.021(7)
C76C 0.068(10) 0.065(10) 0.053(7) -0.010(8) 0.002(7) 0.038(9)
C77C 0.049(8) 0.039(8) 0.050(7) 0.003(6) -0.001(6) 0.020(6)
O78C 0.063(7) 0.053(7) 0.055(6) 0.008(5) 0.007(5) 0.034(6)
O79C 0.058(7) 0.058(7) 0.044(5) -0.004(5) -0.002(5) 0.029(6)
C11D 0.130(12) 0.052(11) 0.094(10) 0.033(10) -0.008(9) 0.026(11)
C12D 0.144(15) 0.071(14) 0.088(12) 0.025(11) -0.015(10) 0.036(15)
C13D 0.153(15) 0.067(12) 0.083(10) 0.007(10) -0.030(10) 0.048(14)
C14D 0.147(16) 0.065(13) 0.086(9) 0.005(10) -0.033(10) 0.051(14)
C15D 0.129(13) 0.051(11) 0.078(9) 0.003(9) -0.024(8) 0.020(12)
C16D 0.116(12) 0.034(9) 0.090(10) 0.026(9) -0.016(10) 0.006(10)
C21D 0.134(13) 0.079(15) 0.108(16) 0.037(12) -0.004(11) 0.031(12)
C22D 0.076(11) 0.082(14) 0.112(16) 0.040(11) -0.011(11) 0.003(9)
C23D 0.092(14) 0.089(18) 0.18(3) 0.049(16) 0.037(17) 0.008(13)
C24D 0.13(2) 0.11(2) 0.22(3) 0.07(2) 0.06(2) 0.014(16)
C25D 0.15(2) 0.13(2) 0.22(3) 0.08(2) 0.02(2) 0.02(2)
C26D 0.152(19) 0.076(17) 0.19(3) 0.069(16) 0.02(2) 0.014(17)
C31D 0.068(10) 0.059(10) 0.084(12) 0.018(8) -0.002(8) 0.012(8)
C32D 0.074(12) 0.069(12) 0.087(14) 0.030(10) -0.012(10) 0.001(9)
C33D 0.062(11) 0.070(11) 0.067(11) 0.026(9) -0.008(8) 0.014(8)
C34D 0.045(8) 0.052(8) 0.061(9) 0.010(7) -0.009(7) 0.013(6)
C35D 0.047(8) 0.058(9) 0.064(10) 0.001(7) -0.003(7) 0.016(6)
C36D 0.056(10) 0.043(9) 0.085(11) 0.008(8) -0.003(8) 0.006(7)
C37D 0.053(7) 0.034(7) 0.059(9) 0.006(6) 0.008(7) 0.016(6)
O38D 0.055(7) 0.049(8) 0.134(13) 0.016(8) -0.007(8) 0.002(6)
O39D 0.069(7) 0.052(7) 0.047(6) 0.011(5) 0.010(5) 0.022(6)
C41D 0.161(17) 0.078(12) 0.069(11) -0.009(9) -0.018(11) 0.072(13)
C42D 0.123(16) 0.056(9) 0.065(10) 0.011(7) -0.007(9) 0.045(10)
C43D 0.107(16) 0.075(12) 0.063(10) 0.013(8) -0.007(9) 0.046(12)
C44D 0.15(2) 0.092(14) 0.085(14) 0.005(10) -0.024(13) 0.074(16)
C45D 0.21(3) 0.082(15) 0.108(18) 0.002(11) -0.050(17) 0.079(18)
C46D 0.19(2) 0.058(12) 0.101(15) 0.012(10) -0.042(15) 0.062(14)
C51D 0.101(14) 0.062(10) 0.056(9) -0.003(7) -0.012(8) 0.047(10)
C52D 0.092(14) 0.059(10) 0.062(9) -0.003(7) -0.013(8) 0.043(10)
C53D 0.066(11) 0.044(8) 0.052(8) -0.002(6) -0.001(7) 0.020(8)
C54D 0.050(9) 0.037(7) 0.061(8) 0.000(6) -0.005(7) 0.012(6)
C55D 0.079(12) 0.047(9) 0.062(9) 0.002(7) 0.014(8) 0.025(9)
C56D 0.082(13) 0.061(11) 0.076(11) 0.027(9) 0.019(9) 0.033(10)
C57D 0.049(8) 0.054(8) 0.050(8) 0.004(6) -0.002(6) 0.024(7)
O58D 0.036(5) 0.042(6) 0.049(6) -0.003(4) -0.007(4) 0.006(4)
O59D 0.057(7) 0.055(7) 0.070(7) -0.004(6) 0.002(5) 0.025(6)
C61D 0.133(16) 0.036(8) 0.091(11) -0.007(8) -0.025(9) 0.021(8)
C62D 0.143(16) 0.033(7) 0.084(11) -0.003(7) -0.018(10) 0.027(8)
C63D 0.17(2) 0.052(11) 0.080(13) -0.013(9) -0.018(12) 0.026(11)
C64D 0.18(2) 0.051(12) 0.102(17) -0.019(10) -0.020(14) 0.024(13)
C65D 0.20(2) 0.039(11) 0.083(14) -0.004(9) -0.021(14) 0.017(12)
C66D 0.140(19) 0.055(12) 0.104(15) -0.017(10) -0.032(13) 0.014(11)
C71D 0.114(11) 0.037(7) 0.071(11) -0.001(7) -0.024(11) 0.026(7)
C72D 0.095(12) 0.032(7) 0.081(12) 0.003(8) -0.027(11) 0.013(7)
C73D 0.082(9) 0.041(7) 0.059(9) -0.006(7) -0.023(9) 0.030(7)
C74D 0.075(8) 0.040(6) 0.042(7) -0.012(6) -0.015(7) 0.031(6)
C75D 0.085(11) 0.047(7) 0.076(11) 0.004(8) -0.012(10) 0.037(8)
C76D 0.105(11) 0.045(8) 0.082(12) 0.003(9) -0.002(11) 0.039(8)
C77D 0.066(8) 0.036(6) 0.038(7) 0.004(6) -0.006(7) 0.018(6)
O78D 0.069(7) 0.046(6) 0.071(7) 0.017(5) 0.018(6) 0.030(6)
O79D 0.074(7) 0.040(6) 0.053(6) 0.007(5) -0.026(6) 0.019(5)
C11E 0.099(11) 0.112(10) 0.071(9) 0.006(8) -0.001(8) 0.082(8)
C12E 0.081(11) 0.106(11) 0.059(9) 0.017(8) 0.009(7) 0.072(8)
C13E 0.097(11) 0.102(11) 0.070(8) 0.016(8) 0.016(7) 0.076(8)
C14E 0.111(14) 0.097(13) 0.069(8) 0.013(8) 0.030(8) 0.082(11)
C15E 0.143(16) 0.113(12) 0.067(8) 0.002(7) 0.015(8) 0.106(11)
C16E 0.127(15) 0.107(12) 0.058(8) -0.009(8) -0.004(9) 0.094(10)
C21E 0.105(10) 0.099(10) 0.073(11) -0.003(9) -0.010(10) 0.076(8)
C22E 0.102(10) 0.093(9) 0.073(11) -0.017(10) -0.019(10) 0.072(8)
C23E 0.109(13) 0.090(10) 0.122(18) -0.011(13) -0.030(14) 0.071(9)
C24E 0.134(14) 0.099(13) 0.130(19) -0.004(15) -0.032(17) 0.087(13)
C25E 0.140(15) 0.104(11) 0.14(2) -0.035(15) -0.037(17) 0.101(13)
C26E 0.132(15) 0.107(12) 0.108(16) -0.015(14) -0.033(15) 0.094(11)
C31E 0.090(13) 0.072(10) 0.077(11) -0.012(8) -0.005(9) 0.055(10)
C32E 0.084(13) 0.063(10) 0.065(10) 0.000(7) -0.012(9) 0.047(10)
C33E 0.063(10) 0.047(9) 0.052(8) -0.010(7) -0.006(6) 0.030(8)
C34E 0.045(8) 0.067(10) 0.057(8) 0.000(7) 0.005(6) 0.038(8)
C35E 0.104(15) 0.086(13) 0.062(10) -0.023(8) -0.031(10) 0.069(12)
C36E 0.115(17) 0.084(14) 0.097(14) -0.036(11) -0.027(11) 0.077(13)
C37E 0.057(9) 0.057(9) 0.049(7) 0.000(6) 0.000(6) 0.039(8)
O38E 0.057(7) 0.044(6) 0.052(5) 0.004(4) 0.013(5) 0.025(5)
O39E 0.051(6) 0.052(6) 0.059(6) 0.004(5) -0.001(5) 0.029(5)
C41E 0.071(9) 0.105(13) 0.081(9) 0.021(8) 0.023(7) 0.065(9)
C42E 0.059(8) 0.090(13) 0.080(10) 0.018(8) 0.018(6) 0.052(9)
C43E 0.074(10) 0.101(15) 0.086(11) 0.024(9) -0.003(8) 0.061(11)
C44E 0.064(10) 0.110(18) 0.115(15) 0.027(12) 0.002(11) 0.039(12)
C45E 0.060(11) 0.13(2) 0.125(16) 0.042(13) 0.023(9) 0.049(12)
C46E 0.074(10) 0.123(18) 0.103(14) 0.028(11) 0.033(8) 0.070(13)
C51E 0.055(8) 0.057(9) 0.061(9) 0.004(7) 0.005(6) 0.039(8)
C52E 0.062(10) 0.062(10) 0.073(10) 0.019(8) 0.015(8) 0.043(9)
C53E 0.081(10) 0.055(9) 0.053(8) 0.011(6) 0.019(7) 0.055(9)
C54E 0.053(8) 0.056(9) 0.046(7) 0.003(6) 0.000(6) 0.034(7)
C55E 0.064(10) 0.068(11) 0.059(9) 0.013(7) 0.008(7) 0.046(9)
C56E 0.058(9) 0.053(9) 0.057(8) 0.011(6) 0.001(6) 0.041(8)
C57E 0.044(7) 0.045(8) 0.047(7) -0.004(5) -0.002(5) 0.024(7)
O58E 0.062(7) 0.061(7) 0.033(5) -0.003(4) -0.007(4) 0.037(6)
O59E 0.053(6) 0.038(6) 0.068(6) -0.001(4) 0.001(5) 0.028(5)
C61E 0.18(2) 0.154(17) 0.066(8) 0.012(9) 0.020(11) 0.143(17)
C62E 0.17(2) 0.124(15) 0.065(9) 0.009(10) 0.022(12) 0.115(16)
C63E 0.27(3) 0.17(2) 0.072(11) 0.027(14) 0.050(18) 0.17(2)
C64E 0.37(4) 0.20(3) 0.097(16) 0.036(17) 0.09(2) 0.21(3)
C65E 0.35(4) 0.21(3) 0.098(14) 0.027(18) 0.08(2) 0.22(3)
C66E 0.27(3) 0.19(2) 0.092(13) 0.012(16) 0.05(2) 0.19(2)
C71E 0.095(12) 0.082(9) 0.055(9) 0.006(8) 0.005(8) 0.066(10)
C72E 0.097(13) 0.068(10) 0.070(11) 0.006(8) 0.007(8) 0.057(10)
C73E 0.079(12) 0.063(8) 0.053(9) 0.009(8) 0.011(8) 0.044(9)
C74E 0.065(10) 0.066(8) 0.047(8) 0.003(7) 0.002(6) 0.042(8)
C75E 0.071(10) 0.046(8) 0.064(10) 0.010(7) 0.011(7) 0.037(8)
C76E 0.071(11) 0.081(9) 0.072(11) 0.012(9) 0.017(9) 0.052(9)
C77E 0.059(9) 0.072(9) 0.047(8) -0.005(7) -0.007(6) 0.042(8)
O78E 0.149(15) 0.144(14) 0.085(10) 0.052(9) 0.065(9) 0.115(13)
O79E 0.049(7) 0.058(6) 0.094(9) -0.023(6) 0.006(6) 0.025(6)
C11F 0.057(10) 0.097(10) 0.051(9) 0.014(7) 0.005(7) 0.021(9)
C12F 0.049(10) 0.095(10) 0.055(10) 0.024(9) -0.005(8) 0.008(9)
C13F 0.052(9) 0.095(10) 0.047(9) 0.033(8) 0.009(6) 0.017(8)
C14F 0.047(9) 0.073(10) 0.058(9) 0.014(7) 0.012(6) 0.020(8)
C15F 0.054(8) 0.090(10) 0.046(8) 0.018(7) 0.007(6) 0.028(8)
C16F 0.059(9) 0.093(10) 0.036(7) 0.012(7) 0.009(6) 0.036(9)
C21F 0.086(14) 0.104(10) 0.044(7) 0.005(7) 0.004(9) 0.022(11)
C22F 0.137(19) 0.097(11) 0.049(7) 0.005(7) 0.025(10) 0.039(14)
C23F 0.21(3) 0.101(14) 0.054(9) -0.009(10) 0.025(15) 0.042(19)
C24F 0.21(3) 0.113(17) 0.058(10) -0.009(10) 0.011(17) 0.03(2)
C25F 0.16(3) 0.136(18) 0.056(12) -0.006(9) 0.002(15) 0.04(2)
C26F 0.114(18) 0.124(15) 0.042(8) 0.004(9) 0.008(11) 0.026(16)
C31F 0.077(12) 0.078(12) 0.043(7) 0.002(7) 0.007(7) 0.029(10)
C32F 0.071(11) 0.075(12) 0.040(7) 0.006(8) 0.003(7) 0.026(9)
C33F 0.039(8) 0.086(12) 0.043(7) 0.007(8) 0.004(6) 0.020(8)
C34F 0.048(8) 0.053(9) 0.039(6) -0.011(6) -0.005(5) 0.021(7)
C35F 0.045(9) 0.076(11) 0.049(7) 0.009(8) 0.003(6) 0.024(8)
C36F 0.062(11) 0.098(14) 0.057(8) 0.016(9) 0.024(8) 0.038(10)
C37F 0.035(7) 0.041(8) 0.041(6) 0.004(6) 0.004(5) 0.004(6)
O38F 0.051(6) 0.047(6) 0.064(7) 0.003(5) 0.011(5) 0.020(5)
O39F 0.053(6) 0.075(8) 0.044(5) 0.002(5) 0.003(5) 0.035(6)
C41F 0.055(9) 0.117(14) 0.072(12) 0.046(10) 0.006(8) 0.025(10)
C42F 0.046(8) 0.067(11) 0.067(10) 0.019(8) -0.003(7) 0.007(7)
C43F 0.065(11) 0.085(15) 0.092(14) 0.034(11) -0.006(9) 0.017(10)
C44F 0.066(11) 0.119(19) 0.109(17) 0.064(14) -0.003(11) 0.029(12)
C45F 0.073(13) 0.16(2) 0.14(2) 0.100(18) 0.019(13) 0.043(15)
C46F 0.059(12) 0.14(2) 0.117(17) 0.085(15) 0.011(11) 0.028(12)
C51F 0.043(7) 0.065(10) 0.057(8) 0.010(7) -0.004(6) 0.019(7)
C52F 0.041(8) 0.074(12) 0.065(9) 0.020(8) -0.008(6) 0.012(8)
C53F 0.043(7) 0.089(13) 0.064(9) 0.018(9) 0.014(7) 0.024(8)
C54F 0.044(7) 0.061(9) 0.045(7) 0.015(6) 0.003(6) 0.024(6)
C55F 0.051(8) 0.039(8) 0.041(7) 0.001(6) -0.005(6) 0.009(7)
C56F 0.049(7) 0.053(9) 0.040(7) 0.001(6) -0.008(6) 0.008(7)
C57F 0.052(7) 0.040(8) 0.050(7) 0.015(6) 0.010(6) 0.025(6)
O58F 0.073(8) 0.124(12) 0.069(8) 0.066(8) 0.020(6) 0.051(8)
O59F 0.063(6) 0.043(6) 0.041(5) 0.008(4) 0.012(5) 0.009(5)
C61F 0.048(7) 0.096(13) 0.052(8) 0.009(7) 0.010(6) 0.032(8)
C62F 0.042(7) 0.096(13) 0.047(7) 0.010(7) 0.003(5) 0.031(7)
C63F 0.052(8) 0.090(13) 0.058(9) 0.014(8) -0.001(6) 0.036(8)
C64F 0.045(8) 0.106(16) 0.063(10) 0.004(9) 0.007(8) 0.019(10)
C65F 0.052(9) 0.136(19) 0.069(11) -0.008(11) -0.005(8) 0.042(11)
C66F 0.053(8) 0.111(15) 0.049(9) 0.011(9) 0.007(6) 0.033(10)
C71F 0.047(8) 0.074(9) 0.049(8) 0.007(7) 0.011(6) 0.022(7)
C72F 0.050(8) 0.067(8) 0.049(8) 0.004(7) 0.000(6) 0.032(7)
C73F 0.032(7) 0.060(8) 0.051(8) 0.002(6) -0.006(5) 0.020(7)
C74F 0.039(7) 0.071(8) 0.032(6) 0.006(6) -0.004(5) 0.024(6)
C75F 0.081(12) 0.067(9) 0.083(12) 0.030(9) 0.039(9) 0.050(9)
C76F 0.076(12) 0.066(10) 0.085(13) 0.024(10) 0.042(10) 0.029(10)
C77F 0.061(9) 0.054(8) 0.049(8) 0.016(6) 0.006(6) 0.033(7)
O78F 0.049(6) 0.050(6) 0.048(6) 0.005(4) -0.007(5) 0.014(5)
O79F 0.052(6) 0.059(7) 0.053(6) 0.004(5) 0.014(5) 0.023(5)
C11G 0.044(7) 0.034(6) 0.023(6) 0.000(5) 0.006(5) 0.016(5)
C12G 0.041(7) 0.037(6) 0.029(6) -0.006(5) -0.002(5) 0.017(6)
C21G 0.040(6) 0.045(7) 0.027(6) 0.002(5) 0.009(5) 0.020(5)
C22G 0.039(6) 0.044(7) 0.035(6) -0.003(5) 0.004(5) 0.018(5)
C23G 0.044(7) 0.062(10) 0.037(7) 0.006(6) 0.006(6) 0.015(6)
C24G 0.051(8) 0.071(10) 0.030(7) 0.005(6) 0.003(6) 0.011(8)
C25G 0.054(8) 0.048(8) 0.031(6) 0.004(6) 0.002(6) 0.012(6)
C26G 0.047(7) 0.044(7) 0.033(6) -0.004(5) 0.002(6) 0.017(6)
C31G 0.040(7) 0.050(8) 0.026(5) -0.008(5) -0.008(4) 0.017(6)
C32G 0.037(7) 0.042(8) 0.037(6) -0.002(5) -0.003(5) 0.018(6)
C33G 0.038(7) 0.041(7) 0.031(5) -0.006(5) 0.002(5) 0.025(6)
C34G 0.037(7) 0.045(8) 0.041(6) -0.004(5) 0.000(5) 0.028(6)
C35G 0.029(6) 0.047(8) 0.045(6) -0.001(6) -0.007(5) 0.020(6)
C36G 0.035(7) 0.051(9) 0.039(6) -0.006(6) -0.001(5) 0.018(6)
C37G 0.046(7) 0.044(8) 0.044(6) 0.000(6) 0.007(5) 0.029(7)
O38G 0.040(5) 0.045(6) 0.035(5) 0.008(4) 0.006(4) 0.016(5)
O39G 0.075(7) 0.080(8) 0.033(5) 0.010(5) 0.009(5) 0.063(7)
C11H 0.053(7) 0.054(7) 0.031(6) -0.001(6) -0.001(6) 0.026(6)
C12H 0.048(7) 0.048(8) 0.027(6) -0.004(6) -0.003(6) 0.017(6)
C21H 0.050(8) 0.050(7) 0.035(6) 0.000(5) 0.006(5) 0.023(6)
C22H 0.076(10) 0.059(7) 0.028(6) -0.013(5) 0.000(6) 0.043(8)
C23H 0.109(15) 0.050(8) 0.047(9) -0.012(7) -0.016(8) 0.039(10)
C24H 0.128(17) 0.055(10) 0.052(10) -0.015(7) -0.020(10) 0.028(11)
C25H 0.108(15) 0.066(9) 0.045(9) -0.016(8) -0.020(9) 0.035(10)
C26H 0.070(11) 0.063(8) 0.032(7) -0.010(6) -0.003(6) 0.028(8)
C31H 0.074(10) 0.047(8) 0.031(6) -0.004(5) -0.003(6) 0.033(7)
C32H 0.058(9) 0.046(8) 0.029(6) -0.005(5) -0.004(5) 0.028(7)
C33H 0.038(7) 0.032(7) 0.031(5) -0.003(5) 0.008(5) 0.016(6)
C34H 0.035(7) 0.033(7) 0.036(6) -0.001(5) 0.003(5) 0.009(6)
C35H 0.059(9) 0.053(9) 0.034(6) 0.007(5) 0.009(6) 0.038(8)
C36H 0.089(11) 0.064(10) 0.029(6) 0.003(6) 0.008(6) 0.055(9)
C37H 0.041(7) 0.029(7) 0.040(6) 0.007(5) 0.014(5) 0.014(6)
O38H 0.031(5) 0.052(6) 0.034(4) -0.007(4) 0.003(4) 0.018(4)
O39H 0.048(6) 0.044(6) 0.037(5) -0.002(4) 0.001(4) 0.021(5)

loop_
_atom_type_symbol
_atom_type_description
_atom_type_scat_dispersion_real
_atom_type_scat_dispersion_imag
_atom_type_scat_source
C C 0.0181 0.0091 'International Tables Vol C Tables 4.2.6.8 and 6.1.1.4'
H H 0.0000 0.0000 'International Tables Vol C Tables 4.2.6.8 and 6.1.1.4'
N N 0.0311 0.0180 'International Tables Vol C Tables 4.2.6.8 and 6.1.1.4'
O O 0.0492 0.0322 'International Tables Vol C Tables 4.2.6.8 and 6.1.1.4'
Cd Cd 0.1185 4.6533 'International Tables Vol C Tables 4.2.6.8 and 6.1.1.4'

loop_
_geom_angle_atom_site_label_1
_geom_angle_atom_site_label_2
_geom_angle_atom_site_label_3
_geom_angle
_geom_angle_site_symmetry_1
_geom_angle_site_symmetry_3
O39E Cd1 O79C 83.34(14) . .
O39E Cd1 O3W 122.4(3) . .
O79C Cd1 O3W 90.8(3) . .
O39E Cd1 O4X 136.5(3) . .
O79C Cd1 O4X 96.1(4) . .
O3W Cd1 O4X 101.0(4) . .
O39E Cd1 O4W 94.8(3) . .
O79C Cd1 O4W 137.5(3) . .
O3W Cd1 O4W 54.7(3) . .
O4X Cd1 O4W 112.8(5) . .
O39E Cd1 O3X 91.0(3) . .
O79C Cd1 O3X 125.6(3) . .
O3W Cd1 O3X 134.7(4) . .
O4X Cd1 O3X 54.3(3) . .
O4W Cd1 O3X 96.8(4) . .
O78E Cd2 O23 89.8(3) . .
O78E Cd2 O28 163.0(3) . .
O23 Cd2 O28 101.7(3) . .
O78E Cd2 O4W 90.5(3) . .
O23 Cd2 O4W 95.0(4) . .
O28 Cd2 O4W 100.8(4) . .
O78E Cd2 O38E 93.33(11) . .
O23 Cd2 O38E 176.2(3) . .
O28 Cd2 O38E 75.8(3) . .
O4W Cd2 O38E 82.8(3) . .
O78E Cd2 O58E 80.24(11) . .
O23 Cd2 O58E 81.6(2) . .
O28 Cd2 O58E 89.0(3) . .
O4W Cd2 O58E 170.1(3) . .
O38E Cd2 O58E 101.15(13) . .
O79E Cd3 O23 110.0(3) . .
O79E Cd3 O58B 85.2(2) . 2_665
O23 Cd3 O58B 161.9(4) . 2_665
O79E Cd3 O35 156.3(3) . 2_665
O23 Cd3 O35 85.9(3) . 2_665
O58B Cd3 O35 76.7(3) 2_665 2_665
O79E Cd3 O2W 90.4(3) . .
O23 Cd3 O2W 96.5(3) . .
O58B Cd3 O2W 93.0(3) 2_665 .
O35 Cd3 O2W 105.6(3) 2_665 .
O79E Cd3 O78B 88.64(18) . 2_665
O23 Cd3 O78B 82.7(3) . 2_665
O58B Cd3 O78B 88.1(3) 2_665 2_665
O35 Cd3 O78B 75.7(3) 2_665 2_665
O2W Cd3 O78B 178.4(3) . 2_665
O24 Cd4 O59B 157.4(4) . 2_665
O24 Cd4 O26 95.9(3) . 2_665
O59B Cd4 O26 101.2(4) 2_665 2_665
O24 Cd4 O2W 94.9(4) . .
O59B Cd4 O2W 97.2(3) 2_665 .
O26 Cd4 O2W 98.0(4) 2_665 .
O24 Cd4 O1I 79.1(4) . .
O59B Cd4 O1I 81.0(4) 2_665 .
O26 Cd4 O1I 167.1(4) 2_665 .
O2W Cd4 O1I 94.3(4) . .
O24 Cd4 O38C 79.3(3) . 2_665
O59B Cd4 O38C 89.7(2) 2_665 2_665
O26 Cd4 O38C 78.3(3) 2_665 2_665
O2W Cd4 O38C 172.7(3) . 2_665
O1I Cd4 O38C 89.0(3) . 2_665
O24 Cd5 O39H 113.2(3) . .
O24 Cd5 O3W 91.7(4) . .
O39H Cd5 O3W 135.8(3) . .
O24 Cd5 O25 88.6(4) . .
O39H Cd5 O25 111.2(3) . .
O3W Cd5 O25 105.1(4) . .
O24 Cd5 O78C 159.7(3) . .
O39H Cd5 O78C 82.69(12) . .
O3W Cd5 O78C 84.3(3) . .
O25 Cd5 O78C 73.4(3) . .
O24 Cd5 O1I 74.0(4) . .
O39H Cd5 O1I 76.5(2) . .
O3W Cd5 O1I 76.4(4) . .
O25 Cd5 O1I 162.5(4) . .
O78C Cd5 O1I 123.8(3) . .
O4X Cd6 O26 96.3(4) . .
O4X Cd6 O58C 88.5(4) . .
O26 Cd6 O58C 85.4(3) . .
O4X Cd6 O25 101.4(5) . .
O26 Cd6 O25 101.8(3) . .
O58C Cd6 O25 166.8(3) . .
O4X Cd6 O78C 81.0(3) . .
O26 Cd6 O78C 176.6(3) . .
O58C Cd6 O78C 96.58(11) . .
O25 Cd6 O78C 76.8(3) . .
O4X Cd6 O38C 170.0(4) . .
O26 Cd6 O38C 82.4(3) . .
O58C Cd6 O38C 81.54(11) . .
O25 Cd6 O38C 88.5(3) . .
O78C Cd6 O38C 100.62(12) . .
O26 Cd7 O59C 113.7(3) . .
O26 Cd7 O38B 161.2(3) . .
O59C Cd7 O38B 81.93(11) . .
O26 Cd7 O35 86.3(3) . .
O59C Cd7 O35 153.7(3) . .
O38B Cd7 O35 75.8(2) . .
O26 Cd7 O2X 96.2(3) . .
O59C Cd7 O2X 91.4(3) . .
O38B Cd7 O2X 93.5(2) . .
O35 Cd7 O2X 103.6(3) . .
O26 Cd7 O58B 81.3(2) . .
O59C Cd7 O58B 90.47(14) . .
O38B Cd7 O58B 88.59(9) . .
O35 Cd7 O58B 75.4(2) . .
O2X Cd7 O58B 177.4(3) . .
O39B Cd8 O27 157.6(3) . .
O39B Cd8 O32 100.7(3) . .
O27 Cd8 O32 96.4(4) . .
O39B Cd8 O2X 97.0(3) . .
O27 Cd8 O2X 94.9(3) . .
O32 Cd8 O2X 97.6(4) . .
O39B Cd8 O1J 80.7(3) . .
O27 Cd8 O1J 79.5(4) . .
O32 Cd8 O1J 167.2(4) . .
O2X Cd8 O1J 94.8(4) . .
O39B Cd8 O78D 88.36(14) . .
O27 Cd8 O78D 80.9(2) . .
O32 Cd8 O78D 78.7(2) . .
O2X Cd8 O78D 174.0(3) . .
O1J Cd8 O78D 88.6(3) . .
O27 Cd9 O59A 113.4(2) . .
O27 Cd9 O3X 91.4(3) . .
O59A Cd9 O3X 138.1(3) . .
O27 Cd9 O28 88.5(4) . .
O59A Cd9 O28 109.2(3) . .
O3X Cd9 O28 104.4(4) . .
O27 Cd9 O38E 160.4(3) . .
O59A Cd9 O38E 81.54(13) . .
O3X Cd9 O38E 84.4(3) . .
O28 Cd9 O38E 74.1(3) . .
O27 Cd9 O1J 74.9(3) . .
O59A Cd9 O1J 77.0(3) . .
O3X Cd9 O1J 77.8(4) . .
O28 Cd9 O1J 163.4(4) . .
O38E Cd9 O1J 122.4(3) . .
O79F Cd10 O59D 82.63(12) . .
O79F Cd10 O3Y 123.9(3) . .
O59D Cd10 O3Y 91.8(3) . .
O79F Cd10 O3Z 91.2(3) . .
O59D Cd10 O3Z 125.2(3) . .
O3Y Cd10 O3Z 133.4(4) . .
O79F Cd10 O4Z 135.5(4) . .
O59D Cd10 O4Z 94.6(4) . .
O3Y Cd10 O4Z 100.5(4) . .
O3Z Cd10 O4Z 54.5(3) . .
O79F Cd10 O4Y 96.2(4) . .
O59D Cd10 O4Y 138.6(4) . .
O3Y Cd10 O4Y 54.7(3) . .
O3Z Cd10 O4Y 96.2(5) . .
O4Z Cd10 O4Y 113.2(6) . .
O58F Cd11 O34 163.7(3) . .
O58F Cd11 O29 91.8(3) . .
O34 Cd11 O29 100.2(4) . .
O58F Cd11 O4Y 89.0(4) . .
O34 Cd11 O4Y 100.6(5) . .
O29 Cd11 O4Y 95.0(4) . .
O58F Cd11 O78F 92.42(7) . .
O34 Cd11 O78F 76.3(3) . .
O29 Cd11 O78F 174.3(3) . .
O4Y Cd11 O78F 81.3(3) . .
O58F Cd11 O38F 83.43(7) . .
O34 Cd11 O38F 87.7(3) . .
O29 Cd11 O38F 80.8(3) . .
O4Y Cd11 O38F 171.2(3) . .
O78F Cd11 O38F 103.41(8) . .
O59F Cd12 O29 110.2(3) . .
O59F Cd12 O38G 82.80(8) . 2_665
O29 Cd12 O38G 163.1(2) . 2_665
O59F Cd12 O36 155.7(3) . .
O29 Cd12 O36 86.9(3) . .
O38G Cd12 O36 77.6(3) 2_665 .
O59F Cd12 O2Y 90.4(3) . .
O29 Cd12 O2Y 97.4(3) . .
O38G Cd12 O2Y 93.0(2) 2_665 .
O36 Cd12 O2Y 104.7(4) . .
O59F Cd12 O38G 89.75(7) . .
O29 Cd12 O38G 81.1(2) . .
O38G Cd12 O38G 88.52(11) 2_665 .
O36 Cd12 O38G 75.7(2) . .
O2Y Cd12 O38G 178.4(3) . .
O30 Cd13 O39G 157.1(3) . 2_665
O30 Cd13 O29 96.9(4) . 2_665
O39G Cd13 O29 101.4(3) 2_665 2_665
O30 Cd13 O2Y 94.4(3) . .
O39G Cd13 O2Y 96.3(3) 2_665 .
O29 Cd13 O2Y 98.2(4) 2_665 .
O30 Cd13 O1K 78.8(4) . .
O39G Cd13 O1K 80.3(2) 2_665 .
O29 Cd13 O1K 167.0(4) 2_665 .
O2Y Cd13 O1K 94.4(4) . .
O30 Cd13 O38F 82.0(2) . 2_665
O39G Cd13 O38F 88.62(9) 2_665 2_665
O29 Cd13 O38F 77.9(2) 2_665 2_665
O2Y Cd13 O38F 174.3(3) . 2_665
O1K Cd13 O38F 89.3(3) . 2_665
O30 Cd14 O79A 112.8(3) . .
O30 Cd14 O3Y 91.6(4) . .
O79A Cd14 O3Y 137.4(3) . .
O30 Cd14 O31 88.6(4) . .
O79A Cd14 O31 109.6(3) . .
O3Y Cd14 O31 105.1(4) . .
O30 Cd14 O58D 160.2(3) . .
O79A Cd14 O58D 82.45(14) . .
O3Y Cd14 O58D 84.2(3) . .
O31 Cd14 O58D 73.9(3) . .
O30 Cd14 O1K 75.0(3) . .
O79A Cd14 O1K 76.6(3) . .
O3Y Cd14 O1K 77.0(4) . .
O31 Cd14 O1K 163.6(4) . .
O58D Cd14 O1K 122.4(3) . .
O31 Cd15 O4Z 102.5(5) . .
O31 Cd15 O32 100.6(4) . .
O4Z Cd15 O32 95.1(4) . .
O31 Cd15 O38D 165.9(3) . .
O4Z Cd15 O38D 90.5(4) . .
O32 Cd15 O38D 83.3(3) . .
O31 Cd15 O58D 75.9(3) . .
O4Z Cd15 O58D 80.8(3) . .
O32 Cd15 O58D 173.8(3) . .
O38D Cd15 O58D 101.27(12) . .
O31 Cd15 O78D 88.0(3) . .
O4Z Cd15 O78D 169.6(4) . .
O32 Cd15 O78D 83.0(3) . .
O38D Cd15 O78D 79.09(11) . .
O58D Cd15 O78D 101.85(14) . .
O32 Cd16 O39D 114.4(3) . .
O32 Cd16 O35 85.2(3) . .
O39D Cd16 O35 155.8(3) . .
O32 Cd16 O2Z 97.1(3) . .
O39D Cd16 O2Z 88.0(3) . .
O35 Cd16 O2Z 104.2(3) . .
O32 Cd16 O78B 161.6(2) . .
O39D Cd16 O78B 81.10(11) . .
O35 Cd16 O78B 77.5(2) . .
O2Z Cd16 O78B 93.1(2) . .
O32 Cd16 O38B 81.0(2) . .
O39D Cd16 O38B 93.30(15) . .
O35 Cd16 O38B 75.1(2) . .
O2Z Cd16 O38B 178.0(3) . .
O78B Cd16 O38B 88.56(8) . .
O79B Cd17 O33 156.9(3) . .
O79B Cd17 O23 101.6(3) . 3_565
O33 Cd17 O23 96.5(3) . 3_565
O79B Cd17 O2Z 96.4(3) . .
O33 Cd17 O2Z 95.4(3) . .
O23 Cd17 O2Z 97.5(3) 3_565 .
O79B Cd17 O1L 81.3(3) . .
O33 Cd17 O1L 78.3(4) . .
O23 Cd17 O1L 168.5(4) 3_565 .
O2Z Cd17 O1L 93.1(4) . .
O79B Cd17 O58E 88.13(17) . 3_565
O33 Cd17 O58E 81.2(3) . 3_565
O23 Cd17 O58E 79.1(4) 3_565 3_565
O2Z Cd17 O58E 174.9(3) . 3_565
O1L Cd17 O58E 89.9(4) . 3_565
O33 Cd18 O3Z 92.6(3) . .
O33 Cd18 O39A 110.5(3) . 3_565
O3Z Cd18 O39A 139.4(4) . 3_565
O33 Cd18 O34 89.3(4) . .
O3Z Cd18 O34 106.9(5) . .
O39A Cd18 O34 106.4(4) 3_565 .
O33 Cd18 O78F 161.5(3) . .
O3Z Cd18 O78F 84.6(2) . .
O39A Cd18 O78F 82.7(2) 3_565 .
O34 Cd18 O78F 74.2(3) . .
O33 Cd18 O1L 74.2(4) . .
O3Z Cd18 O1L 77.4(4) . .
O39A Cd18 O1L 77.5(3) 3_565 .
O34 Cd18 O1L 163.2(4) . .
O78F Cd18 O1L 122.7(3) . .
O33 Cd19 O37 98.4(4) 2_665 .
O33 Cd19 O59E 100.1(3) 2_665 .
O37 Cd19 O59E 155.0(3) . .
O33 Cd19 O58A 174.7(3) 2_665 .
O37 Cd19 O58A 77.6(3) . .
O59E Cd19 O58A 84.73(14) . .
O33 Cd19 O28 91.7(3) 2_665 .
O37 Cd19 O28 89.8(4) . .
O59E Cd19 O28 106.3(3) . .
O58A Cd19 O28 84.9(3) . .
O33 Cd19 O38A 91.0(2) 2_665 .
O37 Cd19 O38A 75.3(2) . .
O59E Cd19 O38A 87.69(11) . .
O58A Cd19 O38A 91.26(8) . .
O28 Cd19 O38A 165.1(3) . .
O79D Cd20 O27 101.3(3) . .
O79D Cd20 O37 153.8(3) . .
O27 Cd20 O37 94.4(3) . .
O79D Cd20 O78A 86.45(14) . .
O27 Cd20 O78A 172.2(3) . .
O37 Cd20 O78A 78.4(2) . .
O79D Cd20 O31 112.1(3) . .
O27 Cd20 O31 90.5(3) . .
O37 Cd20 O31 88.4(4) . .
O78A Cd20 O31 86.5(2) . .
O79D Cd20 O58A 84.11(12) . .
O27 Cd20 O58A 88.9(2) . .
O37 Cd20 O58A 75.3(2) . .
O78A Cd20 O58A 92.04(8) . .
O31 Cd20 O58A 163.6(3) . .
O37 Cd21 O39F 156.2(3) . 2_665
O37 Cd21 O30 95.1(3) . .
O39F Cd21 O30 98.4(3) 2_665 .
O37 Cd21 O38A 77.5(2) . .
O39F Cd21 O38A 89.84(14) 2_665 .
O30 Cd21 O38A 171.7(3) . .
O37 Cd21 O34 88.4(4) . 2_665
O39F Cd21 O34 110.7(3) 2_665 2_665
O30 Cd21 O34 91.1(4) . 2_665
O38A Cd21 O34 85.1(3) . 2_665
O37 Cd21 O78A 75.8(3) . .
O39F Cd21 O78A 84.47(10) 2_665 .
O30 Cd21 O78A 90.7(3) . .
O38A Cd21 O78A 90.98(8) . .
O34 Cd21 O78A 164.3(3) 2_665 .
O39C Cd22 O24 98.8(3) . 3_565
O39C Cd22 O38 154.4(4) . .
O24 Cd22 O38 96.2(4) 3_565 .
O39C Cd22 O38H 87.87(13) . .
O24 Cd22 O38H 173.1(3) 3_565 .
O38 Cd22 O38H 78.2(2) . .
O39C Cd22 O25 112.7(3) . .
O24 Cd22 O25 90.9(3) 3_565 .
O38 Cd22 O25 87.6(4) . .
O38H Cd22 O25 84.9(3) . .
O39C Cd22 O38H 83.52(10) . 3_565
O24 Cd22 O38H 89.4(2) 3_565 3_565
O38 Cd22 O38H 76.0(2) . 3_565
O38H Cd22 O38H 93.05(14) . 3_565
O25 Cd22 O38H 163.5(3) . 3_565
Cd2 O23 Cd3 105.1(4) . .
Cd2 O23 Cd17 103.8(4) . 2_665
Cd3 O23 Cd17 122.4(4) . 2_665
Cd5 O24 Cd4 105.8(4) . .
Cd5 O24 Cd22 107.3(4) . 2_665
Cd4 O24 Cd22 119.4(5) . 2_665
Cd6 O25 Cd5 107.9(4) . .
Cd6 O25 Cd22 107.2(4) . .
Cd5 O25 Cd22 107.4(4) . .
Cd6 O25 H25 111.3 . .
Cd5 O25 H25 111.3 . .
Cd22 O25 H25 111.3 . .
Cd6 O26 Cd7 104.7(4) . .
Cd6 O26 Cd4 104.5(4) . 3_565
Cd7 O26 Cd4 122.9(4) . 3_565
Cd8 O27 Cd9 105.0(4) . .
Cd8 O27 Cd20 118.1(4) . .
Cd9 O27 Cd20 107.5(4) . .
Cd2 O28 Cd9 107.9(4) . .
Cd2 O28 Cd19 109.8(5) . .
Cd9 O28 Cd19 108.5(4) . .
Cd2 O28 H28 110.2 . .
Cd9 O28 H28 110.2 . .
Cd19 O28 H28 110.2 . .
Cd12 O29 Cd11 105.0(4) . .
Cd12 O29 Cd13 123.5(4) . 3_565
Cd11 O29 Cd13 105.2(4) . 3_565
Cd13 O30 Cd14 105.9(4) . .
Cd13 O30 Cd21 118.6(4) . .
Cd14 O30 Cd21 107.4(4) . .
Cd15 O31 Cd14 108.1(4) . .
Cd15 O31 Cd20 108.4(4) . .
Cd14 O31 Cd20 108.3(4) . .
Cd15 O31 H31 110.6 . .
Cd14 O31 H31 110.6 . .
Cd20 O31 H31 110.7 . .
Cd16 O32 Cd15 104.5(4) . .
Cd16 O32 Cd8 123.3(4) . .
Cd15 O32 Cd8 104.0(4) . .
Cd18 O33 Cd17 105.6(4) . .
Cd18 O33 Cd19 108.8(4) . 3_565
Cd17 O33 Cd19 120.4(4) . 3_565
Cd11 O34 Cd18 106.7(4) . .
Cd11 O34 Cd21 110.1(4) . 3_565
Cd18 O34 Cd21 110.6(5) . 3_565
Cd11 O34 H34 109.8 . .
Cd18 O34 H34 109.8 . .
Cd21 O34 H34 109.8 3_565 .
Cd16 O35 Cd7 105.0(4) . .
Cd16 O35 Cd3 104.2(4) . 3_565
Cd7 O35 Cd3 103.7(3) . 3_565
Cd16 O35 H35 114.2 . .
Cd7 O35 H35 114.2 . .
Cd3 O35 H35 114.2 3_565 .
Cd12 O36 Cd12 104.1(4) 3_565 .
Cd12 O36 Cd12 104.1(4) 3_565 2_665
Cd12 O36 Cd12 104.1(4) . 2_665
Cd12 O36 H36 114.4 3_565 .
Cd12 O36 H36 114.4 . .
Cd12 O36 H36 114.4 2_665 .
Cd19 O37 Cd21 107.2(4) . .
Cd19 O37 Cd20 107.8(4) . .
Cd21 O37 Cd20 106.9(4) . .
Cd22 O38 Cd22 107.0(4) 3_565 .
Cd22 O38 Cd22 107.0(4) 3_565 2_665
Cd22 O38 Cd22 107.0(4) . 2_665
O2W N1W O4W 122.8(11) . .
O2W N1W O3W 123.4(11) . .
O4W N1W O3W 113.6(11) . .
N1W O2W Cd4 123.2(7) . .
N1W O2W Cd3 129.0(7) . .
Cd4 O2W Cd3 106.0(4) . .
N1W O3W Cd5 142.0(9) . .
N1W O3W Cd1 96.0(7) . .
Cd5 O3W Cd1 117.7(4) . .
N1W O4W Cd2 138.5(9) . .
N1W O4W Cd1 95.2(8) . .
Cd2 O4W Cd1 121.7(5) . .
O4X N1X O3X 113.8(10) . .
O4X N1X O2X 122.2(10) . .
O3X N1X O2X 124.0(10) . .
N1X O2X Cd8 122.7(7) . .
N1X O2X Cd7 128.7(7) . .
Cd8 O2X Cd7 105.8(3) . .
N1X O3X Cd9 142.3(8) . .
N1X O3X Cd1 95.3(7) . .
Cd9 O3X Cd1 119.7(4) . .
N1X O4X Cd6 140.8(8) . .
N1X O4X Cd1 96.5(7) . .
Cd6 O4X Cd1 121.3(4) . .
O4Y N1Y O2Y 123.3(11) . .
O4Y N1Y O3Y 113.3(11) . .
O2Y N1Y O3Y 123.4(11) . .
N1Y O2Y Cd13 123.2(8) . .
N1Y O2Y Cd12 128.5(8) . .
Cd13 O2Y Cd12 106.0(4) . .
N1Y O3Y Cd14 140.7(9) . .
N1Y O3Y Cd10 96.3(7) . .
Cd14 O3Y Cd10 118.4(4) . .
N1Y O4Y Cd11 138.5(9) . .
N1Y O4Y Cd10 95.6(8) . .
Cd11 O4Y Cd10 121.7(5) . .
O2Z N1Z O3Z 125.2(10) . .
O2Z N1Z O4Z 122.3(10) . .
O3Z N1Z O4Z 112.5(10) . .
N1Z O2Z Cd17 123.1(7) . .
N1Z O2Z Cd16 128.2(7) . .
Cd17 O2Z Cd16 106.8(3) . .
N1Z O3Z Cd18 141.4(8) . .
N1Z O3Z Cd10 97.0(7) . .
Cd18 O3Z Cd10 119.2(4) . .
N1Z O4Z Cd15 141.8(8) . .
N1Z O4Z Cd10 96.0(7) . .
Cd15 O4Z Cd10 121.7(4) . .
C2I O1I Cd4 120.1(10) . .
C2I O1I Cd5 147.8(10) . .
Cd4 O1I Cd5 88.6(3) . .
O1I C2I N3I 128.2(15) . .
O1I C2I H2I 115.9 . .
N3I C2I H2I 115.9 . .
C2I N3I C5I 122.2(16) . .
C2I N3I C4I 120.8(14) . .
C5I N3I C4I 117.0(15) . .
N3I C4I H4I1 109.5 . .
N3I C4I H4I2 109.5 . .
H4I1 C4I H4I2 109.5 . .
N3I C4I H4I3 109.5 . .
H4I1 C4I H4I3 109.5 . .
H4I2 C4I H4I3 109.5 . .
N3I C5I H5I1 109.5 . .
N3I C5I H5I2 109.5 . .
H5I1 C5I H5I2 109.5 . .
N3I C5I H5I3 109.5 . .
H5I1 C5I H5I3 109.5 . .
H5I2 C5I H5I3 109.5 . .
C2J O1J Cd8 117.9(10) . .
C2J O1J Cd9 148.5(11) . .
Cd8 O1J Cd9 88.1(4) . .
O1J C2J N3J 127.6(17) . .
O1J C2J H2J 116.2 . .
N3J C2J H2J 116.2 . .
C2J N3J C5J 121.3(18) . .
C2J N3J C4J 122.2(16) . .
C5J N3J C4J 116.2(17) . .
N3J C4J H4J1 109.5 . .
N3J C4J H4J2 109.5 . .
H4J1 C4J H4J2 109.5 . .
N3J C4J H4J3 109.5 . .
H4J1 C4J H4J3 109.5 . .
H4J2 C4J H4J3 109.5 . .
N3J C5J H5J1 109.5 . .
N3J C5J H5J2 109.5 . .
H5J1 C5J H5J2 109.5 . .
N3J C5J H5J3 109.5 . .
H5J1 C5J H5J3 109.5 . .
H5J2 C5J H5J3 109.5 . .
C2K O1K Cd13 120.2(11) . .
C2K O1K Cd14 148.3(11) . .
Cd13 O1K Cd14 88.2(3) . .
O1K C2K N3K 128.4(17) . .
O1K C2K H2K 115.8 . .
N3K C2K H2K 115.8 . .
C2K N3K C5K 122.4(17) . .
C2K N3K C4K 123.2(15) . .
C5K N3K C4K 114.3(16) . .
N3K C4K H4K1 109.5 . .
N3K C4K H4K2 109.5 . .
H4K1 C4K H4K2 109.5 . .
N3K C4K H4K3 109.5 . .
H4K1 C4K H4K3 109.5 . .
H4K2 C4K H4K3 109.5 . .
N3K C4K H4K4 109.5 . .
H4K1 C4K H4K4 141.1 . .
H4K2 C4K H4K4 56.3 . .
H4K3 C4K H4K4 56.3 . .
N3K C4K H4K5 109.5 . .
H4K1 C4K H4K5 56.3 . .
H4K2 C4K H4K5 141.1 . .
H4K3 C4K H4K5 56.3 . .
H4K4 C4K H4K5 109.5 . .
N3K C4K H4K6 109.5 . .
H4K1 C4K H4K6 56.3 . .
H4K2 C4K H4K6 56.3 . .
H4K3 C4K H4K6 141.1 . .
H4K4 C4K H4K6 109.5 . .
H4K5 C4K H4K6 109.5 . .
N3K C5K H5K1 109.5 . .
N3K C5K H5K2 109.5 . .
H5K1 C5K H5K2 109.5 . .
N3K C5K H5K3 109.5 . .
H5K1 C5K H5K3 109.5 . .
H5K2 C5K H5K3 109.5 . .
N3K C5K H5K4 109.5 . .
H5K1 C5K H5K4 141.1 . .
H5K2 C5K H5K4 56.3 . .
H5K3 C5K H5K4 56.3 . .
N3K C5K H5K5 109.5 . .
H5K1 C5K H5K5 56.3 . .
H5K2 C5K H5K5 141.1 . .
H5K3 C5K H5K5 56.3 . .
H5K4 C5K H5K5 109.5 . .
N3K C5K H5K6 109.5 . .
H5K1 C5K H5K6 56.3 . .
H5K2 C5K H5K6 56.3 . .
H5K3 C5K H5K6 141.1 . .
H5K4 C5K H5K6 109.5 . .
H5K5 C5K H5K6 109.5 . .
C2L O1L Cd17 119.2(10) . .
C2L O1L Cd18 146.3(11) . .
Cd17 O1L Cd18 89.1(4) . .
O1L C2L N3L 128.6(16) . .
O1L C2L H2L 115.7 . .
N3L C2L H2L 115.7 . .
C2L N3L C5L 120.0(16) . .
C2L N3L C4L 121.5(15) . .
C5L N3L C4L 118.0(16) . .
N3L C4L H4L1 109.5 . .
N3L C4L H4L2 109.5 . .
H4L1 C4L H4L2 109.5 . .
N3L C4L H4L3 109.5 . .
H4L1 C4L H4L3 109.5 . .
H4L2 C4L H4L3 109.5 . .
N3L C5L H5L1 109.5 . .
N3L C5L H5L2 109.5 . .
H5L1 C5L H5L2 109.5 . .
N3L C5L H5L3 109.5 . .
H5L1 C5L H5L3 109.5 . .
H5L2 C5L H5L3 109.5 . .
O1M C2M N3M 124(3) . .
O1M C2M H2M 117.9 . .
N3M C2M H2M 117.9 . .
C2M N3M C5M 121(2) . .
C2M N3M C4M 123(2) . .
C5M N3M C4M 116(2) . .
N3M C4M H4M1 109.5 . .
N3M C4M H4M2 109.5 . .
H4M1 C4M H4M2 109.5 . .
N3M C4M H4M3 109.5 . .
H4M1 C4M H4M3 109.5 . .
H4M2 C4M H4M3 109.5 . .
N3M C5M H5M1 109.5 . .
N3M C5M H5M2 109.5 . .
H5M1 C5M H5M2 109.5 . .
N3M C5M H5M3 109.5 . .
H5M1 C5M H5M3 109.5 . .
H5M2 C5M H5M3 109.5 . .
O1P C2P N3P 118(2) . .
O1P C2P H2P 120.9 . .
N3P C2P H2P 120.9 . .
C2P N3P C5P 117(2) . .
C2P N3P C4P 120(2) . .
C5P N3P C4P 121(2) . .
N3P C4P H4P1 109.5 . .
N3P C4P H4P2 109.5 . .
H4P1 C4P H4P2 109.5 . .
N3P C4P H4P3 109.5 . .
H4P1 C4P H4P3 109.5 . .
H4P2 C4P H4P3 109.5 . .
N3P C5P H5P1 109.5 . .
N3P C5P H5P2 109.5 . .
H5P1 C5P H5P2 109.5 . .
N3P C5P H5P3 109.5 . .
H5P1 C5P H5P3 109.5 . .
H5P2 C5P H5P3 109.5 . .
C12A C11A C16A 120.0 . .
C12A C11A C21A 121.2 . .
C16A C11A C21A 118.7 . .
C13A C12A C11A 120.0 . .
C13A C12A H12A 120.0 . .
C11A C12A H12A 120.0 . .
C14A C13A C12A 120.0 . .
C14A C13A C41A 120.1 . .
C12A C13A C41A 119.7 . .
C13A C14A C15A 120.0 . .
C13A C14A H14A 120.0 . .
C15A C14A H14A 120.0 . .
C14A C15A C16A 120.0 . .
C14A C15A C61A 119.3 . .
C16A C15A C61A 120.7 . .
C15A C16A C11A 120.0 . .
C15A C16A H16A 120.0 . .
C11A C16A H16A 120.0 . .
C22A C21A C26A 117.5 . .
C22A C21A C11A 123.1 . .
C26A C21A C11A 119.4 . .
C21A C22A C23A 122.2 . .
C21A C22A C31A 121.8 . .
C23A C22A C31A 116.0 . .
C24A C23A C22A 118.2 . .
C24A C23A H23A 120.9 . .
C22A C23A H23A 120.9 . .
C23A C24A C25A 120.5 . .
C23A C24A H24A 119.7 . .
C25A C24A H24A 119.7 . .
C26A C25A C24A 119.5 . .
C26A C25A H25A 120.3 . .
C24A C25A H25A 120.3 . .
C25A C26A C21A 121.9 . .
C25A C26A H26A 119.1 . .
C21A C26A H26A 119.1 . .
C36A C31A C32A 119.9 . .
C36A C31A C22A 120.5 . .
C32A C31A C22A 119.5 . .
C33A C32A C31A 119.8 . .
C33A C32A H32A 120.1 . .
C31A C32A H32A 120.1 . .
C32A C33A C34A 121.2 . .
C32A C33A H33A 119.4 . .
C34A C33A H33A 119.4 . .
C35A C34A C33A 118.0 . .
C35A C34A C37A 118.3 . .
C33A C34A C37A 123.7 . .
C34A C35A C36A 120.2 . .
C34A C35A H35A 119.9 . .
C36A C35A H35A 119.9 . .
C31A C36A C35A 120.7 . .
C31A C36A H36A 119.7 . .
C35A C36A H36A 119.7 . .
O39A C37A O38A 120.9 . .
O39A C37A C34A 121.7 . .
O38A C37A C34A 117.3 . .
C37A O38A Cd21 121.32(9) . .
C37A O38A Cd19 133.80(9) . .
Cd21 O38A Cd19 98.14(11) . .
C37A O39A Cd18 114.48(11) . 2_665
C46A C41A C42A 120.6 . .
C46A C41A C13A 117.9 . .
C42A C41A C13A 121.5 . .
C43A C42A C41A 117.9 . .
C43A C42A C51A 117.5 . .
C41A C42A C51A 124.2 . .
C42A C43A C44A 123.7 . .
C42A C43A H43A 118.2 . .
C44A C43A H43A 118.2 . .
C45A C44A C43A 116.7 . .
C45A C44A H44A 121.6 . .
C43A C44A H44A 121.6 . .
C44A C45A C46A 121.2 . .
C44A C45A H45A 119.4 . .
C46A C45A H45A 119.4 . .
C41A C46A C45A 119.5 . .
C41A C46A H46A 120.2 . .
C45A C46A H46A 120.2 . .
C52A C51A C56A 118.5 . .
C52A C51A C42A 121.5 . .
C56A C51A C42A 119.9 . .
C51A C52A C53A 121.0 . .
C51A C52A H52A 119.5 . .
C53A C52A H52A 119.5 . .
C54A C53A C52A 121.5 . .
C54A C53A H53A 119.2 . .
C52A C53A H53A 119.2 . .
C53A C54A C55A 119.0 . .
C53A C54A C57A 122.3 . .
C55A C54A C57A 118.6 . .
C56A C55A C54A 120.2 . .
C56A C55A H55A 119.9 . .
C54A C55A H55A 119.9 . .
C55A C56A C51A 119.7 . .
C55A C56A H56A 120.2 . .
C51A C56A H56A 120.2 . .
O59A C57A O58A 121.3 . .
O59A C57A C54A 120.5 . .
O58A C57A C54A 117.9 . .
C57A O58A Cd19 126.56(9) . .
C57A O58A Cd20 131.98(9) . .
Cd19 O58A Cd20 97.95(11) . .
C57A O59A Cd9 111.20(10) . .
C62A C61A C66A 118.0 . .
C62A C61A C15A 120.9 . .
C66A C61A C15A 120.7 . .
C61A C62A C63A 122.7 . .
C61A C62A C71A 123.3 . .
C63A C62A C71A 114.0 . .
C62A C63A C64A 119.7 . .
C62A C63A H63A 120.2 . .
C64A C63A H63A 120.2 . .
C65A C64A C63A 118.3 . .
C65A C64A H64A 120.9 . .
C63A C64A H64A 120.9 . .
C66A C65A C64A 119.0 . .
C66A C65A H65A 120.5 . .
C64A C65A H65A 120.5 . .
C61A C66A C65A 121.9 . .
C61A C66A H66A 119.0 . .
C65A C66A H66A 119.0 . .
C76A C71A C72A 123.3 . .
C76A C71A C62A 120.3 . .
C72A C71A C62A 116.4 . .
C71A C72A C73A 116.8 . .
C71A C72A H72A 121.6 . .
C73A C72A H72A 121.6 . .
C74A C73A C72A 121.1 . .
C74A C73A H73A 119.4 . .
C72A C73A H73A 119.4 . .
C75A C74A C73A 120.2 . .
C75A C74A C77A 118.4 . .
C73A C74A C77A 121.1 . .
C74A C75A C76A 118.8 . .
C74A C75A H75A 120.6 . .
C76A C75A H75A 120.6 . .
C71A C76A C75A 119.6 . .
C71A C76A H76A 120.2 . .
C75A C76A H76A 120.2 . .
O79A C77A O78A 121.1 . .
O79A C77A C74A 120.3 . .
O78A C77A C74A 118.6 . .
C77A O78A Cd20 125.33(10) . .
C77A O78A Cd21 131.10(8) . .
Cd20 O78A Cd21 97.25(11) . .
C77A O79A Cd14 113.72(10) . .
C12B C11B C16B 120.0 . .
C12B C11B C21B 119.3 . .
C16B C11B C21B 120.7 . .
C11B C12B C13B 120.0 . .
C11B C12B H12B 120.0 . .
C13B C12B H12B 120.0 . .
C12B C13B C14B 120.0 . .
C12B C13B C41B 122.4 . .
C14B C13B C41B 117.4 . .
C15B C14B C13B 120.0 . .
C15B C14B H14B 120.0 . .
C13B C14B H14B 120.0 . .
C14B C15B C16B 120.0 . .
C14B C15B C61B 122.6 . .
C16B C15B C61B 117.3 . .
C15B C16B C11B 120.0 . .
C15B C16B H16B 120.0 . .
C11B C16B H16B 120.0 . .
C22B C21B C26B 119.5 . .
C22B C21B C11B 122.7 . .
C26B C21B C11B 117.6 . .
C23B C22B C21B 118.8 . .
C23B C22B C31B 119.4 . .
C21B C22B C31B 121.6 . .
C22B C23B C24B 122.6 . .
C22B C23B H23B 118.7 . .
C24B C23B H23B 118.7 . .
C25B C24B C23B 118.4 . .
C25B C24B H24B 120.8 . .
C23B C24B H24B 120.8 . .
C24B C25B C26B 121.0 . .
C24B C25B H25B 119.5 . .
C26B C25B H25B 119.5 . .
C21B C26B C25B 119.6 . .
C21B C26B H26B 120.2 . .
C25B C26B H26B 120.2 . .
C32B C31B C36B 118.0 . .
C32B C31B C22B 123.3 . .
C36B C31B C22B 118.6 . .
C31B C32B C33B 122.7 . .
C31B C32B H32B 118.6 . .
C33B C32B H32B 118.6 . .
C32B C33B C34B 119.1 . .
C32B C33B H33B 120.4 . .
C34B C33B H33B 120.4 . .
C33B C34B C35B 120.1 . .
C33B C34B C37B 119.8 . .
C35B C34B C37B 120.1 . .
C36B C35B C34B 118.6 . .
C36B C35B H35B 120.7 . .
C34B C35B H35B 120.7 . .
C35B C36B C31B 121.2 . .
C35B C36B H36B 119.4 . .
C31B C36B H36B 119.4 . .
O39B C37B O38B 124.6 . .
O39B C37B C34B 117.0 . .
O38B C37B C34B 118.3 . .
C37B O38B Cd7 127.73(10) . .
C37B O38B Cd16 121.04(9) . .
Cd7 O38B Cd16 103.03(12) . .
C37B O39B Cd8 116.44(11) . .
C42B C41B C46B 118.8 . .
C42B C41B C13B 123.3 . .
C46B C41B C13B 117.7 . .
C41B C42B C43B 120.9 . .
C41B C42B C51B 122.6 . .
C43B C42B C51B 116.4 . .
C44B C43B C42B 117.5 . .
C44B C43B H43B 121.3 . .
C42B C43B H43B 121.3 . .
C45B C44B C43B 123.5 . .
C45B C44B H44B 118.2 . .
C43B C44B H44B 118.2 . .
C44B C45B C46B 118.3 . .
C44B C45B H45B 120.8 . .
C46B C45B H45B 120.8 . .
C45B C46B C41B 119.8 . .
C45B C46B H46B 120.1 . .
C41B C46B H46B 120.1 . .
C56B C51B C52B 116.4 . .
C56B C51B C42B 121.0 . .
C52B C51B C42B 122.1 . .
C53B C52B C51B 121.8 . .
C53B C52B H52B 119.1 . .
C51B C52B H52B 119.1 . .
C52B C53B C54B 121.9 . .
C52B C53B H53B 119.1 . .
C54B C53B H53B 119.1 . .
C53B C54B C55B 120.5 . .
C53B C54B C57B 121.7 . .
C55B C54B C57B 117.6 . .
C56B C55B C54B 117.4 . .
C56B C55B H55B 121.3 . .
C54B C55B H55B 121.3 . .
C55B C56B C51B 122.1 . .
C55B C56B H56B 119.0 . .
C51B C56B H56B 119.0 . .
O59B C57B O58B 125.2 . .
O59B C57B C54B 118.0 . .
O58B C57B C54B 116.8 . .
C57B O58B Cd3 127.95(10) . 3_565
C57B O58B Cd7 121.55(9) . .
Cd3 O58B Cd7 102.88(12) 3_565 .
C57B O59B Cd4 115.47(11) . 3_565
C66B C61B C62B 117.2 . .
C66B C61B C15B 118.1 . .
C62B C61B C15B 124.5 . .
C63B C62B C61B 125.0 . .
C63B C62B C71B 115.1 . .
C61B C62B C71B 120.0 . .
C62B C63B C64B 113.0 . .
C62B C63B H63B 123.5 . .
C64B C63B H63B 123.5 . .
C65B C64B C63B 125.6 . .
C65B C64B H64B 117.2 . .
C63B C64B H64B 117.2 . .
C64B C65B C66B 117.9 . .
C64B C65B H65B 121.1 . .
C66B C65B H65B 121.1 . .
C61B C66B C65B 120.9 . .
C61B C66B H66B 119.5 . .
C65B C66B H66B 119.5 . .
C72B C71B C62B 122.9 . .
C72B C71B C76B 116.7 . .
C62B C71B C76B 120.3 . .
C73B C72B C71B 122.3 . .
C73B C72B H72B 118.9 . .
C71B C72B H72B 118.9 . .
C72B C73B C74B 119.8 . .
C72B C73B H73B 120.1 . .
C74B C73B H73B 120.1 . .
C75B C74B C73B 119.5 . .
C75B C74B C77B 119.6 . .
C73B C74B C77B 120.9 . .
C76B C75B C74B 121.7 . .
C76B C75B H75B 119.1 . .
C74B C75B H75B 119.1 . .
C75B C76B C71B 119.7 . .
C75B C76B H76B 120.1 . .
C71B C76B H76B 120.1 . .
O79B C77B O78B 126.0 . .
O79B C77B C74B 118.3 . .
O78B C77B C74B 115.7 . .
C77B O78B Cd16 127.26(9) . .
C77B O78B Cd3 121.19(9) . 3_565
Cd16 O78B Cd3 101.19(12) . 3_565
C77B O79B Cd17 117.13(11) . .
C12C C11C C16C 120.0 . .
C12C C11C C21C 118.0 . .
C16C C11C C21C 121.9 . .
C11C C12C C13C 120.0 . .
C11C C12C H12C 120.0 . .
C13C C12C H12C 120.0 . .
C14C C13C C12C 120.0 . .
C14C C13C C41C 118.4 . .
C12C C13C C41C 121.6 . .
C15C C14C C13C 120.0 . .
C15C C14C H14C 120.0 . .
C13C C14C H14C 120.0 . .
C14C C15C C16C 120.0 . .
C14C C15C C61C 118.0 . .
C16C C15C C61C 122.0 . .
C15C C16C C11C 120.0 . .
C15C C16C H16C 120.0 . .
C11C C16C H16C 120.0 . .
C22C C21C C26C 121.0 . .
C22C C21C C11C 120.9 . .
C26C C21C C11C 118.1 . .
C21C C22C C23C 123.5 . .
C21C C22C C31C 123.3 . .
C23C C22C C31C 113.1 . .
C24C C23C C22C 113.5 . .
C24C C23C H23C 123.2 . .
C22C C23C H23C 123.2 . .
C25C C24C C23C 119.1 . .
C25C C24C H24C 120.5 . .
C23C C24C H24C 120.5 . .
C26C C25C C24C 123.7 . .
C26C C25C H25C 118.1 . .
C24C C25C H25C 118.1 . .
C25C C26C C21C 117.8 . .
C25C C26C H26C 121.1 . .
C21C C26C H26C 121.1 . .
C32C C31C C36C 122.4 . .
C32C C31C C22C 111.3 . .
C36C C31C C22C 125.7 . .
C33C C32C C31C 117.4 . .
C33C C32C H32C 121.3 . .
C31C C32C H32C 121.3 . .
C34C C33C C32C 121.1 . .
C34C C33C H33C 119.4 . .
C32C C33C H33C 119.4 . .
C33C C34C C35C 120.2 . .
C33C C34C C37C 118.3 . .
C35C C34C C37C 121.3 . .
C36C C35C C34C 121.3 . .
C36C C35C H35C 119.4 . .
C34C C35C H35C 119.4 . .
C35C C36C C31C 117.4 . .
C35C C36C H36C 121.3 . .
C31C C36C H36C 121.3 . .
O39C C37C O38C 125.7 . .
O39C C37C C34C 119.0 . .
O38C C37C C34C 115.1 . .
C37C O38C Cd6 141.07(9) . .
C37C O38C Cd4 122.58(12) . 3_565
Cd6 O38C Cd4 93.61(12) . 3_565
C37C O39C Cd22 108.30(11) . .
C46C C41C C42C 118.7 . .
C46C C41C C13C 118.8 . .
C42C C41C C13C 122.5 . .
C43C C42C C41C 120.2 . .
C43C C42C C51C 118.8 . .
C41C C42C C51C 120.8 . .
C44C C43C C42C 120.1 . .
C44C C43C H43C 120.0 . .
C42C C43C H43C 120.0 . .
C43C C44C C45C 120.7 . .
C43C C44C H44C 119.6 . .
C45C C44C H44C 119.6 . .
C46C C45C C44C 120.9 . .
C46C C45C H45C 119.5 . .
C44C C45C H45C 119.5 . .
C41C C46C C45C 119.2 . .
C41C C46C H46C 120.4 . .
C45C C46C H46C 120.4 . .
C52C C51C C56C 118.4 . .
C52C C51C C42C 119.2 . .
C56C C51C C42C 122.2 . .
C51C C52C C53C 121.3 . .
C51C C52C H52C 119.4 . .
C53C C52C H52C 119.4 . .
C54C C53C C52C 118.0 . .
C54C C53C H53C 121.0 . .
C52C C53C H53C 121.0 . .
C55C C54C C53C 121.0 . .
C55C C54C C57C 122.6 . .
C53C C54C C57C 116.3 . .
C56C C55C C54C 119.6 . .
C56C C55C H55C 120.2 . .
C54C C55C H55C 120.2 . .
C55C C56C C51C 121.0 . .
C55C C56C H56C 119.5 . .
C51C C56C H56C 119.5 . .
O58C C57C O59C 124.4 . .
O58C C57C C54C 116.7 . .
O59C C57C C54C 118.9 . .
C57C O58C Cd6 153.82(9) . .
C57C O59C Cd7 113.23(10) . .
C66C C61C C62C 119.8 . .
C66C C61C C15C 117.3 . .
C62C C61C C15C 122.7 . .
C61C C62C C71C 121.7 . .
C61C C62C C63C 121.2 . .
C71C C62C C63C 116.9 . .
C64C C63C C62C 115.7 . .
C64C C63C H63C 122.2 . .
C62C C63C H63C 122.2 . .
C65C C64C C63C 122.8 . .
C65C C64C H64C 118.6 . .
C63C C64C H64C 118.6 . .
C64C C65C C66C 121.3 . .
C64C C65C H65C 119.3 . .
C66C C65C H65C 119.3 . .
C61C C66C C65C 118.9 . .
C61C C66C H66C 120.5 . .
C65C C66C H66C 120.5 . .
C72C C71C C76C 116.3 . .
C72C C71C C62C 122.1 . .
C76C C71C C62C 121.5 . .
C71C C72C C73C 122.8 . .
C71C C72C H72C 118.6 . .
C73C C72C H72C 118.6 . .
C72C C73C C74C 119.5 . .
C72C C73C H73C 120.2 . .
C74C C73C H73C 120.2 . .
C73C C74C C75C 119.4 . .
C73C C74C C77C 118.7 . .
C75C C74C C77C 121.9 . .
C76C C75C C74C 117.8 . .
C76C C75C H75C 121.1 . .
C74C C75C H75C 121.1 . .
C75C C76C C71C 123.8 . .
C75C C76C H76C 118.1 . .
C71C C76C H76C 118.1 . .
O78C C77C O79C 121.8 . .
O78C C77C C74C 120.0 . .
O79C C77C C74C 117.9 . .
C77C O78C Cd6 140.31(9) . .
C77C O78C Cd5 116.63(12) . .
Cd6 O78C Cd5 100.56(12) . .
C77C O79C Cd1 116.73(12) . .
C12D C11D C16D 120.0 . .
C12D C11D C21D 122.4 . .
C16D C11D C21D 117.6 . .
C13D C12D C11D 120.0 . .
C13D C12D H12D 120.0 . .
C11D C12D H12D 120.0 . .
C14D C13D C12D 120.0 . .
C14D C13D C41D 120.9 . .
C12D C13D C41D 119.0 . .
C13D C14D C15D 120.0 . .
C13D C14D H14D 120.0 . .
C15D C14D H14D 120.0 . .
C14D C15D C16D 120.0 . .
C14D C15D C61D 117.6 . .
C16D C15D C61D 122.0 . .
C15D C16D C11D 120.0 . .
C15D C16D H16D 120.0 . .
C11D C16D H16D 120.0 . .
C22D C21D C11D 122.4 . .
C22D C21D C26D 124.3 . .
C11D C21D C26D 113.3 . .
C21D C22D C31D 123.4 . .
C21D C22D C23D 123.3 . .
C31D C22D C23D 112.6 . .
C24D C23D C22D 117.7 . .
C24D C23D H23D 121.1 . .
C22D C23D H23D 121.1 . .
C23D C24D C25D 110.5 . .
C23D C24D H24D 124.7 . .
C25D C24D H24D 124.7 . .
C26D C25D C24D 136.1 . .
C26D C25D H25D 112.0 . .
C24D C25D H25D 112.0 . .
C21D C26D C25D 107.6 . .
C21D C26D H26D 126.2 . .
C25D C26D H26D 126.2 . .
C32D C31D C36D 118.3 . .
C32D C31D C22D 118.3 . .
C36D C31D C22D 123.3 . .
C31D C32D C33D 120.0 . .
C31D C32D H32D 120.0 . .
C33D C32D H32D 120.0 . .
C34D C33D C32D 117.7 . .
C34D C33D H33D 121.1 . .
C32D C33D H33D 121.1 . .
C35D C34D C33D 122.5 . .
C35D C34D C37D 122.0 . .
C33D C34D C37D 115.4 . .
C36D C35D C34D 117.6 . .
C36D C35D H35D 121.2 . .
C34D C35D H35D 121.2 . .
C35D C36D C31D 123.8 . .
C35D C36D H36D 118.1 . .
C31D C36D H36D 118.1 . .
O38D C37D O39D 119.7 . .
O38D C37D C34D 120.6 . .
O39D C37D C34D 119.7 . .
C37D O38D Cd15 147.47(11) . .
C37D O39D Cd16 114.61(11) . .
C42D C41D C46D 121.2 . .
C42D C41D C13D 121.4 . .
C46D C41D C13D 117.4 . .
C43D C42D C41D 122.6 . .
C43D C42D C51D 117.6 . .
C41D C42D C51D 119.5 . .
C42D C43D C44D 113.3 . .
C42D C43D H43D 123.4 . .
C44D C43D H43D 123.4 . .
C45D C44D C43D 125.2 . .
C45D C44D H44D 117.4 . .
C43D C44D H44D 117.4 . .
C44D C45D C46D 123.0 . .
C44D C45D H45D 118.5 . .
C46D C45D H45D 118.5 . .
C45D C46D C41D 114.3 . .
C45D C46D H46D 122.9 . .
C41D C46D H46D 122.9 . .
C52D C51D C56D 118.1 . .
C52D C51D C42D 121.5 . .
C56D C51D C42D 120.1 . .
C51D C52D C53D 120.4 . .
C51D C52D H52D 119.8 . .
C53D C52D H52D 119.8 . .
C54D C53D C52D 121.3 . .
C54D C53D H53D 119.3 . .
C52D C53D H53D 119.3 . .
C53D C54D C55D 118.8 . .
C53D C54D C57D 120.6 . .
C55D C54D C57D 120.5 . .
C56D C55D C54D 117.9 . .
C56D C55D H55D 121.0 . .
C54D C55D H55D 121.0 . .
C51D C56D C55D 123.4 . .
C51D C56D H56D 118.3 . .
C55D C56D H56D 118.3 . .
O59D C57D O58D 120.7 . .
O59D C57D C54D 120.5 . .
O58D C57D C54D 118.7 . .
C57D O58D Cd15 134.90(10) . .
C57D O58D Cd14 121.93(13) . .
Cd15 O58D Cd14 100.67(14) . .
C57D O59D Cd10 118.27(14) . .
C62D C61D C66D 118.4 . .
C62D C61D C15D 122.3 . .
C66D C61D C15D 119.2 . .
C61D C62D C63D 122.3 . .
C61D C62D C71D 122.0 . .
C63D C62D C71D 114.8 . .
C62D C63D C64D 117.5 . .
C62D C63D H63D 121.3 . .
C64D C63D H63D 121.3 . .
C65D C64D C63D 118.2 . .
C65D C64D H64D 120.9 . .
C63D C64D H64D 120.9 . .
C64D C65D C66D 124.2 . .
C64D C65D H65D 117.9 . .
C66D C65D H65D 117.9 . .
C65D C66D C61D 118.8 . .
C65D C66D H66D 120.6 . .
C61D C66D H66D 120.6 . .
C72D C71D C76D 122.2 . .
C72D C71D C62D 117.4 . .
C76D C71D C62D 120.4 . .
C71D C72D C73D 122.9 . .
C71D C72D H72D 118.6 . .
C73D C72D H72D 118.6 . .
C74D C73D C72D 115.0 . .
C74D C73D H73D 122.5 . .
C72D C73D H73D 122.5 . .
C73D C74D C75D 123.1 . .
C73D C74D C77D 119.2 . .
C75D C74D C77D 117.7 . .
C74D C75D C76D 118.2 . .
C74D C75D H75D 120.9 . .
C76D C75D H75D 120.9 . .
C71D C76D C75D 118.1 . .
C71D C76D H76D 121.0 . .
C75D C76D H76D 121.0 . .
O79D C77D O78D 122.2 . .
O79D C77D C74D 123.5 . .
O78D C77D C74D 114.4 . .
C77D O78D Cd15 140.63(10) . .
C77D O78D Cd8 123.51(12) . .
Cd15 O78D Cd8 92.89(13) . .
C77D O79D Cd20 110.81(12) . .
C12E C11E C16E 120.0 . .
C12E C11E C21E 121.2 . .
C16E C11E C21E 118.6 . .
C11E C12E C13E 120.0 . .
C11E C12E H12E 120.0 . .
C13E C12E H12E 120.0 . .
C14E C13E C12E 120.0 . .
C14E C13E C41E 119.8 . .
C12E C13E C41E 119.9 . .
C13E C14E C15E 120.0 . .
C13E C14E H14E 120.0 . .
C15E C14E H14E 120.0 . .
C16E C15E C14E 120.0 . .
C16E C15E C61E 117.6 . .
C14E C15E C61E 122.3 . .
C15E C16E C11E 120.0 . .
C15E C16E H16E 120.0 . .
C11E C16E H16E 120.0 . .
C26E C21E C22E 118.9 . .
C26E C21E C11E 118.3 . .
C22E C21E C11E 122.4 . .
C23E C22E C21E 121.8 . .
C23E C22E C31E 118.6 . .
C21E C22E C31E 119.5 . .
C22E C23E C24E 118.1 . .
C22E C23E H23E 120.9 . .
C24E C23E H23E 120.9 . .
C23E C24E C25E 116.7 . .
C23E C24E H24E 121.7 . .
C25E C24E H24E 121.7 . .
C26E C25E C24E 124.0 . .
C26E C25E H25E 118.0 . .
C24E C25E H25E 118.0 . .
C25E C26E C21E 120.2 . .
C25E C26E H26E 119.9 . .
C21E C26E H26E 119.9 . .
C36E C31E C32E 119.3 . .
C36E C31E C22E 118.4 . .
C32E C31E C22E 121.7 . .
C33E C32E C31E 117.7 . .
C33E C32E H32E 121.1 . .
C31E C32E H32E 121.1 . .
C34E C33E C32E 122.0 . .
C34E C33E H33E 119.0 . .
C32E C33E H33E 119.0 . .
C33E C34E C35E 122.5 . .
C33E C34E C37E 121.3 . .
C35E C34E C37E 116.1 . .
C36E C35E C34E 117.1 . .
C36E C35E H35E 121.4 . .
C34E C35E H35E 121.4 . .
C35E C36E C31E 120.9 . .
C35E C36E H36E 119.5 . .
C31E C36E H36E 119.5 . .
O38E C37E O39E 122.4 . .
O38E C37E C34E 118.1 . .
O39E C37E C34E 119.4 . .
C37E O38E Cd2 131.73(9) . .
C37E O38E Cd9 123.87(13) . .
Cd2 O38E Cd9 100.29(13) . .
C37E O39E Cd1 120.65(13) . .
C42E C41E C46E 115.5 . .
C42E C41E C13E 122.3 . .
C46E C41E C13E 122.0 . .
C41E C42E C43E 122.0 . .
C41E C42E C51E 121.1 . .
C43E C42E C51E 116.6 . .
C44E C43E C42E 118.8 . .
C44E C43E H43E 120.6 . .
C42E C43E H43E 120.6 . .
C43E C44E C45E 117.3 . .
C43E C44E H44E 121.4 . .
C45E C44E H44E 121.4 . .
C46E C45E C44E 125.8 . .
C46E C45E H45E 117.1 . .
C44E C45E H45E 117.1 . .
C45E C46E C41E 120.6 . .
C45E C46E H46E 119.7 . .
C41E C46E H46E 119.7 . .
C52E C51E C56E 120.1 . .
C52E C51E C42E 117.5 . .
C56E C51E C42E 122.1 . .
C53E C52E C51E 120.4 . .
C53E C52E H52E 119.8 . .
C51E C52E H52E 119.8 . .
C52E C53E C54E 119.1 . .
C52E C53E H53E 120.5 . .
C54E C53E H53E 120.5 . .
C55E C54E C53E 120.1 . .
C55E C54E C57E 122.8 . .
C53E C54E C57E 117.1 . .
C54E C55E C56E 121.1 . .
C54E C55E H55E 119.4 . .
C56E C55E H55E 119.4 . .
C55E C56E C51E 119.1 . .
C55E C56E H56E 120.5 . .
C51E C56E H56E 120.5 . .
O58E C57E O59E 124.0 . .
O58E C57E C54E 120.5 . .
O59E C57E C54E 115.2 . .
C57E O58E Cd2 133.66(10) . .
C57E O58E Cd17 128.63(12) . 2_665
Cd2 O58E Cd17 93.80(12) . 2_665
C57E O59E Cd19 112.53(12) . .
C66E C61E C15E 119.4 . .
C66E C61E C62E 120.6 . .
C15E C61E C62E 118.7 . .
C71E C62E C63E 118.5 . .
C71E C62E C61E 122.9 . .
C63E C62E C61E 117.3 . .
C64E C63E C62E 119.4 . .
C64E C63E H63E 120.3 . .
C62E C63E H63E 120.3 . .
C63E C64E C65E 120.9 . .
C63E C64E H64E 119.6 . .
C65E C64E H64E 119.6 . .
C64E C65E C66E 121.5 . .
C64E C65E H65E 119.3 . .
C66E C65E H65E 119.3 . .
C61E C66E C65E 119.4 . .
C61E C66E H66E 120.3 . .
C65E C66E H66E 120.3 . .
C72E C71E C62E 121.0 . .
C72E C71E C76E 117.9 . .
C62E C71E C76E 121.0 . .
C71E C72E C73E 121.9 . .
C71E C72E H72E 119.1 . .
C73E C72E H72E 119.1 . .
C72E C73E C74E 116.8 . .
C72E C73E H73E 121.6 . .
C74E C73E H73E 121.6 . .
C75E C74E C77E 124.2 . .
C75E C74E C73E 120.1 . .
C77E C74E C73E 115.6 . .
C74E C75E C76E 123.8 . .
C74E C75E H75E 118.1 . .
C76E C75E H75E 118.1 . .
C75E C76E C71E 119.4 . .
C75E C76E H76E 120.3 . .
C71E C76E H76E 120.3 . .
O79E C77E O78E 119.4 . .
O79E C77E C74E 122.3 . .
O78E C77E C74E 118.3 . .
C77E O78E Cd2 152.59(9) . .
C77E O79E Cd3 123.24(12) . .
C12F C11F C16F 120.0 . .
C12F C11F C21F 120.3 . .
C16F C11F C21F 119.6 . .
C13F C12F C11F 120.0 . .
C13F C12F H12F 120.0 . .
C11F C12F H12F 120.0 . .
C12F C13F C14F 120.0 . .
C12F C13F C41F 118.1 . .
C14F C13F C41F 121.9 . .
C13F C14F C15F 120.0 . .
C13F C14F H14F 120.0 . .
C15F C14F H14F 120.0 . .
C16F C15F C14F 120.0 . .
C16F C15F C61F 122.7 . .
C14F C15F C61F 117.1 . .
C15F C16F C11F 120.0 . .
C15F C16F H16F 120.0 . .
C11F C16F H16F 120.0 . .
C26F C21F C22F 119.3 . .
C26F C21F C11F 117.6 . .
C22F C21F C11F 123.1 . .
C23F C22F C21F 120.5 . .
C23F C22F C31F 120.7 . .
C21F C22F C31F 118.4 . .
C22F C23F C24F 116.1 . .
C22F C23F H23F 121.9 . .
C24F C23F H23F 121.9 . .
C25F C24F C23F 122.9 . .
C25F C24F H24F 118.5 . .
C23F C24F H24F 118.5 . .
C26F C25F C24F 120.6 . .
C26F C25F H25F 119.7 . .
C24F C25F H25F 119.7 . .
C25F C26F C21F 120.2 . .
C25F C26F H26F 119.9 . .
C21F C26F H26F 119.9 . .
C36F C31F C32F 119.5 . .
C36F C31F C22F 121.9 . .
C32F C31F C22F 117.6 . .
C33F C32F C31F 122.3 . .
C33F C32F H32F 118.9 . .
C31F C32F H32F 118.9 . .
C32F C33F C34F 116.7 . .
C32F C33F H33F 121.6 . .
C34F C33F H33F 121.6 . .
C35F C34F C33F 121.6 . .
C35F C34F C37F 120.5 . .
C33F C34F C37F 117.9 . .
C34F C35F C36F 119.3 . .
C34F C35F H35F 120.4 . .
C36F C35F H35F 120.4 . .
C31F C36F C35F 120.3 . .
C31F C36F H36F 119.9 . .
C35F C36F H36F 119.9 . .
O39F C37F O38F 123.5 . .
O39F C37F C34F 120.8 . .
O38F C37F C34F 115.6 . .
C37F O38F Cd11 139.28(5) . .
C37F O38F Cd13 122.48(6) . 3_565
Cd11 O38F Cd13 94.35(7) . 3_565
C37F O39F Cd21 112.23(6) . 3_565
C42F C41F C46F 119.9 . .
C42F C41F C13F 124.4 . .
C46F C41F C13F 115.7 . .
C41F C42F C43F 121.0 . .
C41F C42F C51F 122.5 . .
C43F C42F C51F 116.6 . .
C44F C43F C42F 116.0 . .
C44F C43F H43F 122.0 . .
C42F C43F H43F 122.0 . .
C45F C44F C43F 123.5 . .
C45F C44F H44F 118.3 . .
C43F C44F H44F 118.3 . .
C44F C45F C46F 117.4 . .
C44F C45F H45F 121.3 . .
C46F C45F H45F 121.3 . .
C41F C46F C45F 121.6 . .
C41F C46F H46F 119.2 . .
C45F C46F H46F 119.2 . .
C56F C51F C52F 121.0 . .
C56F C51F C42F 120.7 . .
C52F C51F C42F 117.8 . .
C51F C52F C53F 117.2 . .
C51F C52F H52F 121.4 . .
C53F C52F H52F 121.4 . .
C54F C53F C52F 123.8 . .
C54F C53F H53F 118.1 . .
C52F C53F H53F 118.1 . .
C53F C54F C55F 118.0 . .
C53F C54F C57F 121.5 . .
C55F C54F C57F 120.4 . .
C56F C55F C54F 119.4 . .
C56F C55F H55F 120.3 . .
C54F C55F H55F 120.3 . .
C51F C56F C55F 120.3 . .
C51F C56F H56F 119.9 . .
C55F C56F H56F 119.9 . .
O59F C57F O58F 124.9 . .
O59F C57F C54F 120.6 . .
O58F C57F C54F 114.4 . .
C57F O58F Cd11 149.06(5) . .
C57F O59F Cd12 121.33(5) . .
C62F C61F C66F 122.5 . .
C62F C61F C15F 122.9 . .
C66F C61F C15F 114.6 . .
C61F C62F C63F 119.0 . .
C61F C62F C71F 123.5 . .
C63F C62F C71F 117.4 . .
C62F C63F C64F 118.5 . .
C62F C63F H63F 120.8 . .
C64F C63F H63F 120.8 . .
C65F C64F C63F 122.4 . .
C65F C64F H64F 118.8 . .
C63F C64F H64F 118.8 . .
C64F C65F C66F 120.9 . .
C64F C65F H65F 119.6 . .
C66F C65F H65F 119.6 . .
C65F C66F C61F 116.3 . .
C65F C66F H66F 121.9 . .
C61F C66F H66F 121.9 . .
C76F C71F C72F 117.7 . .
C76F C71F C62F 122.1 . .
C72F C71F C62F 119.6 . .
C73F C72F C71F 120.0 . .
C73F C72F H72F 120.0 . .
C71F C72F H72F 120.0 . .
C72F C73F C74F 121.5 . .
C72F C73F H73F 119.2 . .
C74F C73F H73F 119.2 . .
C75F C74F C73F 118.1 . .
C75F C74F C77F 120.5 . .
C73F C74F C77F 121.5 . .
C76F C75F C74F 120.4 . .
C76F C75F H75F 119.8 . .
C74F C75F H75F 119.8 . .
C75F C76F C71F 122.1 . .
C75F C76F H76F 119.0 . .
C71F C76F H76F 119.0 . .
O79F C77F O78F 120.2 . .
O79F C77F C74F 121.2 . .
O78F C77F C74F 118.6 . .
C77F O78F Cd11 132.0 . .
C77F O78F Cd18 124.45(6) . .
Cd11 O78F Cd18 100.66(8) . .
C77F O79F Cd10 120.79(6) . .
C12G C11G C12G 119.9(3) 2_665 .
C12G C11G C21G 121.7(3) 2_665 .
C12G C11G C21G 118.3 . .
C11G C12G C11G 120.1(3) 3_565 .
C11G C12G H12G 120.0 3_565 .
C11G C12G H12G 120.0 . .
C22G C21G C26G 119.5 . .
C22G C21G C11G 122.6 . .
C26G C21G C11G 117.8 . .
C21G C22G C23G 120.0 . .
C21G C22G C31G 122.7 . .
C23G C22G C31G 117.2 . .
C22G C23G C24G 121.9 . .
C22G C23G H23G 119.0 . .
C24G C23G H23G 119.0 . .
C23G C24G C25G 118.6 . .
C23G C24G H24G 120.7 . .
C25G C24G H24G 120.7 . .
C26G C25G C24G 118.1 . .
C26G C25G H25G 120.9 . .
C24G C25G H25G 120.9 . .
C25G C26G C21G 121.6 . .
C25G C26G H26G 119.2 . .
C21G C26G H26G 119.2 . .
C36G C31G C32G 117.7 . .
C36G C31G C22G 123.8 . .
C32G C31G C22G 118.3 . .
C31G C32G C33G 122.9 . .
C31G C32G H32G 118.6 . .
C33G C32G H32G 118.6 . .
C34G C33G C32G 118.7 . .
C34G C33G H33G 120.6 . .
C32G C33G H33G 120.6 . .
C33G C34G C35G 120.8 . .
C33G C34G C37G 119.1 . .
C35G C34G C37G 120.0 . .
C34G C35G C36G 118.9 . .
C34G C35G H35G 120.5 . .
C36G C35G H35G 120.5 . .
C31G C36G C35G 120.9 . .
C31G C36G H36G 119.6 . .
C35G C36G H36G 119.6 . .
O39G C37G O38G 125.6 . .
O39G C37G C34G 116.3 . .
O38G C37G C34G 118.0 . .
C37G O38G Cd12 126.44(9) . 3_565
C37G O38G Cd12 123.9 . .
Cd12 O38G Cd12 101.38(9) 3_565 .
C37G O39G Cd13 116.07(7) . 3_565
C12H C11H C12H 121.9(3) . 3_565
C12H C11H C21H 119.4 . .
C12H C11H C21H 118.6(3) 3_565 .
C11H C12H C11H 118.0(3) . 2_665
C11H C12H H12H 121.0 . .
C11H C12H H12H 121.0 2_665 .
C26H C21H C22H 119.2 . .
C26H C21H C11H 120.9 . .
C22H C21H C11H 119.5 . .
C23H C22H C21H 118.1 . .
C23H C22H C31H 119.3 . .
C21H C22H C31H 122.4 . .
C22H C23H C24H 118.3 . .
C22H C23H H23H 120.8 . .
C24H C23H H23H 120.8 . .
C25H C24H C23H 122.4 . .
C25H C24H H24H 118.8 . .
C23H C24H H24H 118.8 . .
C24H C25H C26H 118.5 . .
C24H C25H H25H 120.7 . .
C26H C25H H25H 120.7 . .
C21H C26H C25H 123.0 . .
C21H C26H H26H 118.5 . .
C25H C26H H26H 118.5 . .
C32H C31H C36H 119.6 . .
C32H C31H C22H 117.5 . .
C36H C31H C22H 122.6 . .
C33H C32H C31H 118.6 . .
C33H C32H H32H 120.7 . .
C31H C32H H32H 120.7 . .
C34H C33H C32H 120.4 . .
C34H C33H H33H 119.8 . .
C32H C33H H33H 119.8 . .
C33H C34H C35H 120.6 . .
C33H C34H C37H 118.9 . .
C35H C34H C37H 120.1 . .
C36H C35H C34H 120.3 . .
C36H C35H H35H 119.9 . .
C34H C35H H35H 119.9 . .
C35H C36H C31H 120.5 . .
C35H C36H H36H 119.8 . .
C31H C36H H36H 119.8 . .
O39H C37H O38H 122.0 . .
O39H C37H C34H 118.4 . .
O38H C37H C34H 119.5 . .
C37H O38H Cd22 125.13(7) . .
C37H O38H Cd22 132.99(8) . 2_665
Cd22 O38H Cd22 97.46(9) . 2_665
C37H O39H Cd5 110.33(8) . .

loop_
_geom_bond_atom_site_label_1
_geom_bond_atom_site_label_2
_geom_bond_distance
_geom_bond_site_symmetry_2
Cd1 O39E 2.224(4) .
Cd1 O79C 2.258(3) .
Cd1 O3W 2.308(10) .
Cd1 O4X 2.319(10) .
Cd1 O4W 2.332(12) .
Cd1 O3X 2.339(9) .
Cd2 O78E 2.196(3) .
Cd2 O23 2.225(9) .
Cd2 O28 2.229(11) .
Cd2 O4W 2.233(11) .
Cd2 O38E 2.345(4) .
Cd2 O58E 2.355(4) .
Cd3 O79E 2.218(4) .
Cd3 O23 2.231(8) .
Cd3 O58B 2.313(11) 2_665
Cd3 O35 2.339(9) 2_665
Cd3 O2W 2.345(9) .
Cd3 O78B 2.405(10) 2_665
Cd4 O24 2.203(10) .
Cd4 O59B 2.225(6) 2_665
Cd4 O26 2.239(9) 2_665
Cd4 O2W 2.304(9) .
Cd4 O1I 2.377(10) .
Cd4 O38C 2.506(7) 2_665
Cd5 O24 2.186(9) .
Cd5 O39H 2.201(2) .
Cd5 O3W 2.211(9) .
Cd5 O25 2.284(10) .
Cd5 O78C 2.430(3) .
Cd5 O1I 2.631(11) .
Cd6 O4X 2.204(10) .
Cd6 O26 2.225(9) .
Cd6 O58C 2.226(3) .
Cd6 O25 2.227(11) .
Cd6 O78C 2.312(4) .
Cd6 O38C 2.334(4) .
Cd7 O26 2.231(9) .
Cd7 O59C 2.240(4) .
Cd7 O38B 2.323(3) .
Cd7 O35 2.335(9) .
Cd7 O2X 2.340(9) .
Cd7 O58B 2.387(3) .
Cd8 O39B 2.186(3) .
Cd8 O27 2.196(9) .
Cd8 O32 2.253(9) .
Cd8 O2X 2.313(8) .
Cd8 O1J 2.411(10) .
Cd8 O78D 2.525(3) .
Cd9 O27 2.211(9) .
Cd9 O59A 2.219(3) .
Cd9 O3X 2.225(8) .
Cd9 O28 2.268(10) .
Cd9 O38E 2.392(3) .
Cd9 O1J 2.612(11) .
Cd10 O79F 2.238(2) .
Cd10 O59D 2.250(4) .
Cd10 O3Y 2.309(10) .
Cd10 O3Z 2.316(9) .
Cd10 O4Z 2.326(10) .
Cd10 O4Y 2.334(12) .
Cd11 O58F 2.1953(19) .
Cd11 O34 2.222(10) .
Cd11 O29 2.230(9) .
Cd11 O4Y 2.255(11) .
Cd11 O78F 2.333(2) .
Cd11 O38F 2.375(2) .
Cd12 O59F 2.207(2) .
Cd12 O29 2.215(9) .
Cd12 O38G 2.319(3) 2_665
Cd12 O36 2.325(6) .
Cd12 O2Y 2.347(9) .
Cd12 O38G 2.419(2) .
Cd13 O30 2.177(9) .
Cd13 O39G 2.199(2) 2_665
Cd13 O29 2.258(9) 2_665
Cd13 O2Y 2.297(10) .
Cd13 O1K 2.424(11) .
Cd13 O38F 2.484(4) 2_665
Cd14 O30 2.194(10) .
Cd14 O79A 2.199(3) .
Cd14 O3Y 2.209(9) .
Cd14 O31 2.279(8) .
Cd14 O58D 2.384(3) .
Cd14 O1K 2.585(10) .
Cd15 O31 2.217(10) .
Cd15 O4Z 2.218(11) .
Cd15 O32 2.232(9) .
Cd15 O38D 2.252(4) .
Cd15 O58D 2.343(4) .
Cd15 O78D 2.349(4) .
Cd16 O32 2.228(9) .
Cd16 O39D 2.240(4) .
Cd16 O35 2.311(9) .
Cd16 O2Z 2.339(8) .
Cd16 O78B 2.344(3) .
Cd16 O38B 2.386(3) .
Cd17 O79B 2.198(3) .
Cd17 O33 2.203(9) .
Cd17 O23 2.239(9) 3_565
Cd17 O2Z 2.309(9) .
Cd17 O1L 2.394(11) .
Cd17 O58E 2.456(14) 3_565
Cd18 O33 2.195(9) .
Cd18 O3Z 2.206(10) .
Cd18 O39A 2.213(7) 3_565
Cd18 O34 2.295(11) .
Cd18 O78F 2.3740(19) .
Cd18 O1L 2.595(12) .
Cd19 O33 2.216(9) 2_665
Cd19 O37 2.223(9) .
Cd19 O59E 2.238(4) .
Cd19 O58A 2.344(3) .
Cd19 O28 2.359(11) .
Cd19 O38A 2.436(3) .
Cd20 O79D 2.238(4) .
Cd20 O27 2.239(8) .
Cd20 O37 2.243(10) .
Cd20 O78A 2.335(3) .
Cd20 O31 2.387(11) .
Cd20 O58A 2.440(3) .
Cd21 O37 2.239(8) .
Cd21 O39F 2.242(2) 2_665
Cd21 O30 2.250(9) .
Cd21 O38A 2.318(3) .
Cd21 O34 2.374(12) 2_665
Cd21 O78A 2.462(3) .
Cd22 O39C 2.233(4) .
Cd22 O24 2.235(9) 3_565
Cd22 O38 2.243(6) .
Cd22 O38H 2.345(2) .
Cd22 O25 2.405(11) .
Cd22 O38H 2.452(3) 3_565
O23 Cd17 2.239(9) 2_665
O24 Cd22 2.235(9) 2_665
O25 H25 1.0000 .
O26 Cd4 2.239(9) 3_565
O28 H28 1.0000 .
O29 Cd13 2.258(9) 3_565
O31 H31 1.0000 .
O33 Cd19 2.216(9) 3_565
O34 Cd21 2.374(12) 3_565
O34 H34 1.0000 .
O35 Cd3 2.339(9) 3_565
O35 H35 1.0000 .
O36 Cd12 2.325(6) 3_565
O36 Cd12 2.325(6) 2_665
O36 H36 1.0000 .
O38 Cd22 2.243(6) 3_565
O38 Cd22 2.243(6) 2_665
N1W O2W 1.267(13) .
N1W O4W 1.268(13) .
N1W O3W 1.279(12) .
N1X O4X 1.263(12) .
N1X O3X 1.273(12) .
N1X O2X 1.278(13) .
N1Y O4Y 1.268(13) .
N1Y O2Y 1.274(13) .
N1Y O3Y 1.285(13) .
N1Z O2Z 1.262(12) .
N1Z O3Z 1.270(12) .
N1Z O4Z 1.288(13) .
O1I C2I 1.244(15) .
C2I N3I 1.307(15) .
C2I H2I 0.9500 .
N3I C5I 1.437(18) .
N3I C4I 1.490(18) .
C4I H4I1 0.9800 .
C4I H4I2 0.9800 .
C4I H4I3 0.9800 .
C5I H5I1 0.9800 .
C5I H5I2 0.9800 .
C5I H5I3 0.9800 .
O1J C2J 1.247(16) .
C2J N3J 1.309(16) .
C2J H2J 0.9500 .
N3J C5J 1.455(19) .
N3J C4J 1.484(19) .
C4J H4J1 0.9800 .
C4J H4J2 0.9800 .
C4J H4J3 0.9800 .
C5J H5J1 0.9800 .
C5J H5J2 0.9800 .
C5J H5J3 0.9800 .
O1K C2K 1.234(15) .
C2K N3K 1.311(16) .
C2K H2K 0.9500 .
N3K C5K 1.438(19) .
N3K C4K 1.467(19) .
C4K H4K1 0.9800 .
C4K H4K2 0.9800 .
C4K H4K3 0.9800 .
C4K H4K4 0.9800 .
C4K H4K5 0.9800 .
C4K H4K6 0.9800 .
C5K H5K1 0.9800 .
C5K H5K2 0.9800 .
C5K H5K3 0.9800 .
C5K H5K4 0.9800 .
C5K H5K5 0.9800 .
C5K H5K6 0.9800 .
O1L C2L 1.230(16) .
C2L N3L 1.301(16) .
C2L H2L 0.9500 .
N3L C5L 1.439(18) .
N3L C4L 1.482(18) .
C4L H4L1 0.9800 .
C4L H4L2 0.9800 .
C4L H4L3 0.9800 .
C5L H5L1 0.9800 .
C5L H5L2 0.9800 .
C5L H5L3 0.9800 .
O1M C2M 1.25(2) .
C2M N3M 1.310(19) .
C2M H2M 0.9500 .
N3M C5M 1.427(19) .
N3M C4M 1.48(2) .
C4M H4M1 0.9800 .
C4M H4M2 0.9800 .
C4M H4M3 0.9800 .
C5M H5M1 0.9800 .
C5M H5M2 0.9800 .
C5M H5M3 0.9800 .
O1P C2P 1.23(2) .
C2P N3P 1.312(19) .
C2P H2P 0.9500 .
N3P C5P 1.42(2) .
N3P C4P 1.47(2) .
C4P H4P1 0.9800 .
C4P H4P2 0.9800 .
C4P H4P3 0.9800 .
C5P H5P1 0.9800 .
C5P H5P2 0.9800 .
C5P H5P3 0.9800 .
C11A C12A 1.3900 .
C11A C16A 1.3900 .
C11A C21A 1.4764 .
C12A C13A 1.3900 .
C12A H12A 0.9500 .
C13A C14A 1.3900 .
C13A C41A 1.4721 .
C14A C15A 1.3900 .
C14A H14A 0.9500 .
C15A C16A 1.3900 .
C15A C61A 1.4938 .
C16A H16A 0.9500 .
C21A C22A 1.3977 .
C21A C26A 1.4221 .
C22A C23A 1.4330 .
C22A C31A 1.4957 .
C23A C24A 1.3988 .
C23A H23A 0.9500 .
C24A C25A 1.4265 .
C24A H24A 0.9500 .
C25A C26A 1.3869 .
C25A H25A 0.9500 .
C26A H26A 0.9500 .
C31A C36A 1.3792 .
C31A C32A 1.3946 .
C32A C33A 1.3815 .
C32A H32A 0.9500 .
C33A C34A 1.4142 .
C33A H33A 0.9500 .
C34A C35A 1.3992 .
C34A C37A 1.4606 .
C35A C36A 1.3995 .
C35A H35A 0.9500 .
C36A H36A 0.9500 .
C37A O39A 1.2053 .
C37A O38A 1.3303 .
O39A Cd18 2.213(3) 2_665
C41A C46A 1.3858 .
C41A C42A 1.4207 .
C42A C43A 1.3868 .
C42A C51A 1.4470 .
C43A C44A 1.4326 .
C43A H43A 0.9500 .
C44A C45A 1.3768 .
C44A H44A 0.9500 .
C45A C46A 1.4498 .
C45A H45A 0.9500 .
C46A H46A 0.9500 .
C51A C52A 1.3575 .
C51A C56A 1.3992 .
C52A C53A 1.3999 .
C52A H52A 0.9500 .
C53A C54A 1.3278 .
C53A H53A 0.9500 .
C54A C55A 1.3995 .
C54A C57A 1.4639 .
C55A C56A 1.3966 .
C55A H55A 0.9500 .
C56A H56A 0.9500 .
C57A O59A 1.2358 .
C57A O58A 1.2776 .
C61A C62A 1.3585 .
C61A C66A 1.3735 .
C62A C63A 1.3782 .
C62A C71A 1.5526 .
C63A C64A 1.4060 .
C63A H63A 0.9500 .
C64A C65A 1.4015 .
C64A H64A 0.9500 .
C65A C66A 1.3989 .
C65A H65A 0.9500 .
C66A H66A 0.9500 .
C71A C76A 1.3611 .
C71A C72A 1.3921 .
C72A C73A 1.4245 .
C72A H72A 0.9500 .
C73A C74A 1.3987 .
C73A H73A 0.9500 .
C74A C75A 1.3941 .
C74A C77A 1.4723 .
C75A C76A 1.4354 .
C75A H75A 0.9500 .
C76A H76A 0.9500 .
C77A O79A 1.2459 .
C77A O78A 1.3118 .
C11B C12B 1.3900 .
C11B C16B 1.3900 .
C11B C21B 1.5187 .
C12B C13B 1.3900 .
C12B H12B 0.9500 .
C13B C14B 1.3900 .
C13B C41B 1.5024 .
C14B C15B 1.3900 .
C14B H14B 0.9500 .
C15B C16B 1.3900 .
C15B C61B 1.4564 .
C16B H16B 0.9500 .
C21B C22B 1.4132 .
C21B C26B 1.4160 .
C22B C23B 1.3875 .
C22B C31B 1.4551 .
C23B C24B 1.4072 .
C23B H23B 0.9500 .
C24B C25B 1.3786 .
C24B H24B 0.9500 .
C25B C26B 1.4165 .
C25B H25B 0.9500 .
C26B H26B 0.9500 .
C31B C32B 1.3923 .
C31B C36B 1.4198 .
C32B C33B 1.3957 .
C32B H32B 0.9500 .
C33B C34B 1.4065 .
C33B H33B 0.9500 .
C34B C35B 1.4350 .
C34B C37B 1.4991 .
C35B C36B 1.4109 .
C35B H35B 0.9500 .
C36B H36B 0.9500 .
C37B O39B 1.2453 .
C37B O38B 1.2684 .
C41B C42B 1.3909 .
C41B C46B 1.4225 .
C42B C43B 1.4158 .
C42B C51B 1.4836 .
C43B C44B 1.3924 .
C43B H43B 0.9500 .
C44B C45B 1.3731 .
C44B H44B 0.9500 .
C45B C46B 1.4206 .
C45B H45B 0.9500 .
C46B H46B 0.9500 .
C51B C56B 1.4066 .
C51B C52B 1.4140 .
C52B C53B 1.3448 .
C52B H52B 0.9500 .
C53B C54B 1.3472 .
C53B H53B 0.9500 .
C54B C55B 1.4207 .
C54B C57B 1.5065 .
C55B C56B 1.4009 .
C55B H55B 0.9500 .
C56B H56B 0.9500 .
C57B O59B 1.2446 .
C57B O58B 1.2830 .
O58B Cd3 2.313(3) 3_565
O59B Cd4 2.225(3) 3_565
C61B C66B 1.4236 .
C61B C62B 1.4411 .
C62B C63B 1.4059 .
C62B C71B 1.4571 .
C63B C64B 1.4642 .
C63B H63B 0.9500 .
C64B C65B 1.3805 .
C64B H64B 0.9500 .
C65B C66B 1.4367 .
C65B H65B 0.9500 .
C66B H66B 0.9500 .
C71B C72B 1.4028 .
C71B C76B 1.4718 .
C72B C73B 1.4003 .
C72B H72B 0.9500 .
C73B C74B 1.4035 .
C73B H73B 0.9500 .
C74B C75B 1.3954 .
C74B C77B 1.5149 .
C75B C76B 1.3802 .
C75B H75B 0.9500 .
C76B H76B 0.9500 .
C77B O79B 1.2315 .
C77B O78B 1.2801 .
O78B Cd3 2.405(3) 3_565
C11C C12C 1.3900 .
C11C C16C 1.3900 .
C11C C21C 1.5031 .
C12C C13C 1.3900 .
C12C H12C 0.9500 .
C13C C14C 1.3900 .
C13C C41C 1.4612 .
C14C C15C 1.3900 .
C14C H14C 0.9500 .
C15C C16C 1.3900 .
C15C C61C 1.5086 .
C16C H16C 0.9500 .
C21C C22C 1.3776 .
C21C C26C 1.3990 .
C22C C23C 1.4710 .
C22C C31C 1.5686 .
C23C C24C 1.4633 .
C23C H23C 0.9500 .
C24C C25C 1.4385 .
C24C H24C 0.9500 .
C25C C26C 1.3703 .
C25C H25C 0.9500 .
C26C H26C 0.9500 .
C31C C32C 1.4039 .
C31C C36C 1.4345 .
C32C C33C 1.4037 .
C32C H32C 0.9500 .
C33C C34C 1.3771 .
C33C H33C 0.9500 .
C34C C35C 1.4150 .
C34C C37C 1.5021 .
C35C C36C 1.3668 .
C35C H35C 0.9500 .
C36C H36C 0.9500 .
C37C O39C 1.2278 .
C37C O38C 1.2566 .
O38C Cd4 2.506(3) 3_565
C41C C46C 1.3649 .
C41C C42C 1.4068 .
C42C C43C 1.3759 .
C42C C51C 1.5073 .
C43C C44C 1.3155 .
C43C H43C 0.9500 .
C44C C45C 1.3795 .
C44C H44C 0.9500 .
C45C C46C 1.3685 .
C45C H45C 0.9500 .
C46C H46C 0.9500 .
C51C C52C 1.3679 .
C51C C56C 1.4260 .
C52C C53C 1.4481 .
C52C H52C 0.9500 .
C53C C54C 1.3921 .
C53C H53C 0.9500 .
C54C C55C 1.3918 .
C54C C57C 1.4920 .
C55C C56C 1.3901 .
C55C H55C 0.9500 .
C56C H56C 0.9500 .
C57C O58C 1.2086 .
C57C O59C 1.2364 .
C61C C66C 1.3997 .
C61C C62C 1.4042 .
C62C C71C 1.4461 .
C62C C63C 1.4502 .
C63C C64C 1.4181 .
C63C H63C 0.9500 .
C64C C65C 1.3507 .
C64C H64C 0.9500 .
C65C C66C 1.4155 .
C65C H65C 0.9500 .
C66C H66C 0.9500 .
C71C C72C 1.4020 .
C71C C76C 1.4143 .
C72C C73C 1.4037 .
C72C H72C 0.9500 .
C73C C74C 1.4043 .
C73C H73C 0.9500 .
C74C C75C 1.4592 .
C74C C77C 1.4722 .
C75C C76C 1.3899 .
C75C H75C 0.9500 .
C76C H76C 0.9500 .
C77C O78C 1.2431 .
C77C O79C 1.2626 .
C11D C12D 1.3900 .
C11D C16D 1.3900 .
C11D C21D 1.4209 .
C12D C13D 1.3900 .
C12D H12D 0.9500 .
C13D C14D 1.3900 .
C13D C41D 1.4859 .
C14D C15D 1.3900 .
C14D H14D 0.9500 .
C15D C16D 1.3900 .
C15D C61D 1.5175 .
C16D H16D 0.9500 .
C21D C22D 1.4154 .
C21D C26D 1.4452 .
C22D C31D 1.4850 .
C22D C23D 1.5629 .
C23D C24D 1.4379 .
C23D H23D 0.9500 .
C24D C25D 1.5133 .
C24D H24D 0.9500 .
C25D C26D 1.4603 .
C25D H25D 0.9500 .
C26D H26D 0.9500 .
C31D C32D 1.3948 .
C31D C36D 1.4004 .
C32D C33D 1.4262 .
C32D H32D 0.9500 .
C33D C34D 1.4038 .
C33D H33D 0.9500 .
C34D C35D 1.3891 .
C34D C37D 1.4989 .
C35D C36D 1.3535 .
C35D H35D 0.9500 .
C36D H36D 0.9500 .
C37D O38D 1.2149 .
C37D O39D 1.2539 .
C41D C42D 1.4256 .
C41D C46D 1.4397 .
C42D C43D 1.3675 .
C42D C51D 1.4272 .
C43D C44D 1.4957 .
C43D H43D 0.9500 .
C44D C45D 1.2643 .
C44D H44D 0.9500 .
C45D C46D 1.4351 .
C45D H45D 0.9500 .
C46D H46D 0.9500 .
C51D C52D 1.3671 .
C51D C56D 1.3918 .
C52D C53D 1.4533 .
C52D H52D 0.9500 .
C53D C54D 1.3541 .
C53D H53D 0.9500 .
C54D C55D 1.4465 .
C54D C57D 1.4751 .
C55D C56D 1.4022 .
C55D H55D 0.9500 .
C56D H56D 0.9500 .
C57D O59D 1.2659 .
C57D O58D 1.2749 .
C61D C62D 1.3430 .
C61D C66D 1.4388 .
C62D C63D 1.3606 .
C62D C71D 1.5818 .
C63D C64D 1.4877 .
C63D H63D 0.9500 .
C64D C65D 1.2979 .
C64D H64D 0.9500 .
C65D C66D 1.3406 .
C65D H65D 0.9500 .
C66D H66D 0.9500 .
C71D C72D 1.3479 .
C71D C76D 1.3722 .
C72D C73D 1.4314 .
C72D H72D 0.9500 .
C73D C74D 1.3872 .
C73D H73D 0.9500 .
C74D C75D 1.4205 .
C74D C77D 1.4631 .
C75D C76D 1.4367 .
C75D H75D 0.9500 .
C76D H76D 0.9500 .
C77D O79D 1.2255 .
C77D O78D 1.3254 .
C11E C12E 1.3900 .
C11E C16E 1.3900 .
C11E C21E 1.4800 .
C12E C13E 1.3900 .
C12E H12E 0.9500 .
C13E C14E 1.3900 .
C13E C41E 1.5045 .
C14E C15E 1.3900 .
C14E H14E 0.9500 .
C15E C16E 1.3900 .
C15E C61E 1.4848 .
C16E H16E 0.9500 .
C21E C26E 1.3522 .
C21E C22E 1.4390 .
C22E C23E 1.3536 .
C22E C31E 1.4628 .
C23E C24E 1.4095 .
C23E H23E 0.9500 .
C24E C25E 1.4492 .
C24E H24E 0.9500 .
C25E C26E 1.2866 .
C25E H25E 0.9500 .
C26E H26E 0.9500 .
C31E C36E 1.4397 .
C31E C32E 1.4628 .
C32E C33E 1.4229 .
C32E H32E 0.9500 .
C33E C34E 1.3312 .
C33E H33E 0.9500 .
C34E C35E 1.4720 .
C34E C37E 1.4910 .
C35E C36E 1.4065 .
C35E H35E 0.9500 .
C36E H36E 0.9500 .
C37E O38E 1.2410 .
C37E O39E 1.2748 .
C41E C42E 1.4098 .
C41E C46E 1.4271 .
C42E C43E 1.4714 .
C42E C51E 1.5190 .
C43E C44E 1.3659 .
C43E H43E 0.9500 .
C44E C45E 1.3976 .
C44E H44E 0.9500 .
C45E C46E 1.3305 .
C45E H45E 0.9500 .
C46E H46E 0.9500 .
C51E C52E 1.3877 .
C51E C56E 1.4054 .
C52E C53E 1.3864 .
C52E H52E 0.9500 .
C53E C54E 1.4058 .
C53E H53E 0.9500 .
C54E C55E 1.3771 .
C54E C57E 1.5134 .
C55E C56E 1.3772 .
C55E H55E 0.9500 .
C56E H56E 0.9500 .
C57E O58E 1.2253 .
C57E O59E 1.2601 .
O58E Cd17 2.456(3) 2_665
C61E C66E 1.3806 .
C61E C62E 1.4947 .
C62E C71E 1.4315 .
C62E C63E 1.4708 .
C63E C64E 1.4086 .
C63E H63E 0.9500 .
C64E C65E 1.4092 .
C64E H64E 0.9500 .
C65E C66E 1.4320 .
C65E H65E 0.9500 .
C66E H66E 0.9500 .
C71E C72E 1.4133 .
C71E C76E 1.4328 .
C72E C73E 1.4328 .
C72E H72E 0.9500 .
C73E C74E 1.4386 .
C73E H73E 0.9500 .
C74E C75E 1.3529 .
C74E C77E 1.4288 .
C75E C76E 1.3707 .
C75E H75E 0.9500 .
C76E H76E 0.9500 .
C77E O79E 1.2211 .
C77E O78E 1.2715 .
C11F C12F 1.3900 .
C11F C16F 1.3900 .
C11F C21F 1.4791 .
C12F C13F 1.3900 .
C12F H12F 0.9500 .
C13F C14F 1.3900 .
C13F C41F 1.5250 .
C14F C15F 1.3900 .
C14F H14F 0.9500 .
C15F C16F 1.3900 .
C15F C61F 1.5603 .
C16F H16F 0.9500 .
C21F C26F 1.3717 .
C21F C22F 1.4238 .
C22F C23F 1.3005 .
C22F C31F 1.5619 .
C23F C24F 1.4275 .
C23F H23F 0.9500 .
C24F C25F 1.3230 .
C24F H24F 0.9500 .
C25F C26F 1.2937 .
C25F H25F 0.9500 .
C26F H26F 0.9500 .
C31F C36F 1.3702 .
C31F C32F 1.4024 .
C32F C33F 1.3933 .
C32F H32F 0.9500 .
C33F C34F 1.4142 .
C33F H33F 0.9500 .
C34F C35F 1.3908 .
C34F C37F 1.4739 .
C35F C36F 1.4083 .
C35F H35F 0.9500 .
C36F H36F 0.9500 .
C37F O39F 1.2087 .
C37F O38F 1.2975 .
O38F Cd13 2.484(2) 3_565
O39F Cd21 2.242(2) 3_565
C41F C42F 1.3212 .
C41F C46F 1.4014 .
C42F C43F 1.4799 .
C42F C51F 1.5394 .
C43F C44F 1.3993 .
C43F H43F 0.9500 .
C44F C45F 1.3521 .
C44F H44F 0.9500 .
C45F C46F 1.4121 .
C45F H45F 0.9500 .
C46F H46F 0.9500 .
C51F C56F 1.3750 .
C51F C52F 1.3865 .
C52F C53F 1.4009 .
C52F H52F 0.9500 .
C53F C54F 1.3483 .
C53F H53F 0.9500 .
C54F C55F 1.4174 .
C54F C57F 1.4884 .
C55F C56F 1.3964 .
C55F H55F 0.9500 .
C56F H56F 0.9500 .
C57F O59F 1.2228 .
C57F O58F 1.2373 .
C61F C62F 1.3611 .
C61F C66F 1.4616 .
C62F C63F 1.4009 .
C62F C71F 1.4825 .
C63F C64F 1.4094 .
C63F H63F 0.9500 .
C64F C65F 1.3650 .
C64F H64F 0.9500 .
C65F C66F 1.3836 .
C65F H65F 0.9500 .
C66F H66F 0.9500 .
C71F C76F 1.3835 .
C71F C72F 1.4095 .
C72F C73F 1.3629 .
C72F H72F 0.9500 .
C73F C74F 1.4086 .
C73F H73F 0.9500 .
C74F C75F 1.3776 .
C74F C77F 1.4488 .
C75F C76F 1.3760 .
C75F H75F 0.9500 .
C76F H76F 0.9500 .
C77F O79F 1.2452 .
C77F O78F 1.2983 .
C11G C12G 1.372(4) 2_665
C11G C12G 1.4092 .
C11G C21G 1.4959 .
C12G C11G 1.372(5) 3_565
C12G H12G 0.9500 .
C21G C22G 1.3756 .
C21G C26G 1.4113 .
C22G C23G 1.3899 .
C22G C31G 1.4475 .
C23G C24G 1.4078 .
C23G H23G 0.9500 .
C24G C25G 1.4268 .
C24G H24G 0.9500 .
C25G C26G 1.4102 .
C25G H25G 0.9500 .
C26G H26G 0.9500 .
C31G C36G 1.3608 .
C31G C32G 1.3992 .
C32G C33G 1.3997 .
C32G H32G 0.9500 .
C33G C34G 1.3733 .
C33G H33G 0.9500 .
C34G C35G 1.3874 .
C34G C37G 1.5166 .
C35G C36G 1.4502 .
C35G H35G 0.9500 .
C36G H36G 0.9500 .
C37G O39G 1.2416 .
C37G O38G 1.2586 .
O38G Cd12 2.319(2) 3_565
O39G Cd13 2.199(2) 3_565
C11H C12H 1.3809 .
C11H C12H 1.381(7) 3_565
C11H C21H 1.5166 .
C12H C11H 1.381(7) 2_665
C12H H12H 0.9500 .
C21H C26H 1.3519 .
C21H C22H 1.4267 .
C22H C23H 1.4128 .
C22H C31H 1.4638 .
C23H C24H 1.4449 .
C23H H23H 0.9500 .
C24H C25H 1.3032 .
C24H H24H 0.9500 .
C25H C26H 1.4160 .
C25H H25H 0.9500 .
C26H H26H 0.9500 .
C31H C32H 1.4164 .
C31H C36H 1.4312 .
C32H C33H 1.4045 .
C32H H32H 0.9500 .
C33H C34H 1.3969 .
C33H H33H 0.9500 .
C34H C35H 1.4030 .
C34H C37H 1.4888 .
C35H C36H 1.3562 .
C35H H35H 0.9500 .
C36H H36H 0.9500 .
C37H O39H 1.2495 .
C37H O38H 1.2722 .
O38H Cd22 2.452(3) 2_665

loop_
_platon_squeeze_void_nr
_platon_squeeze_void_average_x
_platon_squeeze_void_average_y
_platon_squeeze_void_average_z
_platon_squeeze_void_volume
_platon_squeeze_void_count_electrons
_platon_squeeze_void_content
1 0.000 0.000 0.248 853 382 '9(C3 H7 N O)'
2 0.000 0.000 0.752 853 382 '9(C3 H7 N O)'
3 0.041 0.187 0.520 86720 22977 '570(C3 H7 N O)'
4 0.333 0.667 0.914 857 383 '9(C3 H7 N O)'
5 0.333 0.667 0.419 857 383 '9(C3 H7 N O)'
6 0.667 0.333 0.581 857 383 '9(C3 H7 N O)'
7 0.667 0.333 0.086 858 384 '9(C3 H7 N O)'
